data_7240378
loop_
_publ_author_name
'Yang, Peng'
'Alshankiti, Buthainah'
'Khashab, Niveen M.'

_publ_section_title
;
 Intrinsically porous molecular building blocks for metal organic
 frameworks tailored by the bridging effect of counter cations
;
_journal_name_full CrystEngComm
_journal_paper_doi 10.1039/D0CE00397B
_journal_year 2020
_chemical_absolute_configuration unk
_chemical_formula_moiety 'C96 H110 K20 Mo20 Na1.5 O193 P8'
_chemical_formula_sum 'C96 H110 K20 Mo20 Na1.5 O193 P8'
_chemical_formula_weight 7334.88
_space_group_crystal_system monoclinic
_space_group_IT_number 5
_space_group_name_Hall 'I 2y'
_space_group_name_H-M_alt 'I 1 2 1'
_atom_sites_solution_hydrogens geom
_atom_sites_solution_primary direct
_audit_creation_date 2019-07-13
_audit_creation_method
;
Olex2 1.2
(compiled 2018.05.29 svn.r3508 for OlexSys, GUI svn.r5506)
;
_audit_update_record
;
2020-02-12 deposited with the CCDC.	2020-04-07 downloaded from the CCDC.
;
_cell_angle_alpha 90
_cell_angle_beta 111.956(4)
_cell_angle_gamma 90
_cell_formula_units_Z 4
_cell_length_a 36.048(2)
_cell_length_b 16.1202(9)
_cell_length_c 47.517(3)
_cell_measurement_reflns_used 9700
_cell_measurement_temperature 130(2)
_cell_measurement_theta_max 28.28
_cell_measurement_theta_min 2.50
_cell_volume 25609(3)
_computing_cell_refinement 'SAINT V8.38A (?, 2016)'
_computing_data_reduction 'SAINT V8.38A (?, 2016)'
_computing_molecular_graphics 'Olex2 (Dolomanov et al., 2009)'
_computing_publication_material 'Olex2 (Dolomanov et al., 2009)'
_computing_structure_refinement 'ShelXL (Sheldrick, 2015)'
_computing_structure_solution 'ShelXS (Sheldrick, 2008)'
_diffrn_ambient_temperature 130.15
_diffrn_measured_fraction_theta_full 0.999
_diffrn_measured_fraction_theta_max 0.999
_diffrn_measurement_device_type 'Bruker APEX-II CCD'
_diffrn_measurement_method '\f and \w scans'
_diffrn_radiation_type MoK\a
_diffrn_radiation_wavelength 0.71073
_diffrn_reflns_av_R_equivalents 0.0357
_diffrn_reflns_av_unetI/netI 0.0189
_diffrn_reflns_Laue_measured_fraction_full 0.999
_diffrn_reflns_Laue_measured_fraction_max 0.999
_diffrn_reflns_limit_h_max 42
_diffrn_reflns_limit_h_min -42
_diffrn_reflns_limit_k_max 19
_diffrn_reflns_limit_k_min -19
_diffrn_reflns_limit_l_max 56
_diffrn_reflns_limit_l_min -56
_diffrn_reflns_number 396465
_diffrn_reflns_point_group_measured_fraction_full 0.999
_diffrn_reflns_point_group_measured_fraction_max 0.999
_diffrn_reflns_theta_full 25.000
_diffrn_reflns_theta_max 25.000
_diffrn_reflns_theta_min 1.876
_diffrn_standards_number 0
_exptl_absorpt_coefficient_mu 1.435
_exptl_absorpt_correction_T_max 0.5633
_exptl_absorpt_correction_T_min 0.4977
_exptl_absorpt_correction_type multi-scan
_exptl_absorpt_process_details
'SADABS-2016/2 (Bruker,2016/2) was used for absorption correction. wR2(int) was 0.1204 before and 0.0536 after correction. The Ratio of minimum to maximum transmission is 0.8835. The \l/2 correction factor is Not present.'
_exptl_crystal_colour colourless
_exptl_crystal_colour_primary colourless
_exptl_crystal_density_diffrn 1.902
_exptl_crystal_description block
_exptl_crystal_F_000 14346
_exptl_crystal_size_max 0.26
_exptl_crystal_size_mid 0.16
_exptl_crystal_size_min 0.15
_refine_diff_density_max 3.244
_refine_diff_density_min -2.062
_refine_diff_density_rms 0.173
_refine_ls_abs_structure_details
;
 Refined as an inversion twin.
;
_refine_ls_abs_structure_Flack 0.07(3)
_refine_ls_extinction_method none
_refine_ls_goodness_of_fit_ref 1.067
_refine_ls_hydrogen_treatment constr
_refine_ls_matrix_type fullcycle
_refine_ls_number_parameters 3091
_refine_ls_number_reflns 45079
_refine_ls_number_restraints 14615
_refine_ls_restrained_S_all 0.965
_refine_ls_R_factor_all 0.0454
_refine_ls_R_factor_gt 0.0449
_refine_ls_shift/su_max 0.008
_refine_ls_shift/su_mean 0.000
_refine_ls_structure_factor_coef Fsqd
_refine_ls_weighting_details 'w=1/[\s^2^(Fo^2^)+(0.0592P)^2^+529.6580P] where P=(Fo^2^+2Fc^2^)/3'
_refine_ls_weighting_scheme calc
_refine_ls_wR_factor_gt 0.1223
_refine_ls_wR_factor_ref 0.1226
_reflns_Friedel_coverage 0.926
_reflns_Friedel_fraction_full 1.000
_reflns_Friedel_fraction_max 1.000
_reflns_number_gt 44527
_reflns_number_total 45079
_reflns_threshold_expression 'I > 2\s(I)'
_cod_data_source_file d0ce00397b2.cif
_cod_data_source_block 1_a_CCDC4
_cod_original_formula_sum 'C96 H110 K20 Mo20 Na1.50 O193 P8'
_cod_database_code 7240378
_shelx_shelxl_version_number 2018/1
_shelx_space_group_comment
;
The symmetry employed for this shelxl refinement is uniquely defined
by the following loop, which should always be used as a source of
symmetry information in preference to the above space-group names.
They are only intended as comments.
;
_shelx_estimated_absorpt_t_max 0.813
_shelx_estimated_absorpt_t_min 0.707
_olex2_refinement_description
;
1. Twinned data refinement
 Scales: 0.93(3)
 0.07(3)
2. Fixed Uiso
 At 1.2 times of:
  All C(H) groups, All C(H,H) groups
 At 1.5 times of:
  All O(H) groups
3. Restrained distances
 C94-H75
 1.5 with sigma of 0.02
 C75-C94
 0.01 with sigma of 1.6
 C76-C73
 1.52 with sigma of 0.02
 C73-C74
 1.52 with sigma of 0.02
 C94-C75
 1.52 with sigma of 0.02
 O66-C75
 1.44 with sigma of 0.02
 C96-O66
 1.44 with sigma of 0.02
 C94-O67
 1.44 with sigma of 0.02
 C74-C96
 1.45 with sigma of 0.02
 C75-C76
 1.46 with sigma of 0.02
4. Uiso/Uaniso restraints and constraints
C1 \\sim C2 \\sim C3 \\sim C4 \\sim C5 \\sim C6 \\sim C7 \\sim C8 \\sim C9
\\sim C10 \\sim C11 \\sim C12 \\sim C13 \\sim C14 \\sim C15 \\sim C16 \\sim C17
\\sim C19 \\sim C20 \\sim C21 \\sim C22 \\sim C23 \\sim C24 \\sim C25 \\sim C26
\\sim C27 \\sim C28 \\sim C29 \\sim C30 \\sim C31 \\sim C32 \\sim C33 \\sim C34
\\sim C35 \\sim C36 \\sim C37 \\sim C38 \\sim C39 \\sim C40 \\sim C41 \\sim C42
\\sim C43 \\sim C44 \\sim C45 \\sim C46 \\sim C47 \\sim C48 \\sim C49 \\sim C50
\\sim C51 \\sim C52 \\sim C53 \\sim C54 \\sim C55 \\sim C56 \\sim C57 \\sim C58
\\sim C59 \\sim C60 \\sim C61 \\sim C62 \\sim C63 \\sim C64 \\sim C65 \\sim C66
\\sim C67 \\sim C68 \\sim C69 \\sim C70 \\sim C71 \\sim C72 \\sim C73 \\sim C74
\\sim C75 \\sim C76 \\sim C77 \\sim C78 \\sim C79 \\sim C80 \\sim C81 \\sim C82
\\sim C83 \\sim C84 \\sim C85 \\sim C86 \\sim C87 \\sim C88 \\sim C89 \\sim C90
\\sim C91 \\sim C92 \\sim C93 \\sim C94 \\sim C95 \\sim C96 \\sim C18: within
5A with sigma of 0.01 and sigma for terminal atoms of 0.02
K1 \\sim K2 \\sim K3 \\sim K4 \\sim K5 \\sim K6 \\sim K7 \\sim K8 \\sim K9
\\sim K10 \\sim K11 \\sim K12 \\sim K13 \\sim K14 \\sim K15 \\sim K16 \\sim K17
\\sim K18 \\sim K19A \\sim K20 \\sim K21 \\sim K19B: within 5A with sigma of
0.01 and sigma for terminal atoms of 0.02
Na1 \\sim Na2: within 5A with sigma of 0.01 and sigma for terminal atoms of 0.02
O1 \\sim O2 \\sim O3 \\sim O4 \\sim O5 \\sim O6 \\sim O7 \\sim O8 \\sim O9
\\sim O10 \\sim O11 \\sim O12 \\sim O13 \\sim O14 \\sim O16 \\sim O17 \\sim O18
\\sim O19 \\sim O20 \\sim O21 \\sim O22 \\sim O23 \\sim O24 \\sim O25 \\sim O26
\\sim O27 \\sim O28 \\sim O29 \\sim O30 \\sim O31 \\sim O32 \\sim O33 \\sim O34
\\sim O35 \\sim O36 \\sim O37 \\sim O38 \\sim O39 \\sim O40 \\sim O41 \\sim O42
\\sim O43 \\sim O44 \\sim O45 \\sim O46 \\sim O47 \\sim O48 \\sim O49 \\sim O50
\\sim O51 \\sim O52 \\sim O53 \\sim O54 \\sim O55 \\sim O56 \\sim O57 \\sim O58
\\sim O59 \\sim O60 \\sim O61 \\sim O62 \\sim O63 \\sim O64 \\sim O65 \\sim O66
\\sim O67 \\sim O68 \\sim O69 \\sim O70 \\sim O71 \\sim O72 \\sim O73 \\sim O74
\\sim O75 \\sim O76 \\sim O77 \\sim O78 \\sim O79 \\sim O80 \\sim O81 \\sim O82
\\sim O83 \\sim O84 \\sim O85 \\sim O86 \\sim O87 \\sim O88 \\sim O89 \\sim O90
\\sim O91 \\sim O92 \\sim O93 \\sim O94 \\sim O95 \\sim O96 \\sim O97 \\sim O98
\\sim O99 \\sim O100 \\sim O101 \\sim O102 \\sim O103 \\sim O104 \\sim O105
\\sim O106 \\sim O107 \\sim O108 \\sim O109 \\sim O110 \\sim O111 \\sim O112
\\sim O113 \\sim O114 \\sim O115 \\sim O116 \\sim O117 \\sim O118 \\sim O119
\\sim O120 \\sim O121 \\sim O122 \\sim O123 \\sim O124 \\sim O125 \\sim O126
\\sim O127 \\sim O128 \\sim O129 \\sim O130 \\sim O131 \\sim O132 \\sim O133
\\sim O134 \\sim O135 \\sim O136 \\sim O137 \\sim O138 \\sim O139 \\sim O140
\\sim O141 \\sim O142 \\sim O143 \\sim O144 \\sim O145 \\sim O146 \\sim O147
\\sim O148 \\sim O149 \\sim O150 \\sim O151 \\sim O152 \\sim O153 \\sim O154
\\sim O155 \\sim O156 \\sim O157 \\sim O158 \\sim O159 \\sim O160 \\sim O161
\\sim O162 \\sim O163 \\sim O164 \\sim O165 \\sim O166 \\sim O167 \\sim O168
\\sim O169 \\sim O170 \\sim O171 \\sim O172 \\sim O173 \\sim O174 \\sim O19W
\\sim O1W \\sim O2W \\sim O3W \\sim O4W \\sim O5W \\sim O6W \\sim O7W \\sim O8W
\\sim O9W \\sim O10W \\sim O11W \\sim O12W \\sim O13W \\sim O16W \\sim O17W
\\sim O18W \\sim O20W \\sim O15W \\sim O14W \\sim O21W \\sim O15: within 5A
with sigma of 0.01 and sigma for terminal atoms of 0.01
O63 \\sim C73 \\sim C74 \\sim O64 \\sim C96 \\sim O66 \\sim C75 \\sim C94 \\sim
O67 \\sim C76 \\sim O68 \\sim C78 \\sim C82 \\sim O71 \\sim O72 \\sim C81 \\sim
C80 \\sim O69 \\sim C79 \\sim O73 \\sim C83 \\sim O70 \\sim C89 \\sim O74 \\sim
O75 \\sim C90 \\sim C91 \\sim O76 \\sim C93 \\sim C92 \\sim C95 \\sim O77 \\sim
O82 \\sim C84 \\sim O81 \\sim C87 \\sim C88 \\sim O80 \\sim O65 \\sim C77 \\sim
C86 \\sim C85 \\sim O79 \\sim O78: within 5A with sigma of 0.01 and sigma for
terminal atoms of 0.01
C17 \\sim O16 \\sim C16 \\sim C21 \\sim O12 \\sim O14 \\sim C15 \\sim C13 \\sim
C14 \\sim O18 \\sim O21 \\sim O11 \\sim C6 \\sim O20 \\sim C7 \\sim C24 \\sim
C22 \\sim O17 \\sim O19 \\sim O7 \\sim C4 \\sim C5 \\sim C10 \\sim C3 \\sim O9
\\sim C2 \\sim C1 \\sim O10 \\sim O3 \\sim O8 \\sim C9 \\sim C8 \\sim O2 \\sim
C12 \\sim O1 \\sim O5 \\sim O4 \\sim C11 \\sim C23 \\sim O6 \\sim C19 \\sim C20
\\sim O13 \\sim C18 \\sim O15: within 5A with sigma of 0.01 and sigma for
terminal atoms of 0.01
O62 \\sim C72 \\sim C58 \\sim O52 \\sim C60 \\sim C69 \\sim O51 \\sim C57 \\sim
C56 \\sim O50 \\sim C55 \\sim O49 \\sim O48 \\sim O47 \\sim C49 \\sim C53 \\sim
C52 \\sim C54 \\sim O43 \\sim O44 \\sim O45 \\sim C51 \\sim C66 \\sim C50 \\sim
C71 \\sim O61 \\sim O46 \\sim O53 \\sim C59 \\sim C70 \\sim C63 \\sim C62 \\sim
O55 \\sim O54 \\sim C61 \\sim O57 \\sim C64 \\sim C67 \\sim O60 \\sim O58 \\sim
C65 \\sim C68 \\sim O59: within 5A with sigma of 0.01 and sigma for terminal
atoms of 0.01
O33 \\sim C44 \\sim O31 \\sim C41 \\sim C39 \\sim O27 \\sim C40 \\sim O32 \\sim
O34 \\sim C42 \\sim C43 \\sim O38 \\sim C37 \\sim C35 \\sim C47 \\sim O39 \\sim
O42 \\sim O35 \\sim C36 \\sim O37 \\sim O36 \\sim C38 \\sim C34 \\sim C48 \\sim
O40 \\sim O25 \\sim C26 \\sim C25 \\sim O26 \\sim C27 \\sim O22 \\sim O23 \\sim
O24 \\sim C29 \\sim C28 \\sim C45 \\sim O41 \\sim C31 \\sim C30 \\sim O30 \\sim
C46 \\sim C33 \\sim O28 \\sim C32 \\sim O29: within 5A with sigma of 0.01 and
sigma for terminal atoms of 0.01
Uanis(K19A) \\sim Ueq: with sigma of 0.001 and sigma for terminal atoms of 0.002
5. Others
 Fixed Sof: O11(0.5) O21(0.5) O39(0.5) O42(0.5) K19A(0.5) K20(0.5) K21(0.5)
 Na2(0.5) K19B(0.5)
6.a Ternary CH refined with riding coordinates:
 C1(H1), C2(H2), C3(H3), C4(H4), C5(H5), C7(H7), C8(H8), C9(H9), C10(H10),
 C11(H11), C12(H12), C13(H13), C15(H15), C16(H16), C17(H17), C19(H19), C20(H20),
  C21(H21), C22(H22), C24(H24), C25(H25), C26(H26), C27(H27), C28(H28),
 C29(H29), C30(H30), C31(H31), C32(H32), C33(H33), C34(H34), C35(H35), C36(H36),
  C37(H37), C38(H38), C39(H39), C40(H40), C41(H41), C42(H42), C43(H43),
 C46(H46), C49(H49), C50(H50), C51(H51), C52(H52), C53(H53), C55(H55), C56(H56),
  C57(H57), C58(H58), C59(H59), C60(H60), C61(H61), C62(H62), C63(H63),
 C64(H64), C65(H65), C66(H66), C67(H67), C69(H69), C71(H71), C73(H73), C74(H74),
  C75(H75), C76(H76), C77(H77), C78(H78), C79(H79), C80(H80), C81(H81),
 C82(H82), C84(H84), C85(H85), C86(H86), C87(H87), C89(H89), C90(H90), C91(H91),
  C92(H92), C93(H93), C96(H96)
6.b Secondary CH2 refined with riding coordinates:
 C14(H14A,H14B), C23(H23A,H23B), C44(H44A,H44B), C45(H45A,H45B), C48(H48A,
 H48B), C54(H54A,H54B), C68(H68A,H68B), C70(H70A,H70B), C72(H72A,H72B),
 C83(H83A,H83B), C88(H88A,H88B), C94(H94A,H94B), C95(H95A,H95B), C18(H18A,H18B)
6.c Idealised tetrahedral OH refined as rotating group:
 O67(H67A), O15(H15A)
;
_olex2_submission_special_instructions 'No special instructions were received'

loop_
_space_group_symop_operation_xyz
'x, y, z'
'-x, y, -z'
'x+1/2, y+1/2, z+1/2'
'-x+1/2, y+1/2, -z+1/2'

loop_
_atom_site_label
_atom_site_type_symbol
_atom_site_fract_x
_atom_site_fract_y
_atom_site_fract_z
_atom_site_U_iso_or_equiv
_atom_site_adp_type
_atom_site_occupancy
_atom_site_site_symmetry_order
_atom_site_calc_flag
_atom_site_refinement_flags_posn
_atom_site_refinement_flags_adp
_atom_site_refinement_flags_occupancy
_atom_site_disorder_assembly
_atom_site_disorder_group
O1 O 0.6135(2) 0.1325(5) 0.66164(18) 0.019 Uani 1 1 d . U . . .
O2 O 0.5282(2) 0.1352(5) 0.64646(18) 0.017 Uani 1 1 d . U . . .
O3 O 0.4865(2) 0.2704(5) 0.61327(17) 0.018 Uani 1 1 d . U . . .
O4 O 0.6176(2) 0.2610(5) 0.62387(18) 0.019 Uani 1 1 d . U . . .
O5 O 0.5894(2) 0.3539(5) 0.64780(18) 0.019 Uani 1 1 d . U . . .
O6 O 0.5265(3) 0.4502(6) 0.6495(2) 0.033 Uani 1 1 d . U . . .
O7 O 0.3579(2) 0.2559(5) 0.54239(17) 0.019 Uani 1 1 d . U . . .
O8 O 0.4486(2) 0.1574(5) 0.63864(18) 0.019 Uani 1 1 d . U . . .
O9 O 0.3699(2) 0.1481(5) 0.59278(19) 0.020 Uani 1 1 d . U . . .
O10 O 0.4355(2) 0.3655(5) 0.60551(18) 0.018 Uani 1 1 d . U . . .
O11 O 0.3694(5) 0.4677(11) 0.5754(4) 0.027 Uani 0.5 1 d . U P A 2
O12 O 0.2765(2) 0.1433(5) 0.40226(18) 0.018 Uani 1 1 d . U . . .
O13 O 0.6749(2) 0.1322(5) 0.63471(18) 0.017 Uani 1 1 d . U . . .
O14 O 0.3177(2) 0.2635(5) 0.44150(18) 0.019 Uani 1 1 d . U . . .
O16 O 0.3072(2) 0.3562(5) 0.40171(18) 0.017 Uani 1 1 d . U . . .
O17 O 0.2842(2) 0.1289(5) 0.46282(18) 0.019 Uani 1 1 d . U . . .
O18 O 0.2757(3) 0.4453(6) 0.4552(2) 0.030 Uani 1 1 d . U . . .
O19 O 0.3028(2) 0.1255(5) 0.52613(18) 0.019 Uani 1 1 d . U . . .
O20 O 0.3095(2) 0.3494(5) 0.51124(18) 0.020 Uani 1 1 d . U . . .
O21 O 0.4246(5) 0.4800(10) 0.5588(4) 0.025 Uani 0.5 1 d . U P A 1
C1 C 0.4570(3) 0.3004(7) 0.6231(3) 0.018 Uani 1 1 d . U . . .
H1 H 0.470242 0.320229 0.644463 0.022 Uiso 1 1 calc R . . . .
C2 C 0.4281(4) 0.2268(7) 0.6225(3) 0.020 Uani 1 1 d . U . . .
H2 H 0.410850 0.247103 0.633371 0.024 Uiso 1 1 calc R . . . .
C3 C 0.4005(4) 0.2050(7) 0.5911(3) 0.019 Uani 1 1 d . U . . .
H3 H 0.416075 0.177336 0.580152 0.023 Uiso 1 1 calc R . . . .
C4 C 0.3789(4) 0.2811(7) 0.5729(3) 0.021 Uani 1 1 d . U . . .
H4 H 0.359815 0.303910 0.581745 0.026 Uiso 1 1 calc R . . . .
C5 C 0.4112(4) 0.3454(8) 0.5753(3) 0.022 Uani 1 1 d . U . . .
H5 H 0.428399 0.323947 0.564602 0.026 Uiso 1 1 calc R . . . .
C6 C 0.3931(4) 0.4263(8) 0.5614(3) 0.025 Uani 1 1 d . U . . .
C7 C 0.3176(4) 0.2747(7) 0.5290(3) 0.021 Uani 1 1 d . U . . .
H7 H 0.306815 0.281539 0.545460 0.025 Uiso 1 1 calc R . . . .
C8 C 0.5486(3) 0.1980(7) 0.6362(3) 0.017 Uani 1 1 d . U . . .
H8 H 0.548615 0.182650 0.615778 0.021 Uiso 1 1 calc R . . . .
C9 C 0.5266(3) 0.2781(7) 0.6340(3) 0.016 Uani 1 1 d . U . . .
H9 H 0.526287 0.291326 0.654504 0.019 Uiso 1 1 calc R . . . .
C10 C 0.5491(3) 0.3470(8) 0.6251(3) 0.020 Uani 1 1 d . U . . .
H10 H 0.550969 0.332237 0.605244 0.024 Uiso 1 1 calc R . . . .
C11 C 0.6126(3) 0.2797(7) 0.6513(3) 0.018 Uani 1 1 d . U . . .
H11 H 0.639354 0.287742 0.667876 0.022 Uiso 1 1 calc R . . . .
C12 C 0.5917(3) 0.2064(7) 0.6590(3) 0.017 Uani 1 1 d . U . . .
H12 H 0.590348 0.217789 0.679229 0.021 Uiso 1 1 calc R . . . .
C13 C 0.3237(4) 0.3445(8) 0.4867(3) 0.023 Uani 1 1 d . U . . .
H13 H 0.352858 0.330868 0.495251 0.028 Uiso 1 1 calc R . . . .
C14 C 0.3179(4) 0.4285(8) 0.4709(3) 0.026 Uani 1 1 d . U . . .
H14A H 0.330148 0.472596 0.486048 0.031 Uiso 1 1 calc R . . . .
H14B H 0.331417 0.428553 0.456162 0.031 Uiso 1 1 calc R . . . .
C15 C 0.3015(3) 0.2759(7) 0.4653(3) 0.016 Uani 1 1 d . U . . .
H15 H 0.272225 0.287994 0.456229 0.019 Uiso 1 1 calc R . . . .
C16 C 0.2925(4) 0.2869(7) 0.4118(3) 0.020 Uani 1 1 d . U . . .
H16 H 0.265372 0.300095 0.411685 0.024 Uiso 1 1 calc R . . . .
C17 C 0.3471(4) 0.3467(8) 0.4011(3) 0.022 Uani 1 1 d . U . . .
H17 H 0.365828 0.327899 0.421563 0.026 Uiso 1 1 calc R . . . .
C19 C 0.6564(3) 0.2767(7) 0.6227(3) 0.017 Uani 1 1 d . U . . .
H19 H 0.675744 0.293758 0.643157 0.020 Uiso 1 1 calc R . . . .
C20 C 0.6705(3) 0.1972(7) 0.6127(3) 0.016 Uani 1 1 d . U . . .
H20 H 0.650283 0.179590 0.592613 0.019 Uiso 1 1 calc R . . . .
C21 C 0.2892(3) 0.2123(7) 0.3905(3) 0.016 Uani 1 1 d . U . . .
H21 H 0.268654 0.225329 0.370071 0.019 Uiso 1 1 calc R . . B 2
C22 C 0.3092(4) 0.1939(7) 0.4819(3) 0.019 Uani 1 1 d . U . . .
H22 H 0.338125 0.178465 0.488728 0.023 Uiso 1 1 calc R . . . .
C23 C 0.5309(4) 0.4325(8) 0.6225(3) 0.023 Uani 1 1 d . U . . .
H23A H 0.548455 0.474147 0.618452 0.027 Uiso 1 1 calc R . . . .
H23B H 0.504513 0.433896 0.605540 0.027 Uiso 1 1 calc R . . . .
C24 C 0.2963(4) 0.2001(7) 0.5092(3) 0.018 Uani 1 1 d . U . . .
H24 H 0.266895 0.211665 0.501180 0.022 Uiso 1 1 calc R . . . .
O22 O 0.5246(2) 0.5469(5) 0.85898(18) 0.019 Uani 1 1 d . U . . .
O23 O 0.6057(2) 0.5302(5) 0.89484(17) 0.017 Uani 1 1 d . U . . .
O24 O 0.6032(2) 0.4045(5) 0.93375(17) 0.018 Uani 1 1 d . U . . .
O25 O 0.4733(2) 0.4252(5) 0.86985(18) 0.019 Uani 1 1 d . U . . .
O26 O 0.5694(2) 0.3169(5) 0.89330(18) 0.018 Uani 1 1 d . U . . .
O27 O 0.3250(2) 0.4171(5) 0.96593(17) 0.018 Uani 1 1 d . U . . .
O28 O 0.6648(2) 0.5325(5) 0.95132(18) 0.021 Uani 1 1 d . U . . .
O29 O 0.7164(3) 0.5309(6) 1.0125(2) 0.027 Uani 1 1 d . U . . .
O30 O 0.6811(3) 0.3149(6) 1.00115(19) 0.026 Uani 1 1 d . U . . .
O31 O 0.3100(2) 0.3412(5) 0.88931(17) 0.018 Uani 1 1 d . U . . .
O32 O 0.2929(2) 0.5580(5) 0.92948(18) 0.019 Uani 1 1 d . U . . .
O33 O 0.2784(3) 0.2430(6) 0.9265(2) 0.036 Uani 1 1 d . U . . .
O34 O 0.3024(2) 0.5638(5) 0.87202(19) 0.020 Uani 1 1 d . U . . .
O35 O 0.4168(2) 0.3508(5) 0.84161(18) 0.019 Uani 1 1 d . U . . .
O36 O 0.4405(2) 0.5693(5) 0.84009(18) 0.017 Uani 1 1 d . U . . .
O37 O 0.3722(2) 0.5736(5) 0.85780(19) 0.020 Uani 1 1 d . U . . .
O38 O 0.3574(2) 0.4306(5) 0.88438(18) 0.017 Uani 1 1 d . U . . .
O39 O 0.3476(5) 0.2524(11) 0.8374(4) 0.025 Uani 0.5 1 d . U P C 1
O40 O 0.4973(2) 0.2327(5) 0.84876(19) 0.021 Uani 1 1 d . U . . .
O41 O 0.6414(3) 0.2091(7) 0.9466(2) 0.044 Uani 1 1 d . U . . .
O42 O 0.4008(5) 0.2040(11) 0.8635(4) 0.026 Uani 0.5 1 d . U P C 2
C25 C 0.5294(3) 0.3306(7) 0.8914(3) 0.017 Uani 1 1 d . U . . .
H25 H 0.529602 0.344474 0.911926 0.021 Uiso 1 1 calc R . . . .
C26 C 0.5116(3) 0.4054(7) 0.8692(3) 0.017 Uani 1 1 d . U . . .
H26 H 0.508887 0.390049 0.848125 0.020 Uiso 1 1 calc R . . . .
C27 C 0.5377(3) 0.4781(7) 0.8796(3) 0.017 Uani 1 1 d . U . . .
H27 H 0.537729 0.495567 0.899762 0.020 Uiso 1 1 calc R . . . .
C28 C 0.5804(3) 0.4612(7) 0.8828(3) 0.017 Uani 1 1 d . U . . .
H28 H 0.580604 0.448717 0.862230 0.021 Uiso 1 1 calc R . . . .
C29 C 0.5964(4) 0.3845(7) 0.9031(3) 0.019 Uani 1 1 d . U . . .
H29 H 0.622421 0.367860 0.901842 0.023 Uiso 1 1 calc R . . . .
C30 C 0.6406(4) 0.3256(8) 0.9792(3) 0.024 Uani 1 1 d . U . . .
H30 H 0.623576 0.347875 0.989968 0.029 Uiso 1 1 calc R . . . .
C31 C 0.6425(4) 0.3899(8) 0.9563(3) 0.021 Uani 1 1 d . U . . .
H31 H 0.660031 0.368179 0.945915 0.025 Uiso 1 1 calc R . . . .
C32 C 0.6598(4) 0.4720(7) 0.9717(3) 0.020 Uani 1 1 d . U . . .
H32 H 0.641640 0.495202 0.981296 0.024 Uiso 1 1 calc R . . . .
C33 C 0.7000(4) 0.4558(8) 0.9960(3) 0.023 Uani 1 1 d . U . . .
H33 H 0.718370 0.436641 0.985929 0.028 Uiso 1 1 calc R . . . .
C34 C 0.4408(3) 0.4217(7) 0.8427(3) 0.018 Uani 1 1 d . U . . .
H34 H 0.450913 0.417518 0.825861 0.021 Uiso 1 1 calc R . . . .
C35 C 0.3996(3) 0.3498(7) 0.8649(3) 0.020 Uani 1 1 d . U . . .
H35 H 0.421538 0.352078 0.885374 0.024 Uiso 1 1 calc R . . . .
C36 C 0.3976(3) 0.5044(7) 0.8630(3) 0.018 Uani 1 1 d . U . . .
H36 H 0.419208 0.507467 0.883593 0.022 Uiso 1 1 calc R . . . .
C37 C 0.3723(3) 0.4288(7) 0.8602(3) 0.017 Uani 1 1 d . U . . .
H37 H 0.349747 0.427113 0.840028 0.021 Uiso 1 1 calc R . . . .
C38 C 0.4159(3) 0.4997(7) 0.8381(3) 0.017 Uani 1 1 d . U . . .
H38 H 0.393958 0.498178 0.817602 0.021 Uiso 1 1 calc R . . . .
C39 C 0.3082(3) 0.4106(7) 0.9337(2) 0.017 Uani 1 1 d . U . . .
H39 H 0.278816 0.399650 0.927098 0.020 Uiso 1 1 calc R . . . .
C40 C 0.3143(4) 0.4929(7) 0.9216(3) 0.018 Uani 1 1 d . U . . .
H40 H 0.343517 0.506477 0.929246 0.022 Uiso 1 1 calc R . . . .
C41 C 0.3275(4) 0.3402(7) 0.9229(3) 0.019 Uani 1 1 d . U . . .
H41 H 0.357064 0.349470 0.930093 0.023 Uiso 1 1 calc R . . . .
C42 C 0.2971(4) 0.4898(7) 0.8864(3) 0.018 Uani 1 1 d . U . . .
H42 H 0.267614 0.480109 0.879716 0.022 Uiso 1 1 calc R . . . .
C43 C 0.3148(3) 0.4147(7) 0.8757(3) 0.018 Uani 1 1 d . U . . .
H43 H 0.301949 0.409384 0.853150 0.022 Uiso 1 1 calc R . . . .
C44 C 0.3195(4) 0.2578(8) 0.9322(3) 0.025 Uani 1 1 d . U . . .
H44A H 0.328997 0.215493 0.921330 0.030 Uiso 1 1 calc R . . . .
H44B H 0.335135 0.250904 0.954198 0.030 Uiso 1 1 calc R . . . .
C45 C 0.6235(4) 0.2428(8) 0.9650(3) 0.030 Uani 1 1 d . U . . .
H45A H 0.625978 0.202894 0.981442 0.036 Uiso 1 1 calc R . . . .
H45B H 0.594639 0.250087 0.952877 0.036 Uiso 1 1 calc R . . . .
C46 C 0.6982(4) 0.3879(8) 1.0179(3) 0.024 Uani 1 1 d . U . . .
H46 H 0.725852 0.375370 1.032446 0.029 Uiso 1 1 calc R . . . .
C47 C 0.3778(4) 0.2694(8) 0.8614(3) 0.026 Uani 1 1 d . U . . .
C48 C 0.5065(3) 0.2535(8) 0.8803(3) 0.020 Uani 1 1 d . U . . .
H48A H 0.521770 0.206876 0.892910 0.024 Uiso 1 1 calc R . . . .
H48B H 0.481000 0.257879 0.883527 0.024 Uiso 1 1 calc R . . . .
O43 O 0.3460(3) 0.0634(7) 0.9636(2) 0.040 Uani 1 1 d . U . . .
O44 O 0.2930(3) -0.0699(5) 0.95573(18) 0.021 Uani 1 1 d . U . . .
O45 O 0.3174(2) -0.1690(5) 0.99335(17) 0.018 Uani 1 1 d . U . . .
O46 O 0.2673(2) -0.2890(5) 0.95703(18) 0.019 Uani 1 1 d . U . . .
O47 O 0.3004(3) -0.2820(5) 0.90919(19) 0.021 Uani 1 1 d . U . . .
O48 O 0.3523(2) -0.1501(5) 0.91374(18) 0.021 Uani 1 1 d . U . . .
O49 O 0.3749(3) -0.0528(5) 0.88846(19) 0.022 Uani 1 1 d . U . . .
O50 O 0.3313(2) -0.2576(5) 0.86376(18) 0.019 Uani 1 1 d . U . . .
O51 O 0.4021(2) -0.2726(5) 0.85527(18) 0.020 Uani 1 1 d . U . . .
O52 O 0.4639(2) -0.1522(5) 0.88270(17) 0.017 Uani 1 1 d . U . . .
O53 O 0.5059(2) -0.0641(5) 0.86926(18) 0.020 Uani 1 1 d . U . . .
O54 O 0.4748(2) -0.2756(5) 0.84824(18) 0.019 Uani 1 1 d . U . . .
O55 O 0.5607(2) -0.2930(5) 0.87667(18) 0.019 Uani 1 1 d . U . . .
O56 O 0.5719(3) 0.0340(6) 0.8764(2) 0.030 Uani 1 1 d . U . . .
O57 O 0.5996(2) -0.1674(5) 0.91613(17) 0.016 Uani 1 1 d . U . . .
O58 O 0.6580(3) -0.0886(5) 0.92954(19) 0.022 Uani 1 1 d . U . . .
O59 O 0.7204(3) 0.0003(6) 0.9771(2) 0.034 Uani 1 1 d . U . . .
O60 O 0.6423(2) -0.3115(5) 0.91290(18) 0.018 Uani 1 1 d . U . . .
O61 O 0.3064(2) -0.3075(5) 1.02334(17) 0.018 Uani 1 1 d . U . . .
O62 O 0.4217(3) 0.0565(7) 0.8687(3) 0.041 Uani 1 1 d . U . . .
C49 C 0.3095(4) -0.2235(7) 0.9334(3) 0.019 Uani 1 1 d . U . . .
H49 H 0.333824 -0.242577 0.950688 0.023 Uiso 1 1 calc R . . . .
C50 C 0.2749(4) -0.2146(7) 0.9443(3) 0.017 Uani 1 1 d . U . . .
H50 H 0.250274 -0.199469 0.926552 0.021 Uiso 1 1 calc R . . . .
C51 C 0.2841(3) -0.1452(7) 0.9672(3) 0.019 Uani 1 1 d . U . . .
H51 H 0.260508 -0.136348 0.973082 0.022 Uiso 1 1 calc R . . . .
C52 C 0.3273(4) -0.0767(8) 0.9471(3) 0.022 Uani 1 1 d . U . . .
H52 H 0.351231 -0.094740 0.964989 0.027 Uiso 1 1 calc R . . . .
C53 C 0.3180(4) -0.1397(7) 0.9225(3) 0.019 Uani 1 1 d . U . . .
H53 H 0.294286 -0.121324 0.904539 0.023 Uiso 1 1 calc R . . . .
C54 C 0.3337(4) 0.0101(8) 0.9379(3) 0.026 Uani 1 1 d . U . . .
H54A H 0.354360 0.009359 0.928876 0.032 Uiso 1 1 calc R . . . .
H54B H 0.308521 0.031107 0.922488 0.032 Uiso 1 1 calc R . . . .
C55 C 0.3491(4) -0.1184(7) 0.8856(3) 0.021 Uani 1 1 d . U . . .
H55 H 0.321236 -0.096834 0.875459 0.025 Uiso 1 1 calc R . . . .
C56 C 0.3550(4) -0.1888(7) 0.8655(3) 0.020 Uani 1 1 d . U . . .
H56 H 0.346781 -0.165978 0.844470 0.024 Uiso 1 1 calc R . . . .
C57 C 0.4174(4) -0.0725(8) 0.8980(3) 0.024 Uani 1 1 d . U . . .
H57 H 0.427573 -0.097791 0.918750 0.029 Uiso 1 1 calc R . . . .
C58 C 0.4218(3) -0.1331(7) 0.8748(3) 0.019 Uani 1 1 d . U . . .
H58 H 0.410479 -0.108083 0.854043 0.023 Uiso 1 1 calc R . . . .
C59 C 0.5414(3) -0.0785(7) 0.8950(3) 0.017 Uani 1 1 d . U . . .
H59 H 0.533998 -0.092346 0.912726 0.021 Uiso 1 1 calc R . . . .
C60 C 0.4797(3) -0.1322(7) 0.8607(3) 0.018 Uani 1 1 d . U . . .
H60 H 0.456946 -0.117641 0.841479 0.022 Uiso 1 1 calc R . . . .
C61 C 0.5014(3) -0.2068(7) 0.8544(3) 0.017 Uani 1 1 d . U . . .
H61 H 0.508819 -0.195349 0.836530 0.020 Uiso 1 1 calc R . . . .
C62 C 0.5391(3) -0.2273(7) 0.8823(3) 0.016 Uani 1 1 d . U . . .
H62 H 0.531439 -0.241203 0.899897 0.020 Uiso 1 1 calc R . . . .
C63 C 0.5650(3) -0.1495(7) 0.8894(2) 0.016 Uani 1 1 d . U . . .
H63 H 0.573329 -0.136002 0.872089 0.019 Uiso 1 1 calc R . . . .
C64 C 0.6385(3) -0.1600(7) 0.9143(3) 0.016 Uani 1 1 d . U . . .
H64 H 0.635258 -0.156389 0.892473 0.019 Uiso 1 1 calc R . . . .
C65 C 0.6616(4) -0.0866(7) 0.9611(2) 0.017 Uani 1 1 d . U . . .
H65 H 0.634163 -0.089661 0.961569 0.020 Uiso 1 1 calc R . . . .
C66 C 0.3147(3) -0.1620(7) 1.0220(2) 0.014 Uani 1 1 d . U . . .
H66 H 0.286045 -0.157107 1.019752 0.017 Uiso 1 1 calc R . . . .
C67 C 0.6613(3) -0.2379(7) 0.9280(2) 0.016 Uani 1 1 d . U . . .
H67 H 0.688275 -0.234400 0.926686 0.019 Uiso 1 1 calc R . . . .
C68 C 0.6798(4) -0.0049(8) 0.9744(3) 0.025 Uani 1 1 d . U . . .
H68A H 0.664310 0.040704 0.961234 0.030 Uiso 1 1 calc R . . . .
H68B H 0.678368 0.001915 0.994643 0.030 Uiso 1 1 calc R . . . .
C69 C 0.3990(3) -0.2119(7) 0.8757(3) 0.018 Uani 1 1 d . U . . .
H69 H 0.408793 -0.234742 0.896794 0.022 Uiso 1 1 calc R . . . .
C70 C 0.5646(4) 0.0056(8) 0.9013(3) 0.024 Uani 1 1 d . U . . .
H70A H 0.548836 0.047765 0.907199 0.029 Uiso 1 1 calc R . . . .
H70B H 0.590384 -0.001526 0.918590 0.029 Uiso 1 1 calc R . . . .
C71 C 0.3331(3) -0.2436(7) 1.0390(2) 0.014 Uani 1 1 d . U . . .
H71 H 0.359635 -0.253341 1.037384 0.017 Uiso 1 1 calc R . . . .
C72 C 0.4382(4) 0.0134(9) 0.8983(3) 0.030 Uani 1 1 d . U . . .
H72A H 0.434813 0.049227 0.914106 0.036 Uiso 1 1 calc R . . . .
H72B H 0.467212 0.004337 0.903744 0.036 Uiso 1 1 calc R . . . .
O63 O 0.2818(2) -0.0250(5) 0.48702(18) 0.019 Uani 1 1 d . U . . .
O64 O 0.2689(2) -0.0244(5) 0.42334(18) 0.020 Uani 1 1 d . U . . .
O65 O 0.6750(2) -0.1543(5) 0.57151(17) 0.018 Uani 1 1 d . U . . .
O66 O 0.2849(3) -0.2442(5) 0.44304(17) 0.022 Uani 1 1 d D U . . .
O67 O 0.2622(3) -0.3335(7) 0.4873(2) 0.041 Uani 1 1 d D U . . .
H67A H 0.256956 -0.384402 0.486337 0.061 Uiso 1 1 calc GR . . . .
O68 O 0.3285(2) -0.1550(5) 0.51968(18) 0.022 Uani 1 1 d . U . . .
O69 O 0.3456(3) -0.2519(5) 0.55837(19) 0.025 Uani 1 1 d . U . . .
O70 O 0.3973(3) -0.3645(7) 0.5475(2) 0.044 Uani 1 1 d . U . . .
O71 O 0.3070(3) -0.0401(5) 0.55430(19) 0.023 Uani 1 1 d . U . . .
O72 O 0.3857(2) -0.0294(5) 0.60374(18) 0.019 Uani 1 1 d . U . . .
O73 O 0.4422(2) -0.1467(5) 0.59705(18) 0.020 Uani 1 1 d . U . . .
O74 O 0.4912(2) -0.2346(5) 0.62787(19) 0.021 Uani 1 1 d . U . . .
O75 O 0.4744(3) -0.0114(5) 0.63171(19) 0.022 Uani 1 1 d . U . . .
O76 O 0.5563(2) -0.0177(5) 0.64462(19) 0.021 Uani 1 1 d . U . . .
O77 O 0.5084(3) -0.3720(6) 0.5962(2) 0.037 Uani 1 1 d . U . . .
O78 O 0.6841(3) -0.0268(5) 0.6123(2) 0.023 Uani 1 1 d . U . . .
O79 O 0.6325(2) -0.0321(5) 0.64693(18) 0.019 Uani 1 1 d . U . . .
O80 O 0.6759(3) -0.3623(5) 0.6049(2) 0.025 Uani 1 1 d . U . . .
O81 O 0.6311(2) -0.2477(5) 0.62272(18) 0.018 Uani 1 1 d . U . . .
O82 O 0.5805(2) -0.1528(5) 0.61659(18) 0.020 Uani 1 1 d . U . . .
C73 C 0.2970(4) -0.0882(7) 0.4732(2) 0.021 Uani 1 1 d D U . . .
H73 H 0.324826 -0.073768 0.475065 0.025 Uiso 1 1 calc R . . . .
C74 C 0.2709(4) -0.0985(7) 0.4404(3) 0.021 Uani 1 1 d D U . . .
H74 H 0.243227 -0.111556 0.439190 0.026 Uiso 1 1 calc R . . . .
C75 C 0.3067(4) -0.2446(8) 0.4755(3) 0.030 Uani 1 1 d D U . . .
H75 H 0.335689 -0.241256 0.478718 0.036 Uiso 1 1 calc DR . . . .
C76 C 0.2976(4) -0.1678(7) 0.4901(3) 0.023 Uani 1 1 d D U . . .
H76 H 0.271236 -0.175005 0.492276 0.027 Uiso 1 1 calc R . . . .
C77 C 0.6691(3) -0.1686(7) 0.5994(3) 0.019 Uani 1 1 d . U . . .
H77 H 0.694495 -0.187512 0.615678 0.022 Uiso 1 1 calc R . . . .
C78 C 0.3219(4) -0.1851(8) 0.5454(3) 0.022 Uani 1 1 d . U . . .
H78 H 0.293184 -0.201923 0.539137 0.027 Uiso 1 1 calc R . . . .
C79 C 0.3881(4) -0.2351(8) 0.5664(3) 0.024 Uani 1 1 d . U . . .
H79 H 0.392473 -0.214710 0.548027 0.029 Uiso 1 1 calc R . . . .
C80 C 0.4007(4) -0.1682(7) 0.5905(3) 0.019 Uani 1 1 d . U . . .
H80 H 0.398049 -0.189916 0.609349 0.023 Uiso 1 1 calc R . . . .
C81 C 0.3762(4) -0.0939(7) 0.5806(3) 0.020 Uani 1 1 d . U . . .
H81 H 0.382422 -0.070199 0.563413 0.024 Uiso 1 1 calc R . . . .
C82 C 0.3300(4) -0.1101(8) 0.5680(3) 0.021 Uani 1 1 d . U . . .
H82 H 0.322465 -0.127442 0.585339 0.025 Uiso 1 1 calc R . . . .
C83 C 0.4095(4) -0.3168(8) 0.5762(3) 0.028 Uani 1 1 d . U . . .
H83A H 0.438818 -0.308928 0.585027 0.034 Uiso 1 1 calc R . . . .
H83B H 0.400828 -0.345018 0.591205 0.034 Uiso 1 1 calc R . . . .
C84 C 0.6196(3) -0.1763(7) 0.6349(3) 0.018 Uani 1 1 d . U . . .
H84 H 0.619886 -0.190882 0.655460 0.022 Uiso 1 1 calc R . . . .
C85 C 0.6491(3) -0.1030(7) 0.6387(3) 0.019 Uani 1 1 d . U . . .
H85 H 0.675588 -0.116287 0.654915 0.022 Uiso 1 1 calc R . . . .
C86 C 0.6544(3) -0.0871(8) 0.6086(3) 0.020 Uani 1 1 d . U . . .
H86 H 0.628474 -0.069438 0.592640 0.024 Uiso 1 1 calc R . . . .
C87 C 0.6354(4) -0.2332(8) 0.5943(3) 0.021 Uani 1 1 d . U . . .
H87 H 0.609811 -0.210273 0.579453 0.025 Uiso 1 1 calc R . . . .
C88 C 0.6441(4) -0.3184(8) 0.5823(3) 0.024 Uani 1 1 d . U . . .
H88A H 0.619582 -0.352788 0.575770 0.029 Uiso 1 1 calc R . . . .
H88B H 0.651271 -0.308865 0.564366 0.029 Uiso 1 1 calc R . . . .
C89 C 0.4691(3) -0.1632(7) 0.6272(3) 0.019 Uani 1 1 d . U . . .
H89 H 0.453360 -0.171834 0.640375 0.022 Uiso 1 1 calc R . . . .
C90 C 0.4959(3) -0.0846(7) 0.6384(3) 0.018 Uani 1 1 d . U . . .
H90 H 0.508229 -0.088480 0.661003 0.022 Uiso 1 1 calc R . . . .
C91 C 0.5300(4) -0.0784(7) 0.6274(3) 0.020 Uani 1 1 d . U . . .
H91 H 0.519367 -0.061425 0.605596 0.024 Uiso 1 1 calc R . . . .
C92 C 0.5517(4) -0.1608(7) 0.6307(3) 0.020 Uani 1 1 d . U . . .
H92 H 0.565236 -0.175892 0.652570 0.024 Uiso 1 1 calc R . . . .
C93 C 0.5204(4) -0.2279(8) 0.6136(3) 0.021 Uani 1 1 d . U . . .
H93 H 0.506667 -0.211028 0.591898 0.026 Uiso 1 1 calc R . . . .
C94 C 0.3012(4) -0.3215(8) 0.4868(3) 0.037 Uani 1 1 d D U . . .
H94A H 0.321225 -0.327680 0.507728 0.044 Uiso 1 1 calc R . . . .
H94B H 0.306401 -0.365593 0.474248 0.044 Uiso 1 1 calc R . . . .
C95 C 0.5382(4) -0.3160(8) 0.6151(3) 0.025 Uani 1 1 d . U . . .
H95A H 0.560957 -0.314023 0.608259 0.030 Uiso 1 1 calc R . . . .
H95B H 0.548241 -0.336072 0.636305 0.030 Uiso 1 1 calc R . . . .
C96 C 0.2857(4) -0.1724(7) 0.4267(3) 0.024 Uani 1 1 d D U . . .
H96 H 0.267710 -0.179799 0.405007 0.029 Uiso 1 1 calc R . . . .
Mo1 Mo 0.41551(3) 0.45807(6) 0.74486(2) 0.012 Uani 1 1 d . . . . .
Mo2 Mo 0.39971(3) 0.42013(6) 0.67199(2) 0.014 Uani 1 1 d . . . . .
Mo3 Mo 0.31207(3) 0.32314(6) 0.63990(2) 0.012 Uani 1 1 d . . . . .
Mo4 Mo 0.26048(3) 0.35718(6) 0.69238(2) 0.012 Uani 1 1 d . . . . .
Mo5 Mo 0.33281(3) 0.40763(6) 0.75889(2) 0.011 Uani 1 1 d . . . . .
P1 P 0.36102(8) 0.28619(17) 0.71331(6) 0.011 Uani 1 1 d . . . . .
P2 P 0.32390(8) 0.50166(17) 0.68952(6) 0.012 Uani 1 1 d . . . . .
O83 O 0.3421(2) 0.2416(5) 0.68271(17) 0.015 Uani 1 1 d . U . . .
O84 O 0.2928(2) 0.3913(5) 0.61058(18) 0.019 Uani 1 1 d . U . . .
O85 O 0.3008(2) 0.2282(5) 0.62164(18) 0.017 Uani 1 1 d . U . . .
O86 O 0.3679(2) 0.3335(5) 0.64694(17) 0.015 Uani 1 1 d . U . . .
O87 O 0.3386(2) 0.4418(5) 0.67002(17) 0.015 Uani 1 1 d . U . . .
O88 O 0.2732(2) 0.3308(5) 0.65794(16) 0.014 Uani 1 1 d . U . . .
O89 O 0.3959(3) 0.4918(5) 0.64446(19) 0.021 Uani 1 1 d . U . . .
O90 O 0.4452(2) 0.3754(5) 0.68007(18) 0.018 Uani 1 1 d . U . . .
O91 O 0.4135(2) 0.4947(5) 0.70632(18) 0.016 Uani 1 1 d . U . . .
O92 O 0.3930(2) 0.3493(5) 0.71246(17) 0.014 Uani 1 1 d . U . . .
O93 O 0.3491(2) 0.4924(5) 0.72393(17) 0.014 Uani 1 1 d . U . . .
O94 O 0.3896(2) 0.3993(5) 0.76690(17) 0.016 Uani 1 1 d . U . . .
O95 O 0.4239(2) 0.5542(5) 0.76236(19) 0.019 Uani 1 1 d . U . . .
O96 O 0.4617(2) 0.4118(5) 0.76001(18) 0.018 Uani 1 1 d . U . . .
O97 O 0.3316(2) 0.4967(5) 0.77850(17) 0.014 Uani 1 1 d . U . . .
O98 O 0.3326(2) 0.3269(5) 0.78205(18) 0.017 Uani 1 1 d . U . . .
O99 O 0.3271(2) 0.3334(5) 0.71945(17) 0.013 Uani 1 1 d . U . . .
O100 O 0.2783(2) 0.4086(5) 0.73265(17) 0.014 Uani 1 1 d . U . . .
O101 O 0.2509(2) 0.2576(5) 0.70130(17) 0.016 Uani 1 1 d . U . . .
O102 O 0.2148(2) 0.4024(5) 0.67809(17) 0.016 Uani 1 1 d . U . . .
O103 O 0.3288(2) 0.5908(5) 0.67907(18) 0.018 Uani 1 1 d . U . . .
O104 O 0.3798(2) 0.2246(5) 0.73977(18) 0.016 Uani 1 1 d . U . . .
O105 O 0.2804(2) 0.4839(5) 0.68347(16) 0.012 Uani 1 1 d . U . . .
Mo6 Mo 0.34584(3) -0.11306(6) 0.77256(2) 0.011 Uani 1 1 d . . . . .
Mo7 Mo 0.27567(3) -0.03484(6) 0.70879(2) 0.012 Uani 1 1 d . . . . .
Mo8 Mo 0.31756(3) -0.06735(6) 0.64997(2) 0.011 Uani 1 1 d . . . . .
Mo9 Mo 0.41592(3) -0.09899(5) 0.68821(2) 0.010 Uani 1 1 d . . . . .
Mo10 Mo 0.43179(3) -0.13731(6) 0.76102(2) 0.012 Uani 1 1 d . . . . .
P3 P 0.36993(8) 0.02226(17) 0.72360(6) 0.011 Uani 1 1 d . . . . .
P4 P 0.34186(8) -0.20297(17) 0.70625(6) 0.011 Uani 1 1 d . . . . .
O106 O 0.3999(2) 0.0920(5) 0.72842(17) 0.015 Uani 1 1 d . U . . .
O107 O 0.3688(2) -0.0251(5) 0.69485(16) 0.011 Uani 1 1 d . U . . .
O108 O 0.3285(2) 0.0525(5) 0.71840(17) 0.013 Uani 1 1 d . U . . .
O109 O 0.3841(2) -0.0371(5) 0.75149(16) 0.012 Uani 1 1 d . U . . .
O110 O 0.3918(2) -0.1800(5) 0.77433(17) 0.014 Uani 1 1 d . U . . .
O111 O 0.4617(2) -0.0846(5) 0.79218(18) 0.019 Uani 1 1 d . U . . .
O112 O 0.4436(2) -0.0773(5) 0.73065(17) 0.015 Uani 1 1 d . U . . .
O113 O 0.3866(2) -0.1804(5) 0.71444(17) 0.014 Uani 1 1 d . U . . .
O114 O 0.4411(2) -0.1845(5) 0.68427(17) 0.017 Uani 1 1 d . U . . .
O115 O 0.4356(2) -0.0165(5) 0.67467(18) 0.016 Uani 1 1 d . U . . .
O116 O 0.3682(2) -0.1140(5) 0.65166(17) 0.016 Uani 1 1 d . U . . .
O117 O 0.3214(2) 0.0293(5) 0.63631(18) 0.017 Uani 1 1 d . U . . .
O118 O 0.2840(2) -0.0397(5) 0.67132(17) 0.017 Uani 1 1 d . U . . .
O119 O 0.3242(2) -0.1450(5) 0.72406(16) 0.014 Uani 1 1 d . U . . .
O120 O 0.3008(2) -0.0408(5) 0.75172(17) 0.014 Uani 1 1 d . U . . .
O121 O 0.2473(2) 0.0517(5) 0.70411(17) 0.015 Uani 1 1 d . U . . .
O122 O 0.2399(2) -0.1113(5) 0.70121(18) 0.018 Uani 1 1 d . U . . .
O123 O 0.3667(2) -0.0538(5) 0.80470(18) 0.019 Uani 1 1 d . U . . .
O124 O 0.3218(2) -0.1918(5) 0.78295(18) 0.017 Uani 1 1 d . U . . .
O125 O 0.3398(2) -0.2928(5) 0.71524(18) 0.019 Uani 1 1 d . U . . .
O126 O 0.4569(2) -0.2283(5) 0.76183(19) 0.020 Uani 1 1 d . U . . .
O127 O 0.3187(2) -0.1880(5) 0.67244(17) 0.017 Uani 1 1 d . U . . .
O128 O 0.2856(2) -0.1145(5) 0.61772(17) 0.017 Uani 1 1 d . U . . .
Mo16 Mo 0.67589(3) 0.35415(6) 0.86071(2) 0.012 Uani 1 1 d . . . . .
Mo17 Mo 0.72868(3) 0.34236(6) 0.81550(2) 0.013 Uani 1 1 d . . . . .
Mo18 Mo 0.66705(3) 0.29356(6) 0.74417(2) 0.014 Uani 1 1 d . . . . .
Mo19 Mo 0.57431(3) 0.25925(6) 0.74386(2) 0.012 Uani 1 1 d . . . . .
Mo20 Mo 0.57875(3) 0.26305(6) 0.81613(2) 0.012 Uani 1 1 d . . . . .
P5 P 0.62943(8) 0.41305(17) 0.78914(6) 0.012 Uani 1 1 d . . . . .
P6 P 0.66005(8) 0.19016(17) 0.80584(6) 0.011 Uani 1 1 d . . . . .
O129 O 0.5580(2) 0.2158(5) 0.77576(18) 0.017 Uani 1 1 d . U . . .
O130 O 0.5619(2) 0.1858(5) 0.83351(19) 0.021 Uani 1 1 d . U . . .
O131 O 0.5450(2) 0.3417(5) 0.81252(17) 0.017 Uani 1 1 d . U . . .
O132 O 0.6233(2) 0.3073(5) 0.84831(17) 0.017 Uani 1 1 d . U . . .
O133 O 0.6020(2) 0.3361(5) 0.78429(17) 0.015 Uani 1 1 d . U . . .
O134 O 0.6273(2) 0.1661(5) 0.81682(18) 0.018 Uani 1 1 d . U . . .
O135 O 0.6427(2) 0.4381(5) 0.82258(18) 0.017 Uani 1 1 d . U . . .
O136 O 0.7180(2) 0.3930(5) 0.84910(17) 0.016 Uani 1 1 d . U . . .
O137 O 0.6740(2) 0.4295(5) 0.88496(18) 0.020 Uani 1 1 d . U . . .
O138 O 0.7007(3) 0.2770(5) 0.88590(19) 0.022 Uani 1 1 d . U . . .
O139 O 0.6826(2) 0.2670(5) 0.82375(18) 0.018 Uani 1 1 d . U . . .
O140 O 0.7487(2) 0.4283(5) 0.80616(18) 0.017 Uani 1 1 d . U . . .
O141 O 0.7144(2) 0.2754(5) 0.77880(17) 0.016 Uani 1 1 d . U . . .
O142 O 0.6808(2) 0.3731(5) 0.72644(18) 0.019 Uani 1 1 d . U . . .
O143 O 0.6056(2) 0.4801(5) 0.76804(17) 0.015 Uani 1 1 d . U . . .
O144 O 0.6683(2) 0.2105(5) 0.72273(19) 0.021 Uani 1 1 d . U . . .
O145 O 0.6100(2) 0.3158(5) 0.72964(17) 0.015 Uani 1 1 d . U . . .
O146 O 0.6408(2) 0.2076(5) 0.77136(17) 0.015 Uani 1 1 d . U . . .
O147 O 0.6922(2) 0.1204(5) 0.81194(19) 0.022 Uani 1 1 d . U . . .
O148 O 0.5693(2) 0.1660(5) 0.72504(18) 0.017 Uani 1 1 d . U . . .
O149 O 0.5331(2) 0.3168(5) 0.72354(18) 0.021 Uani 1 1 d . U . . .
O150 O 0.6661(2) 0.3900(5) 0.78172(17) 0.013 Uani 1 1 d . U . . .
O151 O 0.7683(2) 0.2819(5) 0.83529(18) 0.019 Uani 1 1 d . U . . .
Mo11 Mo 0.67734(3) -0.18874(6) 0.84869(2) 0.017 Uani 1 1 d . . . . .
Mo12 Mo 0.58102(3) -0.15787(6) 0.80271(2) 0.014 Uani 1 1 d . . . . .
Mo13 Mo 0.57613(3) -0.14150(6) 0.73035(2) 0.014 Uani 1 1 d . . . . .
Mo14 Mo 0.66609(3) -0.19864(6) 0.72896(2) 0.012 Uani 1 1 d . . . . .
Mo15 Mo 0.72866(3) -0.25129(6) 0.79871(2) 0.015 Uani 1 1 d . . . . .
P7 P 0.66311(8) -0.07584(17) 0.78698(6) 0.012 Uani 1 1 d . . . . .
P8 P 0.63216(9) -0.30174(17) 0.77928(7) 0.016 Uani 1 1 d . . . . .
O152 O 0.6479(2) -0.2666(5) 0.69855(18) 0.019 Uani 1 1 d . U . . .
O153 O 0.6951(2) -0.1326(5) 0.71795(18) 0.020 Uani 1 1 d . U . . .
O154 O 0.6213(2) -0.1219(5) 0.72016(18) 0.018 Uani 1 1 d . U . . .
O155 O 0.6818(2) -0.1502(5) 0.77527(17) 0.016 Uani 1 1 d . U . . .
O156 O 0.7078(2) -0.2703(5) 0.75607(18) 0.020 Uani 1 1 d . U . . .
O157 O 0.7636(3) -0.1763(5) 0.80257(19) 0.024 Uani 1 1 d . U . . .
O158 O 0.7582(3) -0.3401(5) 0.81244(19) 0.022 Uani 1 1 d . U . . .
O159 O 0.6744(2) -0.3372(5) 0.79043(19) 0.019 Uani 1 1 d . U . . .
O160 O 0.7150(2) -0.2254(5) 0.83237(19) 0.021 Uani 1 1 d . U . . .
O161 O 0.6006(3) -0.3694(5) 0.7768(2) 0.024 Uani 1 1 d . U . . .
O162 O 0.6812(3) -0.0773(6) 0.82153(19) 0.023 Uani 1 1 d . U . . .
O163 O 0.6263(2) -0.1366(5) 0.84030(18) 0.019 Uani 1 1 d . U . . .
O164 O 0.7054(3) -0.1347(6) 0.8804(2) 0.027 Uani 1 1 d . U . . .
O165 O 0.5564(3) -0.2316(5) 0.81440(19) 0.023 Uani 1 1 d . U . . .
O166 O 0.5564(2) -0.0675(5) 0.80334(19) 0.022 Uani 1 1 d . U . . .
O167 O 0.5581(2) -0.1874(5) 0.75998(18) 0.018 Uani 1 1 d . U . . .
O168 O 0.6171(2) -0.0894(5) 0.77647(18) 0.019 Uani 1 1 d . U . . .
O169 O 0.6715(2) 0.0059(5) 0.77419(19) 0.020 Uani 1 1 d . U . . .
O170 O 0.5480(2) -0.2015(5) 0.70035(18) 0.020 Uani 1 1 d . U . . .
O171 O 0.5541(2) -0.0453(5) 0.72209(19) 0.022 Uani 1 1 d . U . . .
O172 O 0.6210(2) -0.2578(5) 0.74820(18) 0.018 Uani 1 1 d . U . . .
O173 O 0.6297(2) -0.2395(5) 0.80353(17) 0.017 Uani 1 1 d . U . . .
O174 O 0.6707(3) -0.2827(5) 0.86343(19) 0.022 Uani 1 1 d . U . . .
K1 K 0.71223(13) 0.0149(2) 0.90918(9) 0.056 Uani 1 1 d . U . D 1
O19W O 0.7693(4) 0.0002(7) 0.9001(3) 0.050 Uani 1 1 d . U . D 1
O1W O 0.4920(2) 0.0592(5) 0.7538(2) 0.023 Uani 1 1 d . U . E 1
O2W O 0.3885(2) -0.3422(5) 0.79330(18) 0.017 Uani 1 1 d . U . F 1
O3W O 0.2949(3) -0.3648(5) 0.7436(2) 0.023 Uani 1 1 d . U . F 1
O4W O 0.4282(3) 0.0805(6) 0.8081(2) 0.032 Uani 1 1 d . U . E 1
O5W O 0.5795(3) -0.3729(6) 0.6975(2) 0.036 Uani 1 1 d . U . G 1
O6W O 0.6937(2) 0.0353(5) 0.69799(18) 0.018 Uani 1 1 d . U . H 1
O7W O 0.6411(3) 0.0316(6) 0.8588(2) 0.028 Uani 1 1 d . U . D 1
O8W O 0.6232(3) -0.4194(6) 0.8476(2) 0.028 Uani 1 1 d . U . I 1
O9W O 0.4864(2) -0.3521(5) 0.80179(19) 0.020 Uani 1 1 d . U . I 1
O10W O 0.5337(3) -0.4907(7) 0.7729(3) 0.043 Uani 1 1 d . U . I 1
O11W O 0.5082(3) -0.3280(6) 0.7359(2) 0.034 Uani 1 1 d . U . G 1
O12W O 0.8129(3) 0.0405(6) 0.7480(2) 0.031 Uani 1 1 d . U . H 1
O13W O 0.1840(3) -0.3477(5) 0.7357(2) 0.023 Uani 1 1 d . U . F 1
O16W O 0.4118(4) -0.3413(7) 0.6559(3) 0.049 Uani 1 1 d . U . G 1
O17W O 0.5057(4) -0.4976(7) 0.7057(3) 0.051 Uani 1 1 d . U . G 1
O18W O 0.7981(4) -0.0312(8) 0.8226(3) 0.053 Uani 1 1 d . U . H 1
O20W O 0.4749(2) 0.2362(5) 0.76456(19) 0.021 Uani 1 1 d . U . E 1
O15W O 0.7435(3) 0.1384(6) 0.8797(2) 0.035 Uani 1 1 d . U . D 1
O14W O 0.7575(3) 0.1334(5) 0.77671(19) 0.022 Uani 1 1 d . U . H 1
K2 K 0.28969(7) 0.10065(16) 0.57938(5) 0.017 Uani 1 1 d . U . J 1
K3 K 0.50101(7) 0.08370(15) 0.69238(5) 0.016 Uani 1 1 d . U . E 1
K4 K 0.57490(7) 0.05716(15) 0.77349(6) 0.017 Uani 1 1 d . U . E 1
K5 K 0.27128(8) 0.14468(16) 0.66306(6) 0.019 Uani 1 1 d . U . K 1
K6 K 0.31976(7) -0.34194(15) 0.80920(6) 0.016 Uani 1 1 d . U . F 1
K7 K 0.38628(7) 0.13329(15) 0.66395(6) 0.016 Uani 1 1 d . U . K 1
K8 K 0.74788(8) -0.02849(17) 0.76154(6) 0.025 Uani 1 1 d . U . H 1
K9 K 0.24595(7) -0.23543(16) 0.74001(6) 0.021 Uani 1 1 d . U . F 1
K10 K 0.50907(8) 0.04481(16) 0.82186(6) 0.021 Uani 1 1 d . U . E 1
K11 K 0.70336(7) -0.41667(15) 0.91018(6) 0.019 Uani 1 1 d . U . I 1
K12 K 0.42566(9) 0.24635(18) 0.79892(6) 0.030 Uani 1 1 d . U . E 1
K13 K 0.62986(8) 0.05431(17) 0.71610(6) 0.022 Uani 1 1 d . U . H 1
K14 K 0.42235(10) -0.33495(19) 0.71262(9) 0.038 Uani 1 1 d . U . G 1
K15 K 0.81499(9) 0.14300(19) 0.83418(7) 0.031 Uani 1 1 d . U . H 1
K16 K 0.58142(14) 0.4593(2) 0.70512(9) 0.054 Uani 1 1 d . U . L 1
K17 K 0.22618(11) -0.45025(19) 0.71084(8) 0.036 Uani 1 1 d . U . F 1
K18 K 0.49800(15) -0.3369(3) 0.67711(10) 0.058 Uani 1 1 d . U . G 1
K19A K 0.2699(2) -0.2920(6) 0.6325(2) 0.047 Uani 0.5 1 d . U P K 1
K20 K 0.4537(2) 0.2080(5) 0.70194(18) 0.047 Uani 0.5 1 d . U P E 1
K21 K 0.7218(3) -0.4328(5) 0.8547(2) 0.054 Uani 0.5 1 d . U P I 1
Na1 Na 0.55632(14) -0.3873(3) 0.81594(12) 0.027 Uani 1 1 d . U . I 1
Na2 Na 0.6231(3) 0.1761(7) 0.8909(3) 0.035 Uani 0.5 1 d . U P D .
O21W O 0.7045(3) 0.1718(7) 0.9333(3) 0.044 Uani 1 1 d . U . . .
K19B K 0.2564(4) -0.2806(8) 0.6361(3) 0.092 Uani 0.5 1 d . U P K 2
C18 C 0.3613(4) 0.4289(8) 0.3938(3) 0.027 Uani 1 1 d . U . . .
H18A H 0.387917 0.422890 0.392560 0.032 Uiso 1 1 calc R . . . .
H18B H 0.342308 0.450154 0.374172 0.032 Uiso 1 1 calc R . . . .
O15 O 0.3633(3) 0.4844(7) 0.4178(3) 0.044 Uani 1 1 d . U . . .
H15A H 0.357742 0.532653 0.410912 0.066 Uiso 1 1 calc GR . . . .

loop_
_atom_site_aniso_label
_atom_site_aniso_U_11
_atom_site_aniso_U_22
_atom_site_aniso_U_33
_atom_site_aniso_U_23
_atom_site_aniso_U_13
_atom_site_aniso_U_12
O1 0.017 0.019 0.022 -0.001 0.010 -0.001
O2 0.015 0.015 0.022 0.001 0.008 -0.001
O3 0.017 0.020 0.018 -0.001 0.008 -0.002
O4 0.017 0.019 0.022 0.001 0.007 -0.002
O5 0.017 0.012 0.026 -0.002 0.006 0.000
O6 0.030 0.029 0.034 -0.002 0.005 0.001
O7 0.020 0.019 0.016 -0.004 0.005 0.004
O8 0.018 0.022 0.016 0.004 0.004 0.000
O9 0.018 0.018 0.023 0.001 0.007 -0.002
O10 0.018 0.015 0.019 -0.003 0.005 -0.001
O11 0.027 0.021 0.025 -0.001 0.001 0.002
O12 0.024 0.015 0.018 0.001 0.010 -0.004
O13 0.017 0.016 0.022 -0.001 0.010 -0.001
O14 0.021 0.020 0.018 -0.003 0.011 0.000
O16 0.019 0.013 0.021 0.004 0.010 0.002
O17 0.024 0.014 0.018 -0.003 0.009 -0.002
O18 0.033 0.023 0.029 0.003 0.004 0.004
O19 0.022 0.017 0.019 -0.003 0.009 0.002
O20 0.022 0.014 0.021 -0.003 0.004 0.005
O21 0.024 0.017 0.025 0.000 0.001 0.002
C1 0.016 0.019 0.019 -0.001 0.006 0.001
C2 0.019 0.020 0.020 0.000 0.006 -0.001
C3 0.020 0.017 0.020 0.001 0.007 0.002
C4 0.022 0.018 0.020 -0.002 0.003 0.001
C5 0.021 0.021 0.022 0.000 0.005 0.004
C6 0.025 0.019 0.024 0.000 0.003 -0.002
C7 0.022 0.018 0.020 -0.003 0.006 0.002
C8 0.018 0.016 0.019 0.000 0.008 -0.001
C9 0.014 0.016 0.018 0.002 0.008 0.000
C10 0.017 0.020 0.022 -0.001 0.007 0.000
C11 0.015 0.017 0.023 -0.001 0.008 0.000
C12 0.017 0.017 0.019 0.001 0.009 -0.001
C13 0.024 0.018 0.024 -0.003 0.003 0.003
C14 0.029 0.019 0.025 -0.001 0.005 0.000
C15 0.018 0.017 0.017 0.002 0.011 0.000
C16 0.021 0.017 0.023 -0.003 0.011 0.000
C17 0.023 0.020 0.023 0.000 0.009 0.000
C19 0.010 0.019 0.021 -0.001 0.006 -0.002
C20 0.018 0.016 0.018 -0.002 0.010 -0.002
C21 0.018 0.016 0.015 -0.002 0.008 -0.001
C22 0.024 0.013 0.018 0.003 0.006 0.001
C23 0.022 0.020 0.025 0.001 0.008 0.001
C24 0.021 0.016 0.020 0.001 0.011 0.001
O22 0.019 0.015 0.020 0.005 0.005 0.001
O23 0.016 0.020 0.016 -0.001 0.008 -0.002
O24 0.019 0.021 0.017 0.000 0.010 -0.002
O25 0.016 0.018 0.020 0.001 0.004 -0.001
O26 0.020 0.017 0.018 0.000 0.007 0.001
O27 0.020 0.018 0.017 -0.001 0.009 -0.007
O28 0.022 0.022 0.018 0.002 0.007 -0.003
O29 0.032 0.029 0.019 -0.002 0.007 -0.001
O30 0.035 0.025 0.018 0.001 0.012 0.007
O31 0.021 0.015 0.018 -0.002 0.009 -0.001
O32 0.021 0.017 0.018 -0.003 0.006 -0.002
O33 0.037 0.029 0.035 0.004 0.006 -0.013
O34 0.020 0.019 0.024 0.001 0.010 -0.002
O35 0.020 0.017 0.020 -0.004 0.007 -0.001
O36 0.014 0.017 0.020 0.002 0.008 -0.002
O37 0.017 0.019 0.024 0.002 0.007 0.004
O38 0.016 0.017 0.019 -0.002 0.006 0.000
O39 0.023 0.022 0.026 0.001 0.005 -0.002
O40 0.021 0.021 0.022 0.000 0.009 0.000
O41 0.048 0.037 0.038 -0.002 0.005 -0.001
O42 0.023 0.021 0.030 -0.001 0.007 0.000
C25 0.019 0.020 0.016 -0.001 0.010 0.002
C26 0.017 0.017 0.017 -0.001 0.008 0.000
C27 0.017 0.016 0.018 0.003 0.008 0.000
C28 0.018 0.017 0.017 0.000 0.006 -0.002
C29 0.024 0.020 0.014 0.002 0.009 -0.003
C30 0.031 0.021 0.019 0.001 0.009 0.000
C31 0.026 0.020 0.018 -0.001 0.009 0.000
C32 0.026 0.019 0.016 0.003 0.010 -0.001
C33 0.027 0.025 0.019 -0.001 0.010 0.005
C34 0.018 0.018 0.018 -0.001 0.009 0.001
C35 0.019 0.018 0.023 -0.002 0.008 -0.001
C36 0.017 0.018 0.018 0.002 0.006 0.000
C37 0.018 0.016 0.018 -0.004 0.008 -0.001
C38 0.018 0.016 0.019 0.001 0.008 0.001
C39 0.017 0.021 0.017 -0.005 0.011 -0.003
C40 0.018 0.019 0.018 -0.002 0.008 0.000
C41 0.021 0.018 0.018 -0.008 0.007 -0.003
C42 0.020 0.017 0.018 -0.001 0.007 -0.003
C43 0.018 0.019 0.018 -0.001 0.009 -0.002
C44 0.029 0.024 0.022 -0.003 0.008 -0.006
C45 0.038 0.024 0.025 0.002 0.007 0.000
C46 0.031 0.023 0.018 0.004 0.008 0.003
C47 0.023 0.025 0.030 -0.002 0.009 -0.002
C48 0.019 0.021 0.021 -0.004 0.010 0.000
O43 0.043 0.037 0.038 -0.001 0.011 -0.002
O44 0.029 0.018 0.020 0.003 0.011 0.002
O45 0.021 0.019 0.015 -0.003 0.009 0.000
O46 0.022 0.017 0.016 0.002 0.007 -0.002
O47 0.024 0.020 0.022 0.000 0.012 0.001
O48 0.023 0.021 0.023 -0.002 0.013 0.001
O49 0.024 0.021 0.028 0.000 0.018 0.000
O50 0.020 0.017 0.023 -0.001 0.009 -0.002
O51 0.019 0.018 0.021 0.000 0.005 0.001
O52 0.017 0.020 0.020 -0.001 0.013 0.002
O53 0.020 0.019 0.022 0.002 0.009 0.000
O54 0.020 0.018 0.022 -0.001 0.009 -0.001
O55 0.019 0.016 0.022 0.001 0.007 0.003
O56 0.029 0.027 0.030 0.012 0.005 -0.002
O57 0.018 0.018 0.017 0.001 0.012 0.003
O58 0.024 0.020 0.021 0.004 0.009 -0.003
O59 0.033 0.030 0.034 -0.003 0.007 -0.004
O60 0.020 0.017 0.020 0.000 0.010 0.003
O61 0.019 0.015 0.015 -0.003 0.001 -0.001
O62 0.040 0.033 0.044 0.002 0.008 0.001
C49 0.023 0.018 0.020 0.001 0.012 -0.001
C50 0.020 0.018 0.018 0.001 0.012 -0.001
C51 0.021 0.017 0.019 0.000 0.008 -0.002
C52 0.027 0.020 0.022 0.000 0.011 -0.002
C53 0.023 0.017 0.021 -0.001 0.013 0.000
C54 0.031 0.023 0.027 -0.002 0.013 -0.002
C55 0.023 0.019 0.025 0.002 0.014 0.001
C56 0.022 0.020 0.020 0.002 0.011 0.000
C57 0.025 0.021 0.028 -0.003 0.012 0.001
C58 0.018 0.018 0.023 0.001 0.011 0.003
C59 0.020 0.016 0.019 0.001 0.011 -0.002
C60 0.020 0.019 0.021 0.000 0.013 0.001
C61 0.016 0.017 0.019 -0.001 0.008 -0.002
C62 0.015 0.017 0.019 0.000 0.008 0.002
C63 0.017 0.015 0.016 0.002 0.006 -0.001
C64 0.016 0.017 0.017 0.002 0.010 0.000
C65 0.021 0.016 0.015 0.000 0.008 -0.002
C66 0.022 0.014 0.013 0.002 0.014 0.000
C67 0.017 0.016 0.014 0.001 0.005 0.000
C68 0.027 0.022 0.023 0.001 0.005 0.002
C69 0.020 0.019 0.021 0.000 0.012 0.005
C70 0.024 0.021 0.026 0.000 0.007 0.002
C71 0.020 0.012 0.011 -0.004 0.007 -0.004
C72 0.028 0.027 0.037 -0.006 0.013 0.001
O63 0.021 0.017 0.022 -0.002 0.011 0.000
O64 0.022 0.018 0.022 0.002 0.011 0.003
O65 0.013 0.023 0.017 0.004 0.006 -0.001
O66 0.030 0.015 0.018 -0.001 0.007 -0.001
O67 0.048 0.029 0.035 0.002 0.002 -0.006
O68 0.024 0.021 0.018 -0.002 0.006 -0.003
O69 0.026 0.022 0.022 0.003 0.004 -0.005
O70 0.042 0.033 0.040 -0.001 -0.003 0.002
O71 0.024 0.024 0.021 -0.001 0.007 0.000
O72 0.023 0.018 0.018 -0.001 0.010 -0.001
O73 0.022 0.022 0.019 0.002 0.010 0.002
O74 0.022 0.018 0.024 0.000 0.008 0.000
O75 0.022 0.020 0.024 0.004 0.009 0.001
O76 0.017 0.021 0.026 0.000 0.009 0.003
O77 0.036 0.030 0.040 -0.002 0.007 -0.002
O78 0.022 0.020 0.029 0.001 0.012 -0.001
O79 0.016 0.020 0.022 0.001 0.008 0.006
O80 0.022 0.022 0.025 0.002 0.002 0.004
O81 0.016 0.019 0.023 0.004 0.011 0.002
O82 0.018 0.020 0.023 0.003 0.010 0.003
C73 0.026 0.018 0.019 -0.002 0.007 -0.001
C74 0.021 0.021 0.020 0.000 0.004 -0.001
C75 0.033 0.026 0.025 0.000 0.003 0.000
C76 0.025 0.020 0.019 0.000 0.004 -0.003
C77 0.016 0.020 0.021 0.004 0.008 0.001
C78 0.024 0.021 0.020 0.003 0.006 -0.001
C79 0.025 0.021 0.023 -0.001 0.005 0.000
C80 0.020 0.018 0.021 0.000 0.009 -0.002
C81 0.023 0.020 0.016 -0.001 0.008 0.000
C82 0.023 0.022 0.018 -0.001 0.010 0.002
C83 0.028 0.025 0.027 -0.001 0.005 0.000
C84 0.018 0.019 0.023 0.004 0.014 0.003
C85 0.015 0.020 0.022 0.002 0.009 0.001
C86 0.017 0.022 0.023 0.003 0.010 -0.001
C87 0.021 0.019 0.021 0.003 0.008 -0.004
C88 0.022 0.025 0.025 0.002 0.009 -0.002
C89 0.019 0.020 0.020 0.000 0.011 -0.002
C90 0.017 0.017 0.020 0.000 0.007 0.000
C91 0.020 0.018 0.023 0.000 0.009 0.002
C92 0.020 0.017 0.023 0.004 0.008 -0.001
C93 0.022 0.020 0.024 0.001 0.011 0.000
C94 0.039 0.029 0.029 -0.003 -0.002 0.006
C95 0.023 0.023 0.029 0.002 0.009 -0.003
C96 0.027 0.020 0.021 -0.001 0.003 -0.001
Mo1 0.008 0.011 0.017 -0.004 0.005 -0.002
Mo2 0.013 0.014 0.017 -0.005 0.008 -0.003
Mo3 0.013 0.011 0.015 -0.006 0.007 -0.003
Mo4 0.009 0.012 0.014 -0.005 0.004 -0.002
Mo5 0.010 0.011 0.013 -0.004 0.005 -0.001
P1 0.009 0.012 0.013 -0.004 0.005 -0.002
P2 0.014 0.010 0.015 -0.003 0.007 -0.002
O83 0.013 0.016 0.016 -0.003 0.005 -0.003
O84 0.022 0.018 0.017 -0.005 0.007 -0.002
O85 0.018 0.013 0.019 -0.005 0.006 -0.002
O86 0.016 0.015 0.017 -0.001 0.008 -0.001
O87 0.018 0.012 0.018 -0.008 0.008 -0.002
O88 0.017 0.012 0.014 -0.002 0.008 -0.003
O89 0.023 0.017 0.021 -0.003 0.007 0.001
O90 0.019 0.019 0.017 -0.003 0.007 0.000
O91 0.014 0.014 0.019 -0.004 0.007 -0.001
O92 0.013 0.014 0.018 -0.001 0.009 -0.001
O93 0.014 0.013 0.016 -0.003 0.006 -0.004
O94 0.013 0.017 0.018 -0.003 0.004 -0.002
O95 0.017 0.017 0.023 0.000 0.007 -0.004
O96 0.018 0.018 0.020 -0.003 0.008 -0.002
O97 0.014 0.011 0.015 -0.004 0.004 -0.001
O98 0.010 0.014 0.023 0.007 0.003 -0.001
O99 0.011 0.011 0.017 -0.001 0.005 -0.002
O100 0.013 0.015 0.016 -0.007 0.007 -0.001
O101 0.019 0.011 0.017 -0.002 0.006 -0.004
O102 0.016 0.017 0.014 -0.007 0.004 -0.004
O103 0.017 0.013 0.020 0.000 0.004 -0.004
O104 0.014 0.015 0.019 0.000 0.006 -0.002
O105 0.015 0.012 0.009 -0.001 0.003 -0.002
Mo6 0.013 0.012 0.011 0.002 0.006 0.000
Mo7 0.011 0.013 0.013 0.002 0.006 0.001
Mo8 0.010 0.013 0.009 0.000 0.003 -0.001
Mo9 0.011 0.010 0.011 0.001 0.006 0.000
Mo10 0.010 0.014 0.012 0.004 0.004 0.001
P3 0.012 0.009 0.012 0.000 0.005 -0.001
P4 0.014 0.008 0.013 0.000 0.007 -0.002
O106 0.012 0.014 0.017 0.002 0.005 -0.001
O107 0.012 0.012 0.011 0.001 0.007 -0.001
O108 0.013 0.013 0.015 -0.002 0.006 0.000
O109 0.013 0.013 0.014 0.004 0.007 0.002
O110 0.016 0.013 0.015 0.003 0.006 -0.001
O111 0.017 0.021 0.018 0.003 0.007 -0.001
O112 0.015 0.015 0.018 0.003 0.009 0.000
O113 0.015 0.014 0.015 0.003 0.009 0.001
O114 0.019 0.018 0.018 0.004 0.009 0.008
O115 0.017 0.016 0.019 0.003 0.011 0.000
O116 0.017 0.015 0.017 -0.002 0.008 0.000
O117 0.016 0.016 0.018 0.001 0.005 -0.001
O118 0.018 0.014 0.018 0.000 0.004 -0.001
O119 0.015 0.016 0.015 -0.001 0.010 0.002
O120 0.017 0.014 0.015 -0.001 0.010 0.000
O121 0.013 0.014 0.015 0.001 0.003 -0.003
O122 0.017 0.017 0.022 0.003 0.010 -0.001
O123 0.020 0.021 0.018 -0.002 0.008 0.000
O124 0.018 0.014 0.023 0.007 0.012 0.000
O125 0.021 0.015 0.020 0.004 0.008 -0.001
O126 0.017 0.017 0.024 0.005 0.007 0.005
O127 0.018 0.016 0.017 0.002 0.006 -0.001
O128 0.016 0.019 0.015 -0.002 0.003 -0.001
Mo16 0.011 0.012 0.013 -0.002 0.005 -0.002
Mo17 0.010 0.016 0.015 -0.006 0.006 -0.004
Mo18 0.014 0.016 0.014 -0.004 0.008 -0.004
Mo19 0.010 0.013 0.013 -0.001 0.004 -0.001
Mo20 0.011 0.013 0.014 -0.001 0.006 -0.002
P5 0.012 0.010 0.014 -0.001 0.006 -0.001
P6 0.010 0.009 0.014 0.000 0.003 0.001
O129 0.017 0.013 0.020 -0.005 0.007 -0.001
O130 0.019 0.023 0.021 -0.002 0.007 -0.002
O131 0.017 0.018 0.016 -0.002 0.008 0.001
O132 0.019 0.018 0.018 -0.003 0.010 0.002
O133 0.018 0.014 0.015 -0.003 0.009 -0.003
O134 0.018 0.018 0.020 -0.001 0.009 -0.001
O135 0.017 0.018 0.022 -0.005 0.014 -0.003
O136 0.016 0.015 0.020 -0.004 0.011 0.000
O137 0.019 0.022 0.021 -0.001 0.010 -0.003
O138 0.022 0.023 0.021 0.000 0.007 0.000
O139 0.018 0.018 0.019 -0.003 0.008 0.000
O140 0.017 0.019 0.024 -0.005 0.016 -0.002
O141 0.015 0.019 0.019 -0.005 0.012 -0.004
O142 0.022 0.017 0.020 -0.002 0.009 -0.004
O143 0.020 0.012 0.016 0.000 0.010 -0.001
O144 0.018 0.022 0.021 -0.002 0.007 -0.001
O145 0.018 0.015 0.016 -0.001 0.010 -0.001
O146 0.015 0.015 0.019 -0.004 0.010 0.001
O147 0.022 0.020 0.022 -0.002 0.008 0.004
O148 0.017 0.017 0.017 -0.001 0.006 -0.001
O149 0.018 0.020 0.021 0.001 0.002 0.003
O150 0.015 0.011 0.017 -0.002 0.010 0.001
O151 0.015 0.018 0.022 -0.005 0.005 0.001
Mo11 0.015 0.025 0.012 0.007 0.008 0.009
Mo12 0.013 0.017 0.014 0.005 0.008 0.005
Mo13 0.014 0.016 0.011 0.001 0.004 0.002
Mo14 0.015 0.013 0.011 0.002 0.006 0.001
Mo15 0.013 0.019 0.012 0.003 0.005 0.005
P7 0.012 0.011 0.012 0.000 0.004 0.001
P8 0.021 0.010 0.021 0.002 0.013 0.001
O152 0.019 0.016 0.021 -0.003 0.006 0.004
O153 0.021 0.019 0.023 0.001 0.011 0.004
O154 0.022 0.019 0.018 0.001 0.011 0.006
O155 0.019 0.017 0.016 0.000 0.011 0.007
O156 0.023 0.022 0.019 0.002 0.010 0.006
O157 0.022 0.025 0.026 -0.001 0.012 0.001
O158 0.024 0.025 0.017 -0.003 0.007 0.013
O159 0.019 0.019 0.023 0.002 0.014 0.002
O160 0.020 0.024 0.022 0.003 0.010 0.008
O161 0.023 0.021 0.027 0.001 0.010 -0.001
O162 0.022 0.026 0.021 0.000 0.009 0.005
O163 0.022 0.021 0.019 0.001 0.011 0.000
O164 0.027 0.027 0.026 -0.003 0.008 0.005
O165 0.023 0.026 0.025 0.002 0.013 0.000
O166 0.021 0.022 0.022 -0.003 0.006 0.002
O167 0.017 0.020 0.021 -0.001 0.011 0.002
O168 0.021 0.018 0.019 0.000 0.010 0.000
O169 0.020 0.021 0.022 -0.003 0.012 0.000
O170 0.020 0.017 0.024 -0.004 0.009 0.000
O171 0.018 0.020 0.024 0.000 0.005 0.003
O172 0.018 0.016 0.021 0.000 0.010 0.004
O173 0.016 0.019 0.019 0.004 0.009 0.002
O174 0.024 0.024 0.020 0.004 0.010 0.008
K1 0.063 0.039 0.046 0.007 -0.003 -0.013
O19W 0.049 0.044 0.047 -0.001 0.006 0.004
O1W 0.020 0.019 0.025 0.002 0.002 -0.001
O2W 0.018 0.017 0.017 0.003 0.008 0.001
O3W 0.024 0.017 0.030 0.004 0.011 0.000
O4W 0.025 0.026 0.038 -0.001 0.003 0.001
O5W 0.034 0.025 0.041 -0.004 0.005 -0.001
O6W 0.019 0.019 0.021 0.001 0.013 0.004
O7W 0.030 0.023 0.026 -0.002 0.005 0.003
O8W 0.029 0.025 0.030 0.002 0.013 0.004
O9W 0.021 0.012 0.021 0.003 0.002 -0.001
O10W 0.034 0.036 0.052 0.000 0.007 -0.005
O11W 0.031 0.028 0.037 0.001 0.007 0.000
O12W 0.043 0.021 0.036 0.007 0.024 0.006
O13W 0.026 0.016 0.034 0.011 0.019 0.013
O16W 0.048 0.040 0.044 0.000 -0.001 -0.006
O17W 0.040 0.037 0.063 -0.005 0.003 -0.003
O18W 0.052 0.044 0.050 0.002 0.004 0.000
O20W 0.016 0.021 0.023 -0.004 0.006 0.003
O15W 0.031 0.031 0.035 -0.007 0.004 0.001
O14W 0.021 0.023 0.026 -0.003 0.012 -0.002
K2 0.016 0.022 0.013 -0.005 0.005 -0.001
K3 0.014 0.015 0.017 -0.001 0.004 -0.003
K4 0.018 0.012 0.020 0.000 0.006 0.001
K5 0.023 0.017 0.021 -0.004 0.011 -0.006
K6 0.014 0.016 0.020 0.003 0.006 0.002
K7 0.016 0.014 0.019 -0.004 0.009 0.000
K8 0.022 0.022 0.028 -0.002 0.006 -0.001
K9 0.018 0.020 0.027 0.005 0.010 0.005
K10 0.017 0.021 0.023 0.003 0.006 -0.004
K11 0.017 0.014 0.029 -0.002 0.012 0.001
K12 0.028 0.026 0.026 -0.005 0.000 0.006
K13 0.023 0.020 0.025 0.004 0.012 0.003
K14 0.036 0.020 0.063 0.002 0.024 0.003
K15 0.032 0.031 0.028 -0.008 0.009 0.000
K16 0.081 0.034 0.043 0.007 0.017 0.009
K17 0.053 0.024 0.051 -0.004 0.042 -0.001
K18 0.074 0.049 0.048 0.002 0.019 -0.006
K19A 0.048 0.046 0.047 0.000 0.016 0.000
K20 0.045 0.043 0.049 -0.005 0.015 -0.001
K21 0.056 0.046 0.060 -0.013 0.020 -0.014
Na1 0.009 0.027 0.043 0.005 0.007 0.003
Na2 0.022 0.026 0.042 -0.012 -0.005 -0.001
O21W 0.045 0.040 0.043 0.003 0.013 -0.005
K19B 0.099 0.065 0.074 0.001 -0.013 -0.023
C18 0.029 0.024 0.029 -0.006 0.013 0.000
O15 0.042 0.033 0.046 -0.004 0.004 -0.003

loop_
_atom_type_symbol
_atom_type_description
_atom_type_scat_dispersion_real
_atom_type_scat_dispersion_imag
_atom_type_scat_source
C C 0.0033 0.0016 'International Tables Vol C Tables 4.2.6.8 and 6.1.1.4'
H H 0.0000 0.0000 'International Tables Vol C Tables 4.2.6.8 and 6.1.1.4'
K K 0.2009 0.2494 'International Tables Vol C Tables 4.2.6.8 and 6.1.1.4'
Mo Mo -1.6832 0.6857 'International Tables Vol C Tables 4.2.6.8 and 6.1.1.4'
Na Na 0.0362 0.0249 'International Tables Vol C Tables 4.2.6.8 and 6.1.1.4'
O O 0.0106 0.0060 'International Tables Vol C Tables 4.2.6.8 and 6.1.1.4'
P P 0.1023 0.0942 'International Tables Vol C Tables 4.2.6.8 and 6.1.1.4'

loop_
_geom_angle_atom_site_label_1
_geom_angle_atom_site_label_2
_geom_angle_atom_site_label_3
_geom_angle
_geom_angle_site_symmetry_1
_geom_angle_site_symmetry_3
_geom_angle_publ_flag
C12 O1 K13 113.1(6) . . ?
C8 O2 K3 146.7(7) . . ?
C1 O3 C9 116.2(9) . . ?
C11 O4 C19 117.4(9) . . ?
C10 O5 K16 106.3(6) . . ?
C11 O5 C10 113.6(9) . . ?
C11 O5 K16 123.9(6) . . ?
C23 O6 K16 129.6(8) . . ?
C7 O7 C4 118.3(9) . . ?
C2 O8 K3 150.8(7) . . ?
C2 O8 K7 90.1(6) . . ?
C2 O8 K20 98.7(7) . . ?
K3 O8 K7 86.0(2) . . ?
K3 O8 K20 56.3(2) . . ?
K7 O8 K20 53.7(2) . . ?
C3 O9 K2 152.7(7) . . ?
C3 O9 K7 105.1(6) . . ?
K2 O9 K7 89.2(2) . . ?
C1 O10 C5 115.7(9) . . ?
C21 O12 K11 138.7(7) . 3_454 ?
C21 O12 K21 106.1(6) . 3_454 ?
K21 O12 K11 63.1(3) 3_454 3_454 ?
C16 O14 C15 116.3(9) . . ?
C16 O16 C17 115.3(9) . . ?
C22 O17 K11 147.1(6) . 3_454 ?
C14 O18 K1 152.7(8) . 3_454 ?
C24 O19 K2 126.3(6) . . ?
C7 O20 C13 112.0(9) . . ?
O3 C1 C2 108.4(9) . . ?
O10 C1 O3 112.8(9) . . ?
O10 C1 C2 110.0(9) . . ?
O8 C2 C1 112.5(9) . . ?
O8 C2 C3 112.1(10) . . ?
C3 C2 C1 112.5(10) . . ?
O9 C3 C2 109.1(9) . . ?
O9 C3 C4 107.4(9) . . ?
C2 C3 C4 112.4(10) . . ?
O7 C4 C3 108.0(9) . . ?
O7 C4 C5 111.6(10) . . ?
C5 C4 C3 106.8(10) . . ?
O10 C5 C4 113.3(10) . . ?
O10 C5 C6 104.4(10) . . ?
C6 C5 C4 111.4(10) . . ?
O11 C6 C5 116.2(12) . . ?
O21 C6 C5 109.1(11) . . ?
O7 C7 O20 113.6(10) . . ?
O7 C7 C24 107.9(9) . . ?
O20 C7 C24 110.4(9) . . ?
O2 C8 C9 107.7(9) . . ?
O2 C8 C12 109.5(9) . . ?
C9 C8 C12 110.1(9) . . ?
O3 C9 C8 110.3(9) . . ?
O3 C9 C10 112.3(9) . . ?
C8 C9 C10 108.8(9) . . ?
O5 C10 C9 109.7(9) . . ?
O5 C10 C23 106.0(9) . . ?
C23 C10 C9 115.2(10) . . ?
O4 C11 O5 109.9(9) . . ?
O4 C11 C12 107.5(9) . . ?
O5 C11 C12 111.0(9) . . ?
O1 C12 C8 112.0(9) . . ?
O1 C12 C11 111.8(9) . . ?
C11 C12 C8 111.3(10) . . ?
O20 C13 C14 109.1(10) . . ?
O20 C13 C15 109.1(10) . . ?
C15 C13 C14 112.2(10) . . ?
O18 C14 C13 110.0(10) . . ?
O14 C15 C13 110.9(9) . . ?
O14 C15 C22 103.7(9) . . ?
C22 C15 C13 109.9(9) . . ?
O14 C16 C21 108.0(9) . . ?
O16 C16 O14 111.9(9) . . ?
O16 C16 C21 110.1(9) . . ?
O16 C17 C19 106.0(9) . 2_656 ?
O16 C17 C18 109.5(10) . . ?
C18 C17 C19 114.2(10) . 2_656 ?
O4 C19 C17 109.7(9) . 2_656 ?
O4 C19 C20 107.8(9) . . ?
C20 C19 C17 109.1(9) . 2_656 ?
O13 C20 C19 110.1(9) . . ?
O13 C20 C21 109.6(9) . 2_656 ?
C19 C20 C21 109.6(9) . 2_656 ?
O12 C21 C16 108.4(9) . . ?
O12 C21 C20 112.1(9) . 2_656 ?
O12 C21 K21 50.3(5) . 3_454 ?
C16 C21 K21 137.8(7) . 3_454 ?
C20 C21 C16 110.1(9) 2_656 . ?
C20 C21 K21 111.9(7) 2_656 3_454 ?
O17 C22 C15 110.7(9) . . ?
O17 C22 C24 105.1(9) . . ?
C15 C22 C24 109.2(9) . . ?
O6 C23 C10 108.0(10) . . ?
O19 C24 C7 112.1(9) . . ?
O19 C24 C22 112.6(9) . . ?
C22 C24 C7 109.1(10) . . ?
C27 O22 Na1 130.3(7) . 1_565 ?
C28 O23 K11 137.5(6) . 1_565 ?
C29 O24 C31 118.1(9) . . ?
C34 O25 C26 117.4(9) . . ?
C25 O26 Na2 139.7(7) . . ?
C29 O26 C25 116.9(9) . . ?
C29 O26 Na2 102.8(7) . . ?
C46 O27 C39 117.4(9) 2_657 . ?
C32 O28 K11 149.2(7) . 1_565 ?
C46 O30 C30 114.3(9) . . ?
C41 O31 K19A 106.9(6) . 4_556 ?
C41 O31 K19B 112.7(7) . 4_556 ?
C43 O31 C41 115.6(9) . . ?
C43 O31 K19A 129.1(7) . 4_556 ?
C43 O31 K19B 126.5(7) . 4_556 ?
C40 O32 K2 138.8(7) . 4_556 ?
C44 O33 K19A 116.5(8) . 4_556 ?
C44 O33 K19B 104.3(8) . 4_556 ?
K19A O33 K19B 12.5(3) 4_556 4_556 ?
C42 O34 K5 113.5(7) . 4_556 ?
C34 O35 C35 114.0(8) . . ?
C34 O35 K12 106.5(6) . . ?
C35 O35 K12 138.9(7) . . ?
C36 O37 K6 137.8(7) . 1_565 ?
C37 O38 C43 116.1(8) . . ?
C48 O40 K10 125.9(7) . . ?
C48 O40 K12 129.9(7) . . ?
K12 O40 K10 87.5(2) . . ?
C45 O41 Na2 138.1(9) . . ?
O26 C25 C26 108.2(9) . . ?
O26 C25 C48 108.0(9) . . ?
C48 C25 C26 111.9(9) . . ?
O25 C26 C25 108.3(9) . . ?
O25 C26 C27 108.5(9) . . ?
C27 C26 C25 109.7(9) . . ?
O22 C27 C26 112.4(9) . . ?
O22 C27 C28 105.8(9) . . ?
C26 C27 C28 113.0(10) . . ?
O23 C28 C27 112.1(9) . . ?
O23 C28 C29 110.1(9) . . ?
C27 C28 C29 109.6(9) . . ?
O24 C29 C28 110.0(9) . . ?
O26 C29 O24 110.3(9) . . ?
O26 C29 C28 111.2(9) . . ?
O30 C30 C31 107.0(10) . . ?
O30 C30 C45 110.3(10) . . ?
C45 C30 C31 113.5(10) . . ?
O24 C31 C30 110.4(10) . . ?
O24 C31 C32 109.2(10) . . ?
C30 C31 C32 111.5(10) . . ?
O28 C32 C31 113.4(9) . . ?
O28 C32 C33 108.0(10) . . ?
C33 C32 C31 108.9(10) . . ?
O29 C33 C32 110.8(10) . . ?
O29 C33 C46 110.2(10) . . ?
C32 C33 C46 111.9(11) . . ?
O25 C34 O35 111.1(9) . . ?
O25 C34 C38 110.6(9) . . ?
O35 C34 C38 110.2(9) . . ?
O35 C35 C37 107.8(9) . . ?
O35 C35 C47 106.5(10) . . ?
C47 C35 C37 114.3(10) . . ?
O37 C36 C37 107.1(9) . . ?
O37 C36 C38 110.0(9) . . ?
C37 C36 C38 108.1(9) . . ?
O38 C37 C35 107.7(9) . . ?
O38 C37 C36 108.1(9) . . ?
C36 C37 C35 108.6(9) . . ?
O36 C38 C34 109.3(9) . . ?
O36 C38 C36 110.1(9) . . ?
C34 C38 C36 109.1(9) . . ?
O27 C39 C40 106.4(9) . . ?
O27 C39 C41 110.7(9) . . ?
C40 C39 C41 112.3(9) . . ?
O32 C40 C39 112.1(9) . . ?
O32 C40 C42 105.5(9) . . ?
C39 C40 C42 109.2(9) . . ?
O31 C41 C39 106.9(9) . . ?
C44 C41 O31 106.4(9) . . ?
C44 C41 C39 114.1(10) . . ?
O34 C42 C40 114.7(9) . . ?
O34 C42 C43 110.7(9) . . ?
C43 C42 C40 109.4(9) . . ?
O31 C43 O38 108.8(9) . . ?
O31 C43 C42 112.1(9) . . ?
O38 C43 C42 107.0(9) . . ?
O33 C44 C41 113.8(11) . . ?
O33 C44 K19B 52.0(6) . 4_556 ?
C41 C44 K19B 93.2(8) . 4_556 ?
O41 C45 C30 114.9(12) . . ?
O27 C46 O30 111.0(10) 2_657 . ?
O27 C46 C33 108.5(10) 2_657 . ?
O30 C46 C33 109.4(10) . . ?
O39 C47 C35 121.4(14) . . ?
O42 C47 C35 113.1(13) . . ?
O40 C48 C25 116.4(10) . . ?
C51 O44 C52 112.6(9) . . ?
C66 O45 C51 118.9(9) . . ?
C50 O46 K2 119.6(6) . 4_546 ?
C55 O48 C53 117.2(9) . . ?
C55 O49 C57 117.0(9) . . ?
C56 O50 K6 108.5(6) . . ?
C69 O51 K6 115.2(6) . . ?
C60 O52 C58 115.7(9) . . ?
C59 O53 K10 119.0(6) . . ?
C60 O53 C59 114.4(9) . . ?
C60 O53 K10 117.8(6) . . ?
C70 O56 K10 118.4(7) . . ?
C70 O56 Na2 111.7(8) . . ?
K10 O56 Na2 114.1(4) . . ?
C63 O57 C64 118.1(8) . . ?
C64 O58 C65 112.7(8) . . ?
C64 O58 K1 123.6(6) . . ?
C65 O58 K1 120.2(6) . . ?
C68 O59 K1 102.4(7) . . ?
C67 O60 K11 106.7(6) . . ?
O47 C49 C50 111.4(10) . . ?
O47 C49 C53 109.1(9) . . ?
C53 C49 C50 109.1(9) . . ?
O46 C50 C49 112.2(9) . . ?
O46 C50 C51 110.3(9) . . ?
C51 C50 C49 109.1(10) . . ?
O44 C51 O45 109.3(9) . . ?
O44 C51 C50 112.3(9) . . ?
O45 C51 C50 108.4(9) . . ?
O44 C52 C53 108.0(10) . . ?
O44 C52 C54 104.5(10) . . ?
C53 C52 C54 114.8(10) . . ?
O48 C53 C49 107.3(9) . . ?
O48 C53 C52 109.7(10) . . ?
C52 C53 C49 110.7(10) . . ?
O43 C54 C52 110.2(11) . . ?
O48 C55 C56 110.0(10) . . ?
O49 C55 O48 112.1(10) . . ?
O49 C55 C56 112.2(9) . . ?
O50 C56 C55 113.6(9) . . ?
O50 C56 C69 111.7(10) . . ?
C69 C56 C55 110.4(10) . . ?
O49 C57 C58 107.1(10) . . ?
O49 C57 C72 104.6(10) . . ?
C58 C57 C72 113.1(10) . . ?
O52 C58 C57 109.2(9) . . ?
O52 C58 C69 109.8(9) . . ?
C69 C58 C57 108.1(9) . . ?
O53 C59 C63 111.0(9) . . ?
O53 C59 C70 105.6(9) . . ?
C63 C59 C70 113.4(10) . . ?
O52 C60 O53 112.3(9) . . ?
O52 C60 C61 110.2(9) . . ?
O53 C60 C61 109.4(9) . . ?
O54 C61 C60 107.4(9) . . ?
O54 C61 C62 108.7(9) . . ?
C60 C61 C62 110.8(9) . . ?
O55 C62 C61 112.0(9) . . ?
O55 C62 C63 109.2(9) . . ?
C63 C62 C61 106.6(9) . . ?
O57 C63 C59 110.9(9) . . ?
O57 C63 C62 106.7(9) . . ?
C59 C63 C62 109.0(9) . . ?
O57 C64 C67 106.8(9) . . ?
O58 C64 O57 110.3(9) . . ?
O58 C64 C67 111.9(9) . . ?
O58 C65 C66 109.9(9) . 2_657 ?
O58 C65 C68 108.0(9) . . ?
C68 C65 C66 114.0(10) . 2_657 ?
O45 C66 C65 110.1(9) . 2_657 ?
O45 C66 C71 105.2(8) . . ?
C65 C66 C71 110.7(9) 2_657 . ?
O60 C67 C64 113.3(9) . . ?
O60 C67 C71 109.0(9) . 2_657 ?
C64 C67 C71 109.9(9) . 2_657 ?
O59 C68 C65 111.2(10) . . ?
O51 C69 C56 106.9(9) . . ?
O51 C69 C58 112.1(9) . . ?
C58 C69 C56 107.2(9) . . ?
O56 C70 C59 112.4(10) . . ?
O61 C71 C66 105.6(8) . . ?
O61 C71 C67 113.1(9) . 2_657 ?
C67 C71 C66 110.6(9) 2_657 . ?
O62 C72 C57 112.6(11) . . ?
C74 O64 K11 120.1(7) . 3_454 ?
C74 O64 K21 143.8(7) . 3_454 ?
K11 O64 K21 56.0(2) 3_454 3_454 ?
C96 O65 C77 113.7(8) 2_656 . ?
C96 O66 C75 118.7(9) . . ?
C78 O68 C76 118.3(9) . . ?
C78 O69 C79 113.0(9) . . ?
C82 O71 K2 130.8(7) . . ?
C89 O73 C80 115.6(8) . . ?
C89 O74 C93 115.7(9) . . ?
C89 O74 K18 112.2(6) . . ?
C93 O74 K18 125.5(7) . . ?
C90 O75 K3 104.9(6) . . ?
C88 O80 K15 120.9(7) . 4_646 ?
C84 O81 C87 113.8(9) . . ?
C84 O81 K15 115.7(6) . 4_646 ?
C87 O81 K15 119.4(7) . 4_646 ?
C84 O82 C92 114.8(9) . . ?
O63 C73 C74 110.9(10) . . ?
O63 C73 C76 107.0(9) . . ?
C74 C73 C76 109.7(10) . . ?
O64 C74 C73 112.1(9) . . ?
O64 C74 C96 111.0(9) . . ?
C73 C74 C96 109.9(10) . . ?
O66 C75 C76 111.0(10) . . ?
C94 C75 O66 108.5(10) . . ?
C94 C75 C76 117.8(11) . . ?
O68 C76 C73 104.3(9) . . ?
O68 C76 C75 110.0(10) . . ?
C73 C76 C75 114.6(10) . . ?
O65 C77 C86 108.1(9) . . ?
O65 C77 C87 109.9(9) . . ?
C86 C77 C87 106.6(9) . . ?
O68 C78 C82 106.1(10) . . ?
O69 C78 O68 112.2(10) . . ?
O69 C78 C82 111.9(10) . . ?
O69 C79 C80 108.7(10) . . ?
O69 C79 C83 106.5(10) . . ?
C83 C79 C80 114.6(10) . . ?
O73 C80 C79 109.1(10) . . ?
O73 C80 C81 108.9(10) . . ?
C81 C80 C79 111.6(10) . . ?
O72 C81 C80 113.6(9) . . ?
O72 C81 C82 108.9(9) . . ?
C80 C81 C82 114.5(10) . . ?
O71 C82 C78 112.0(9) . . ?
O71 C82 C81 113.7(10) . . ?
C81 C82 C78 106.9(9) . . ?
O70 C83 C79 103.2(10) . . ?
O81 C84 C85 111.9(9) . . ?
O82 C84 O81 110.1(9) . . ?
O82 C84 C85 110.6(9) . . ?
O79 C85 C84 107.6(9) . . ?
O79 C85 C86 109.7(9) . . ?
C86 C85 C84 109.8(10) . . ?
O78 C86 C77 107.4(9) . . ?
O78 C86 C85 110.7(10) . . ?
C85 C86 C77 107.3(10) . . ?
O81 C87 C77 108.5(9) . . ?
O81 C87 C88 107.9(9) . . ?
C77 C87 C88 113.4(10) . . ?
O80 C88 C87 112.0(10) . . ?
O73 C89 C90 107.1(9) . . ?
O74 C89 O73 110.3(9) . . ?
O74 C89 C90 112.8(9) . . ?
O75 C90 C89 113.0(9) . . ?
O75 C90 C91 109.0(10) . . ?
C91 C90 C89 114.7(10) . . ?
O76 C91 C90 107.9(9) . . ?
O76 C91 C92 110.1(10) . . ?
C90 C91 C92 111.2(10) . . ?
O82 C92 C91 107.9(9) . . ?
O82 C92 C93 109.2(10) . . ?
C91 C92 C93 108.1(10) . . ?
O74 C93 C92 108.6(9) . . ?
O74 C93 C95 105.6(9) . . ?
C95 C93 C92 114.1(10) . . ?
C75 C94 O67 114.1(12) . . ?
O77 C95 C93 110.5(10) . . ?
O65 C96 C74 108.1(9) 2_656 . ?
O66 C96 O65 111.4(10) . 2_656 ?
O66 C96 C74 108.9(10) . . ?
O91 Mo1 O92 73.3(3) . . ?
O91 Mo1 O93 81.3(3) . . ?
O91 Mo1 K14 46.2(2) . 1_565 ?
O92 Mo1 O93 80.9(3) . . ?
O92 Mo1 K14 118.4(2) . 1_565 ?
O93 Mo1 K14 79.9(2) . 1_565 ?
O94 Mo1 O91 146.9(3) . . ?
O94 Mo1 O92 82.2(3) . . ?
O94 Mo1 O93 73.1(3) . . ?
O94 Mo1 K14 142.9(2) . 1_565 ?
O95 Mo1 O91 97.0(4) . . ?
O95 Mo1 O92 165.9(3) . . ?
O95 Mo1 O93 87.7(3) . . ?
O95 Mo1 O94 102.4(4) . . ?
O95 Mo1 K14 50.8(3) . 1_565 ?
O96 Mo1 O91 102.8(4) . . ?
O96 Mo1 O92 89.7(3) . . ?
O96 Mo1 O93 168.2(3) . . ?
O96 Mo1 O94 98.8(4) . . ?
O96 Mo1 O95 102.7(4) . . ?
O96 Mo1 K14 111.1(3) . 1_565 ?
O86 Mo2 O87 74.4(3) . . ?
O86 Mo2 O91 151.9(3) . . ?
O86 Mo2 O92 86.1(3) . . ?
O86 Mo2 K20 72.0(3) . . ?
O87 Mo2 O92 72.6(3) . . ?
O87 Mo2 K20 120.5(2) . . ?
O89 Mo2 O86 99.2(4) . . ?
O89 Mo2 O87 93.9(4) . . ?
O89 Mo2 O91 98.4(4) . . ?
O89 Mo2 O92 163.7(3) . . ?
O89 Mo2 K20 138.7(3) . . ?
O90 Mo2 O86 97.8(4) . . ?
O90 Mo2 O87 160.9(3) . . ?
O90 Mo2 O89 104.7(4) . . ?
O90 Mo2 O91 98.7(4) . . ?
O90 Mo2 O92 89.7(3) . . ?
O90 Mo2 K20 40.8(3) . . ?
O91 Mo2 O87 82.8(3) . . ?
O91 Mo2 O92 71.4(3) . . ?
O91 Mo2 K20 107.4(3) . . ?
O92 Mo2 K20 57.6(2) . . ?
O83 Mo3 O87 88.7(3) . . ?
O83 Mo3 K5 52.23(19) . . ?
O84 Mo3 O83 174.1(3) . . ?
O84 Mo3 O85 102.3(4) . . ?
O84 Mo3 O86 99.6(4) . . ?
O84 Mo3 O87 85.5(3) . . ?
O84 Mo3 O88 100.6(4) . . ?
O84 Mo3 K5 132.8(3) . . ?
O85 Mo3 O83 83.3(3) . . ?
O85 Mo3 O86 101.4(3) . . ?
O85 Mo3 O87 169.7(3) . . ?
O85 Mo3 O88 102.1(3) . . ?
O85 Mo3 K5 53.0(3) . . ?
O86 Mo3 O83 77.4(3) . . ?
O86 Mo3 O87 70.4(3) . . ?
O86 Mo3 K5 122.7(2) . . ?
O87 Mo3 K5 125.6(2) . . ?
O88 Mo3 O83 79.8(3) . . ?
O88 Mo3 O86 144.8(3) . . ?
O88 Mo3 O87 82.7(3) . . ?
O88 Mo3 K5 57.2(2) . . ?
O88 Mo4 O99 84.6(3) . . ?
O88 Mo4 O100 146.7(3) . . ?
O88 Mo4 O105 81.1(3) . . ?
O88 Mo4 K5 52.4(2) . . ?
O88 Mo4 K9 141.7(2) . 4_556 ?
O88 Mo4 K17 128.4(2) . 1_565 ?
O99 Mo4 K5 79.89(19) . . ?
O99 Mo4 K9 80.49(19) . 4_556 ?
O99 Mo4 K17 113.2(2) . 1_565 ?
O100 Mo4 O99 68.3(3) . . ?
O100 Mo4 O105 77.8(3) . . ?
O100 Mo4 K5 134.7(2) . . ?
O100 Mo4 K9 54.2(2) . 4_556 ?
O100 Mo4 K17 53.8(2) . 1_565 ?
O101 Mo4 O88 98.0(3) . . ?
O101 Mo4 O99 88.4(3) . . ?
O101 Mo4 O100 100.1(3) . . ?
O101 Mo4 O105 173.6(3) . . ?
O101 Mo4 K5 46.0(3) . . ?
O101 Mo4 K9 46.8(3) . 4_556 ?
O101 Mo4 K17 128.9(3) . 1_565 ?
O102 Mo4 O88 105.2(3) . . ?
O102 Mo4 O99 162.6(3) . . ?
O102 Mo4 O100 97.1(3) . . ?
O102 Mo4 O101 104.1(4) . . ?
O102 Mo4 O105 82.3(3) . . ?
O102 Mo4 K5 117.5(3) . . ?
O102 Mo4 K9 99.1(3) . 4_556 ?
O102 Mo4 K17 49.5(3) . 1_565 ?
O105 Mo4 O99 85.2(3) . . ?
O105 Mo4 K5 131.95(19) . . ?
O105 Mo4 K9 131.97(19) . 4_556 ?
O105 Mo4 K17 54.8(2) . 1_565 ?
K9 Mo4 K5 90.17(6) 4_556 . ?
K17 Mo4 K5 166.73(8) 1_565 . ?
K17 Mo4 K9 89.87(7) 1_565 4_556 ?
O93 Mo5 K9 139.61(19) . 4_556 ?
O94 Mo5 O93 70.1(3) . . ?
O94 Mo5 O99 83.4(3) . . ?
O94 Mo5 K9 135.9(2) . 4_556 ?
O97 Mo5 O93 87.8(3) . . ?
O97 Mo5 O94 100.9(3) . . ?
O97 Mo5 O99 156.2(3) . . ?
O97 Mo5 O100 96.9(3) . . ?
O97 Mo5 K9 109.9(3) . 4_556 ?
O98 Mo5 O93 161.2(3) . . ?
O98 Mo5 O94 94.6(3) . . ?
O98 Mo5 O97 106.2(4) . . ?
O98 Mo5 O99 96.6(3) . . ?
O98 Mo5 O100 100.2(4) . . ?
O98 Mo5 K9 47.3(3) . 4_556 ?
O99 Mo5 O93 71.5(3) . . ?
O99 Mo5 K9 80.9(2) . 4_556 ?
O100 Mo5 O93 90.1(3) . . ?
O100 Mo5 O94 152.7(3) . . ?
O100 Mo5 O99 72.3(3) . . ?
O100 Mo5 K9 52.9(2) . 4_556 ?
O83 P1 O92 110.8(4) . . ?
O83 P1 O99 107.8(4) . . ?
O83 P1 O104 111.9(4) . . ?
O83 P1 K20 79.2(3) . . ?
O92 P1 O99 109.1(4) . . ?
O92 P1 K20 60.7(3) . . ?
O99 P1 K20 169.7(3) . . ?
O104 P1 O92 109.8(4) . . ?
O104 P1 O99 107.3(4) . . ?
O104 P1 K20 76.2(3) . . ?
O93 P2 O87 111.8(4) . . ?
O103 P2 O87 106.2(5) . . ?
O103 P2 O93 109.6(4) . . ?
O105 P2 O87 109.1(4) . . ?
O105 P2 O93 109.8(4) . . ?
O105 P2 O103 110.3(4) . . ?
Mo3 O83 K5 87.5(2) . . ?
Mo3 O83 K7 102.4(3) . . ?
P1 O83 Mo3 117.4(4) . . ?
P1 O83 K5 126.6(4) . . ?
P1 O83 K7 120.2(4) . . ?
K7 O83 K5 96.0(2) . . ?
Mo3 O85 K2 162.6(4) . . ?
Mo3 O85 K5 98.4(3) . . ?
Mo3 O85 K7 96.5(3) . . ?
K2 O85 K5 98.9(2) . . ?
K2 O85 K7 87.0(2) . . ?
K5 O85 K7 82.5(2) . . ?
Mo2 O86 Mo3 121.2(4) . . ?
Mo2 O86 K7 122.5(3) . . ?
Mo3 O86 K7 93.4(3) . . ?
Mo2 O87 Mo3 93.9(3) . . ?
P2 O87 Mo2 129.0(4) . . ?
P2 O87 Mo3 135.2(4) . . ?
Mo3 O88 Mo4 149.0(4) . . ?
Mo3 O88 K5 90.9(3) . . ?
Mo4 O88 K5 97.6(3) . . ?
Mo2 O90 K20 116.5(4) . . ?
Mo1 O91 Mo2 121.6(4) . . ?
Mo1 O91 K14 104.1(3) . 1_565 ?
Mo2 O91 K14 133.7(4) . 1_565 ?
Mo1 O92 Mo2 93.4(3) . . ?
Mo1 O92 K20 122.8(3) . . ?
Mo2 O92 K20 86.2(2) . . ?
P1 O92 Mo1 124.8(4) . . ?
P1 O92 Mo2 130.7(4) . . ?
P1 O92 K20 95.3(4) . . ?
Mo1 O93 Mo5 92.8(3) . . ?
P2 O93 Mo1 125.9(4) . . ?
P2 O93 Mo5 126.1(4) . . ?
Mo1 O94 Mo5 123.9(4) . . ?
Mo1 O94 K12 119.4(3) . . ?
Mo5 O94 K12 113.0(3) . . ?
Mo1 O95 K14 102.1(4) . 1_565 ?
Mo5 O97 K6 173.7(4) . 1_565 ?
Mo5 O98 K9 106.2(3) . 4_556 ?
Mo5 O98 K12 101.6(3) . . ?
K9 O98 K12 135.9(3) 4_556 . ?
Mo5 O99 Mo4 97.7(3) . . ?
P1 O99 Mo4 135.0(4) . . ?
P1 O99 Mo5 127.2(4) . . ?
Mo4 O100 K9 93.1(3) . 4_556 ?
Mo4 O100 K17 92.9(3) . 1_565 ?
Mo5 O100 Mo4 121.4(4) . . ?
Mo5 O100 K9 96.3(3) . 4_556 ?
Mo5 O100 K17 128.3(3) . 1_565 ?
K17 O100 K9 121.2(3) 1_565 4_556 ?
Mo4 O101 K5 108.2(3) . . ?
Mo4 O101 K6 135.9(4) . 4_556 ?
Mo4 O101 K9 105.9(3) . 4_556 ?
K5 O101 K6 87.5(2) . 4_556 ?
K9 O101 K5 138.4(3) 4_556 . ?
K9 O101 K6 84.1(2) 4_556 4_556 ?
Mo4 O102 K17 103.0(3) . 1_565 ?
P2 O103 K14 113.0(4) . 1_565 ?
P2 O103 K19A 132.0(4) . 1_565 ?
P2 O103 K19B 127.6(5) . 1_565 ?
K19A O103 K14 115.0(3) 1_565 1_565 ?
K19A O103 K19B 9.5(3) 1_565 1_565 ?
P1 O104 K12 132.5(4) . . ?
Mo4 O105 K17 86.1(2) . 1_565 ?
P2 O105 Mo4 121.0(4) . . ?
P2 O105 K17 131.7(4) . 1_565 ?
O109 Mo6 K9 134.82(19) . . ?
O109 Mo6 K17 105.90(19) . 4_556 ?
O110 Mo6 O109 71.3(3) . . ?
O110 Mo6 O119 83.0(3) . . ?
O110 Mo6 K9 112.5(2) . . ?
O110 Mo6 K17 164.5(2) . 4_556 ?
O119 Mo6 O109 73.0(3) . . ?
O119 Mo6 K9 63.3(2) . . ?
O119 Mo6 K17 111.1(2) . 4_556 ?
O120 Mo6 O109 89.0(3) . . ?
O120 Mo6 O110 152.5(3) . . ?
O120 Mo6 O119 72.8(3) . . ?
O120 Mo6 K9 68.2(2) . . ?
O120 Mo6 K17 38.9(2) . 4_556 ?
O123 Mo6 O109 87.6(3) . . ?
O123 Mo6 O110 100.8(4) . . ?
O123 Mo6 O119 158.0(3) . . ?
O123 Mo6 O120 97.1(4) . . ?
O123 Mo6 K9 131.9(3) . . ?
O123 Mo6 K17 63.7(3) . 4_556 ?
O124 Mo6 O109 163.4(3) . . ?
O124 Mo6 O110 95.3(3) . . ?
O124 Mo6 O119 96.2(3) . . ?
O124 Mo6 O120 100.1(3) . . ?
O124 Mo6 O123 104.8(4) . . ?
O124 Mo6 K9 40.8(3) . . ?
O124 Mo6 K17 89.6(3) . 4_556 ?
K9 Mo6 K17 80.63(7) . 4_556 ?
O108 Mo7 O119 86.4(3) . . ?
O108 Mo7 K5 57.7(2) . . ?
O108 Mo7 K9 140.5(2) . . ?
O108 Mo7 K17 84.9(2) . 4_556 ?
O118 Mo7 O108 78.5(3) . . ?
O118 Mo7 O119 84.3(3) . . ?
O118 Mo7 K5 57.1(2) . . ?
O118 Mo7 K9 119.0(2) . . ?
O118 Mo7 K17 161.3(2) . 4_556 ?
O119 Mo7 K5 129.84(18) . . ?
O119 Mo7 K9 62.75(18) . . ?
O119 Mo7 K17 103.23(18) . 4_556 ?
O120 Mo7 O108 77.8(3) . . ?
O120 Mo7 O118 144.9(3) . . ?
O120 Mo7 O119 68.7(3) . . ?
O120 Mo7 K5 125.9(2) . . ?
O120 Mo7 K9 68.6(2) . . ?
O120 Mo7 K17 34.9(2) . 4_556 ?
O121 Mo7 O108 86.3(3) . . ?
O121 Mo7 O118 102.0(4) . . ?
O121 Mo7 O119 169.1(3) . . ?
O121 Mo7 O120 101.8(3) . . ?
O121 Mo7 O122 101.2(4) . . ?
O121 Mo7 K5 50.8(3) . . ?
O121 Mo7 K9 119.9(3) . . ?
O121 Mo7 K17 68.1(3) . 4_556 ?
O122 Mo7 O108 172.4(3) . . ?
O122 Mo7 O118 98.2(4) . . ?
O122 Mo7 O119 86.5(3) . . ?
O122 Mo7 O120 102.0(4) . . ?
O122 Mo7 K5 126.2(3) . . ?
O122 Mo7 K9 35.9(3) . . ?
O122 Mo7 K17 99.3(3) . 4_556 ?
K5 Mo7 K9 161.81(6) . . ?
K5 Mo7 K17 106.56(6) . 4_556 ?
K9 Mo7 K17 79.44(6) . 4_556 ?
O107 Mo8 K5 80.84(18) . . ?
O107 Mo8 K19B 126.7(3) . . ?
O116 Mo8 O107 70.5(3) . . ?
O116 Mo8 O127 78.0(3) . . ?
O116 Mo8 K5 140.5(2) . . ?
O116 Mo8 K19B 97.2(3) . . ?
O117 Mo8 O107 86.2(3) . . ?
O117 Mo8 O116 99.2(4) . . ?
O117 Mo8 O118 98.4(4) . . ?
O117 Mo8 O127 173.3(3) . . ?
O117 Mo8 O128 100.8(4) . . ?
O117 Mo8 K5 51.1(3) . . ?
O117 Mo8 K19B 146.7(3) . . ?
O118 Mo8 O107 83.6(3) . . ?
O118 Mo8 O116 147.4(3) . . ?
O118 Mo8 O127 81.4(3) . . ?
O118 Mo8 K5 47.4(2) . . ?
O118 Mo8 K19B 82.4(3) . . ?
O127 Mo8 O107 87.1(3) . . ?
O127 Mo8 K5 128.1(2) . . ?
O127 Mo8 K19B 40.0(3) . . ?
O128 Mo8 O107 169.2(3) . . ?
O128 Mo8 O116 99.9(4) . . ?
O128 Mo8 O118 103.4(4) . . ?
O128 Mo8 O127 85.8(3) . . ?
O128 Mo8 K5 110.0(3) . . ?
O128 Mo8 K19B 47.7(3) . . ?
O107 Mo9 O113 72.3(3) . . ?
O107 Mo9 K14 116.34(19) . . ?
O112 Mo9 O107 82.9(3) . . ?
O112 Mo9 O113 72.5(3) . . ?
O112 Mo9 O116 153.9(3) . . ?
O112 Mo9 K14 85.2(2) . . ?
O113 Mo9 K14 44.54(19) . . ?
O114 Mo9 O107 158.7(3) . . ?
O114 Mo9 O112 100.0(4) . . ?
O114 Mo9 O113 88.3(3) . . ?
O114 Mo9 O115 105.7(4) . . ?
O114 Mo9 O116 97.5(4) . . ?
O114 Mo9 K14 43.8(3) . . ?
O115 Mo9 O107 94.8(3) . . ?
O115 Mo9 O112 97.3(3) . . ?
O115 Mo9 O113 164.2(3) . . ?
O115 Mo9 O116 96.4(3) . . ?
O115 Mo9 K14 148.8(3) . . ?
O116 Mo9 O107 73.9(3) . . ?
O116 Mo9 O113 88.9(3) . . ?
O116 Mo9 K14 94.4(2) . . ?
O109 Mo10 O113 79.2(3) . . ?
O109 Mo10 K14 125.0(2) . . ?
O110 Mo10 O109 73.4(3) . . ?
O110 Mo10 O112 147.3(3) . . ?
O110 Mo10 O113 81.9(3) . . ?
O110 Mo10 K14 89.4(2) . . ?
O111 Mo10 O109 90.2(3) . . ?
O111 Mo10 O110 101.7(4) . . ?
O111 Mo10 O112 99.1(4) . . ?
O111 Mo10 O113 167.4(3) . . ?
O111 Mo10 O126 104.6(4) . . ?
O111 Mo10 K14 144.8(3) . . ?
O112 Mo10 O109 81.7(3) . . ?
O112 Mo10 O113 72.9(3) . . ?
O112 Mo10 K14 87.9(2) . . ?
O113 Mo10 K14 46.32(19) . . ?
O126 Mo10 O109 164.4(3) . . ?
O126 Mo10 O110 98.1(4) . . ?
O126 Mo10 O112 100.7(4) . . ?
O126 Mo10 O113 86.6(3) . . ?
O126 Mo10 K14 40.4(3) . . ?
O106 P3 O107 106.3(4) . . ?
O106 P3 O109 109.8(4) . . ?
O107 P3 O109 109.8(4) . . ?
O108 P3 O106 113.2(4) . . ?
O108 P3 O107 108.5(4) . . ?
O108 P3 O109 109.2(4) . . ?
O113 P4 K14 51.3(3) . . ?
O113 P4 K19B 136.1(4) . . ?
O119 P4 O113 108.8(4) . . ?
O119 P4 K14 144.3(3) . . ?
O119 P4 K19B 108.2(4) . . ?
O125 P4 O113 107.9(4) . . ?
O125 P4 O119 110.4(4) . . ?
O125 P4 O127 112.5(5) . . ?
O125 P4 K14 61.6(3) . . ?
O125 P4 K19B 79.9(4) . . ?
O127 P4 O113 109.5(4) . . ?
O127 P4 O119 107.8(4) . . ?
O127 P4 K14 107.1(3) . . ?
O127 P4 K19B 35.6(4) . . ?
P3 O106 K7 100.1(4) . . ?
P3 O106 K20 149.2(4) . . ?
K7 O106 K20 51.08(18) . . ?
Mo8 O107 K7 92.2(2) . . ?
Mo9 O107 Mo8 95.8(3) . . ?
Mo9 O107 K7 94.2(2) . . ?
P3 O107 Mo8 134.2(4) . . ?
P3 O107 Mo9 128.8(4) . . ?
P3 O107 K7 93.9(3) . . ?
Mo7 O108 K5 83.3(2) . . ?
P3 O108 Mo7 122.7(4) . . ?
P3 O108 K5 127.6(4) . . ?
Mo10 O109 Mo6 93.8(3) . . ?
P3 O109 Mo6 129.0(4) . . ?
P3 O109 Mo10 126.1(4) . . ?
Mo10 O110 Mo6 121.4(4) . . ?
Mo10 O111 K10 154.6(4) . . ?
Mo10 O112 Mo9 121.8(4) . . ?
Mo9 O113 K14 100.2(3) . . ?
Mo10 O113 Mo9 92.5(3) . . ?
Mo10 O113 K14 97.3(3) . . ?
P4 O113 Mo9 129.6(4) . . ?
P4 O113 Mo10 127.2(4) . . ?
P4 O113 K14 103.3(4) . . ?
Mo9 O114 K14 112.9(4) . . ?
Mo9 O114 K18 173.9(4) . . ?
K14 O114 K18 72.2(2) . . ?
Mo9 O115 K3 140.0(4) . . ?
Mo9 O115 K7 113.0(3) . . ?
K3 O115 K7 87.9(2) . . ?
Mo9 O116 Mo8 119.3(4) . . ?
Mo8 O117 K2 133.4(4) . . ?
Mo8 O117 K5 104.1(3) . . ?
Mo8 O117 K7 122.8(4) . . ?
K2 O117 K5 93.4(2) . . ?
K2 O117 K7 100.3(3) . . ?
K7 O117 K5 87.8(2) . . ?
Mo7 O118 K5 90.7(3) . . ?
Mo8 O118 Mo7 149.2(4) . . ?
Mo8 O118 K5 105.0(3) . . ?
Mo6 O119 Mo7 94.4(3) . . ?
P4 O119 Mo6 131.0(4) . . ?
P4 O119 Mo7 133.0(4) . . ?
Mo6 O120 K17 114.8(3) . 4_556 ?
Mo7 O120 Mo6 123.4(4) . . ?
Mo7 O120 K17 121.8(3) . 4_556 ?
Mo7 O121 K5 101.6(3) . . ?
Mo7 O121 K6 161.7(4) . 4_556 ?
K6 O121 K5 88.9(2) 4_556 . ?
Mo7 O122 K9 122.0(4) . . ?
Mo6 O124 K9 115.8(4) . . ?
P4 O125 K14 92.8(4) . . ?
Mo10 O126 K14 116.2(4) . . ?
Mo8 O127 K19A 108.9(4) . . ?
Mo8 O127 K19B 108.4(4) . . ?
P4 O127 Mo8 123.5(5) . . ?
P4 O127 K19A 127.5(5) . . ?
P4 O127 K19B 125.3(5) . . ?
Mo8 O128 K19A 109.4(4) . . ?
Mo8 O128 K19B 108.3(4) . . ?
O132 Mo16 O135 79.6(3) . . ?
O132 Mo16 O139 84.3(3) . . ?
O132 Mo16 K21 136.7(3) . 1_565 ?
O135 Mo16 O139 85.9(3) . . ?
O135 Mo16 K21 60.9(2) . 1_565 ?
O136 Mo16 O132 147.6(3) . . ?
O136 Mo16 O135 78.9(3) . . ?
O136 Mo16 O139 70.2(3) . . ?
O136 Mo16 K21 43.8(3) . 1_565 ?
O137 Mo16 O132 101.8(4) . . ?
O137 Mo16 O135 88.4(3) . . ?
O137 Mo16 O136 101.5(4) . . ?
O137 Mo16 O138 100.8(4) . . ?
O137 Mo16 O139 170.7(3) . . ?
O137 Mo16 K21 62.6(3) . 1_565 ?
O138 Mo16 O132 97.3(4) . . ?
O138 Mo16 O135 170.8(3) . . ?
O138 Mo16 O136 100.0(4) . . ?
O138 Mo16 O139 85.2(3) . . ?
O138 Mo16 K21 124.4(3) . 1_565 ?
O139 Mo16 K21 108.2(2) . 1_565 ?
O136 Mo17 O139 72.2(3) . . ?
O136 Mo17 O150 89.4(3) . . ?
O136 Mo17 K21 36.9(3) . 1_565 ?
O139 Mo17 O150 73.0(3) . . ?
O139 Mo17 K21 103.1(2) . 1_565 ?
O140 Mo17 O136 96.0(3) . . ?
O140 Mo17 O139 156.5(3) . . ?
O140 Mo17 O141 102.4(3) . . ?
O140 Mo17 O150 87.0(3) . . ?
O140 Mo17 K21 60.3(3) . 1_565 ?
O141 Mo17 O136 153.5(3) . . ?
O141 Mo17 O139 83.7(3) . . ?
O141 Mo17 O150 72.8(3) . . ?
O141 Mo17 K21 148.2(3) . 1_565 ?
O150 Mo17 K21 79.5(2) . 1_565 ?
O151 Mo17 O136 99.7(4) . . ?
O151 Mo17 O139 96.9(4) . . ?
O151 Mo17 O140 105.2(4) . . ?
O151 Mo17 O141 93.7(4) . . ?
O151 Mo17 O150 163.7(3) . . ?
O151 Mo17 K21 115.8(3) . 1_565 ?
O141 Mo18 O145 145.6(3) . . ?
O141 Mo18 O146 81.2(3) . . ?
O141 Mo18 O150 73.2(3) . . ?
O141 Mo18 K16 142.8(2) . . ?
O142 Mo18 O141 102.2(4) . . ?
O142 Mo18 O145 98.7(4) . . ?
O142 Mo18 O146 167.6(3) . . ?
O142 Mo18 O150 88.1(3) . . ?
O142 Mo18 K16 65.4(3) . . ?
O144 Mo18 O141 100.5(4) . . ?
O144 Mo18 O142 102.6(4) . . ?
O144 Mo18 O145 101.2(4) . . ?
O144 Mo18 O146 88.4(3) . . ?
O144 Mo18 O150 168.6(3) . . ?
O144 Mo18 K16 116.2(3) . . ?
O145 Mo18 O146 73.1(3) . . ?
O145 Mo18 O150 80.6(3) . . ?
O145 Mo18 K16 34.6(2) . . ?
O146 Mo18 O150 81.3(3) . . ?
O146 Mo18 K16 104.7(2) . . ?
O150 Mo18 K16 71.61(19) . . ?
O129 Mo19 O133 72.0(3) . . ?
O129 Mo19 O146 89.0(3) . . ?
O129 Mo19 K16 141.5(2) . . ?
O133 Mo19 O146 71.6(3) . . ?
O133 Mo19 K16 81.5(2) . . ?
O145 Mo19 O129 153.1(3) . . ?
O145 Mo19 O133 83.9(3) . . ?
O145 Mo19 O146 71.9(3) . . ?
O145 Mo19 K16 40.1(2) . . ?
O146 Mo19 K16 109.0(2) . . ?
O148 Mo19 O129 95.0(3) . . ?
O148 Mo19 O133 150.9(3) . . ?
O148 Mo19 O145 100.8(4) . . ?
O148 Mo19 O146 82.6(3) . . ?
O148 Mo19 K16 120.4(3) . . ?
O149 Mo19 O129 100.6(4) . . ?
O149 Mo19 O133 101.7(4) . . ?
O149 Mo19 O145 95.7(4) . . ?
O149 Mo19 O146 166.2(4) . . ?
O149 Mo19 O148 106.3(4) . . ?
O149 Mo19 K16 57.5(3) . . ?
O129 Mo20 O133 69.6(3) . . ?
O129 Mo20 O134 76.1(3) . . ?
O130 Mo20 O129 96.6(4) . . ?
O130 Mo20 O132 103.3(4) . . ?
O130 Mo20 O133 163.9(3) . . ?
O130 Mo20 O134 84.6(3) . . ?
O131 Mo20 O129 101.2(3) . . ?
O131 Mo20 O130 102.6(4) . . ?
O131 Mo20 O132 99.0(4) . . ?
O131 Mo20 O133 88.5(3) . . ?
O131 Mo20 O134 172.6(3) . . ?
O132 Mo20 O129 147.6(3) . . ?
O132 Mo20 O133 86.1(3) . . ?
O132 Mo20 O134 80.6(3) . . ?
O133 Mo20 O134 84.1(3) . . ?
O133 P5 K16 89.2(3) . . ?
O135 P5 O133 107.4(4) . . ?
O135 P5 O150 109.9(4) . . ?
O135 P5 K16 152.1(3) . . ?
O143 P5 O133 107.6(4) . . ?
O143 P5 O135 112.3(5) . . ?
O143 P5 O150 110.3(4) . . ?
O143 P5 K16 40.0(3) . . ?
O150 P5 O133 109.2(4) . . ?
O150 P5 K16 84.2(3) . . ?
O134 P6 O139 109.4(5) . . ?
O134 P6 O146 108.3(5) . . ?
O134 P6 O147 111.9(5) . . ?
O139 P6 O147 105.9(5) . . ?
O146 P6 O139 111.8(4) . . ?
O146 P6 O147 109.6(4) . . ?
Mo19 O129 K4 100.1(3) . . ?
Mo20 O129 Mo19 120.9(4) . . ?
Mo20 O129 K4 114.3(4) . . ?
Mo20 O130 K10 143.4(4) . . ?
Mo20 O130 Na2 102.5(4) . . ?
Na2 O130 K10 111.5(4) . . ?
Mo16 O132 Na2 109.3(4) . . ?
Mo20 O132 Mo16 147.0(4) . . ?
Mo20 O132 Na2 93.7(4) . . ?
Mo19 O133 Mo20 97.4(3) . . ?
P5 O133 Mo19 129.8(4) . . ?
P5 O133 Mo20 132.8(4) . . ?
Mo20 O134 K4 96.5(3) . . ?
P6 O134 Mo20 120.1(5) . . ?
P6 O134 K4 107.7(4) . . ?
Mo16 O135 K21 84.3(3) . 1_565 ?
P5 O135 Mo16 123.3(5) . . ?
P5 O135 K21 120.8(4) . 1_565 ?
Mo16 O136 Mo17 121.4(4) . . ?
Mo16 O136 K21 108.3(4) . 1_565 ?
Mo17 O136 K21 118.5(4) . 1_565 ?
Mo16 O137 K11 145.7(4) . 1_565 ?
Mo17 O139 Mo16 95.7(3) . . ?
P6 O139 Mo16 135.7(5) . . ?
P6 O139 Mo17 128.0(4) . . ?
Mo17 O140 K8 126.5(4) . 4_656 ?
Mo18 O141 Mo17 122.8(4) . . ?
Mo18 O142 K8 135.7(4) . 4_656 ?
P5 O143 K16 119.8(4) . . ?
Mo18 O144 K13 130.3(4) . . ?
Mo18 O145 K16 120.5(4) . . ?
Mo19 O145 Mo18 123.7(4) . . ?
Mo19 O145 K16 112.2(3) . . ?
Mo18 O146 Mo19 91.3(3) . . ?
Mo18 O146 K4 150.5(3) . . ?
Mo19 O146 K4 72.54(19) . . ?
P6 O146 Mo18 125.6(4) . . ?
P6 O146 Mo19 126.8(4) . . ?
P6 O146 K4 83.2(3) . . ?
Mo19 O148 K3 128.3(4) . . ?
Mo19 O148 K4 99.0(3) . . ?
Mo19 O148 K13 131.3(4) . . ?
K3 O148 K4 86.3(2) . . ?
K3 O148 K13 100.3(3) . . ?
K4 O148 K13 84.7(2) . . ?
Mo19 O149 K16 95.6(3) . . ?
Mo19 O149 K20 111.6(4) . . ?
K20 O149 K16 145.5(3) . . ?
Mo17 O150 Mo18 91.1(2) . . ?
P5 O150 Mo17 127.6(4) . . ?
P5 O150 Mo18 125.9(4) . . ?
Mo17 O151 K15 146.5(4) . . ?
O160 Mo11 O162 78.9(3) . . ?
O160 Mo11 O163 145.9(3) . . ?
O160 Mo11 O173 84.7(3) . . ?
O162 Mo11 O173 86.3(3) . . ?
O163 Mo11 O162 77.9(3) . . ?
O163 Mo11 O173 69.2(3) . . ?
O164 Mo11 O160 104.0(4) . . ?
O164 Mo11 O162 87.5(4) . . ?
O164 Mo11 O163 99.5(4) . . ?
O164 Mo11 O173 168.1(4) . . ?
O164 Mo11 O174 102.5(4) . . ?
O174 Mo11 O160 97.1(4) . . ?
O174 Mo11 O162 169.9(4) . . ?
O174 Mo11 O163 101.6(4) . . ?
O174 Mo11 O173 84.2(4) . . ?
O163 Mo12 O168 87.9(3) . . ?
O163 Mo12 O173 72.3(3) . . ?
O165 Mo12 O163 100.7(4) . . ?
O165 Mo12 O166 104.7(4) . . ?
O165 Mo12 O167 95.8(4) . . ?
O165 Mo12 O168 161.9(4) . . ?
O165 Mo12 O173 95.0(4) . . ?
O166 Mo12 O163 95.5(4) . . ?
O166 Mo12 O167 101.9(4) . . ?
O166 Mo12 O168 90.1(4) . . ?
O166 Mo12 O173 158.6(4) . . ?
O167 Mo12 O163 152.2(3) . . ?
O167 Mo12 O168 70.7(3) . . ?
O167 Mo12 O173 84.0(3) . . ?
O173 Mo12 O168 72.3(3) . . ?
O154 Mo13 O167 144.9(3) . . ?
O154 Mo13 O168 82.9(3) . . ?
O154 Mo13 O172 72.0(3) . . ?
O167 Mo13 O168 73.3(3) . . ?
O167 Mo13 O172 79.0(3) . . ?
O168 Mo13 O172 80.9(3) . . ?
O170 Mo13 O154 100.4(4) . . ?
O170 Mo13 O167 97.8(4) . . ?
O170 Mo13 O168 166.8(4) . . ?
O170 Mo13 O171 103.9(4) . . ?
O170 Mo13 O172 88.0(3) . . ?
O171 Mo13 O154 99.2(4) . . ?
O171 Mo13 O167 105.2(4) . . ?
O171 Mo13 O168 88.0(3) . . ?
O171 Mo13 O172 166.5(3) . . ?
O152 Mo14 O154 101.4(4) . . ?
O152 Mo14 O155 158.9(4) . . ?
O152 Mo14 O156 97.7(4) . . ?
O152 Mo14 O172 88.1(3) . . ?
O153 Mo14 O152 102.8(4) . . ?
O153 Mo14 O154 95.3(4) . . ?
O153 Mo14 O155 97.3(4) . . ?
O153 Mo14 O156 99.3(4) . . ?
O153 Mo14 O172 165.3(3) . . ?
O154 Mo14 O155 82.7(3) . . ?
O154 Mo14 O156 152.7(3) . . ?
O154 Mo14 O172 72.7(3) . . ?
O155 Mo14 O172 73.2(3) . . ?
O156 Mo14 O155 72.7(3) . . ?
O156 Mo14 O172 88.7(3) . . ?
O155 Mo15 K21 128.1(2) . . ?
O156 Mo15 O155 71.0(3) . . ?
O156 Mo15 O159 75.5(3) . . ?
O156 Mo15 K21 119.3(3) . . ?
O157 Mo15 O155 85.9(4) . . ?
O157 Mo15 O156 102.2(4) . . ?
O157 Mo15 O158 102.6(4) . . ?
O157 Mo15 O159 171.3(4) . . ?
O157 Mo15 O160 99.6(4) . . ?
O157 Mo15 K21 132.1(3) . . ?
O158 Mo15 O155 170.1(4) . . ?
O158 Mo15 O156 102.0(4) . . ?
O158 Mo15 O159 86.1(4) . . ?
O158 Mo15 O160 100.3(4) . . ?
O158 Mo15 K21 48.8(3) . . ?
O159 Mo15 O155 85.5(3) . . ?
O159 Mo15 K21 54.4(2) . . ?
O160 Mo15 O155 83.0(3) . . ?
O160 Mo15 O156 144.4(4) . . ?
O160 Mo15 O159 78.7(3) . . ?
O160 Mo15 K21 60.0(3) . . ?
O162 P7 O155 107.6(4) . . ?
O162 P7 O168 108.5(5) . . ?
O162 P7 O169 111.9(5) . . ?
O168 P7 O155 109.0(4) . . ?
O169 P7 O155 109.9(4) . . ?
O169 P7 O168 109.9(5) . . ?
O159 P8 O161 111.8(5) . . ?
O159 P8 O172 111.8(4) . . ?
O159 P8 O173 108.1(5) . . ?
O161 P8 O172 109.2(5) . . ?
O161 P8 O173 105.6(5) . . ?
O172 P8 O173 110.2(4) . . ?
Mo14 O152 K15 132.8(4) . 4_646 ?
Mo14 O153 K8 118.3(4) . . ?
Mo13 O154 Mo14 124.2(4) . . ?
Mo13 O154 K13 107.9(3) . . ?
Mo14 O154 K13 122.7(4) . . ?
Mo14 O155 Mo15 95.8(3) . . ?
Mo14 O155 K8 87.1(2) . . ?
Mo15 O155 K8 93.6(2) . . ?
P7 O155 Mo14 129.7(4) . . ?
P7 O155 Mo15 134.3(4) . . ?
P7 O155 K8 93.0(4) . . ?
Mo15 O156 Mo14 120.5(4) . . ?
Mo15 O157 K8 122.8(4) . . ?
Mo15 O158 K21 106.5(4) . . ?
Mo15 O159 K21 90.6(3) . . ?
P8 O159 Mo15 120.5(5) . . ?
P8 O159 K21 127.3(4) . . ?
Mo15 O160 Mo11 150.5(5) . . ?
P8 O161 Na1 126.0(5) . . ?
P7 O162 Mo11 122.5(5) . . ?
Mo11 O163 Mo12 121.5(4) . . ?
Mo11 O164 K1 143.4(5) . . ?
Mo12 O165 Na1 135.8(5) . . ?
Mo12 O166 K4 113.3(4) . . ?
Mo12 O166 K10 157.2(5) . . ?
K4 O166 K10 89.1(3) . . ?
Mo13 O167 Mo12 123.1(4) . . ?
Mo12 O168 K4 91.5(3) . . ?
Mo13 O168 Mo12 92.8(3) . . ?
Mo13 O168 K4 96.8(3) . . ?
P7 O168 Mo12 128.4(4) . . ?
P7 O168 Mo13 125.8(4) . . ?
P7 O168 K4 113.1(4) . . ?
P7 O169 K8 104.4(4) . . ?
P7 O169 K13 122.3(4) . . ?
K13 O169 K8 92.8(2) . . ?
Mo13 O170 K18 150.5(4) . . ?
Mo13 O171 K3 161.4(4) . . ?
Mo13 O171 K4 112.5(4) . . ?
Mo13 O171 K13 97.7(3) . . ?
K3 O171 K13 91.5(2) . . ?
K4 O171 K3 84.9(2) . . ?
K4 O171 K13 80.0(2) . . ?
Mo14 O172 Mo13 91.0(3) . . ?
P8 O172 Mo13 126.2(4) . . ?
P8 O172 Mo14 126.0(4) . . ?
Mo12 O173 Mo11 96.6(3) . . ?
P8 O173 Mo11 132.9(4) . . ?
P8 O173 Mo12 130.1(5) . . ?
Mo11 O174 K11 148.9(4) . . ?
Mo11 O174 K21 116.3(4) . . ?
K11 O174 K21 57.3(2) . . ?
O18 K1 O58 88.0(3) 3_545 . ?
O18 K1 O59 54.5(3) 3_545 . ?
O18 K1 O7W 161.4(3) 3_545 . ?
O18 K1 O15W 107.9(3) 3_545 . ?
O18 K1 O21W 102.8(3) 3_545 . ?
O58 K1 O59 56.4(3) . . ?
O164 K1 O18 86.0(3) . 3_545 ?
O164 K1 O58 73.9(3) . . ?
O164 K1 O59 113.8(3) . . ?
O164 K1 O7W 77.0(3) . . ?
O164 K1 O15W 110.1(3) . . ?
O164 K1 O21W 169.9(3) . . ?
O19W K1 O18 64.1(4) . 3_545 ?
O19W K1 O58 138.7(4) . . ?
O19W K1 O59 116.4(4) . . ?
O19W K1 O164 74.4(4) . . ?
O19W K1 O7W 117.1(4) . . ?
O19W K1 O15W 55.6(4) . . ?
O19W K1 O21W 113.8(4) . . ?
O7W K1 O58 80.2(3) . . ?
O7W K1 O59 126.4(3) . . ?
O7W K1 O15W 85.3(3) . . ?
O7W K1 O21W 93.6(3) . . ?
O15W K1 O58 163.7(3) . . ?
O15W K1 O59 130.2(3) . . ?
O21W K1 O58 101.1(3) . . ?
O21W K1 O59 68.7(3) . . ?
O21W K1 O15W 72.3(3) . . ?
K3 O1W K20 50.97(19) . . ?
K4 O1W K3 80.7(2) . . ?
K4 O1W K10 83.0(2) . . ?
K4 O1W K20 110.6(3) . . ?
K10 O1W K3 163.4(3) . . ?
K10 O1W K20 134.2(3) . . ?
K9 O3W K6 84.4(3) . . ?
K9 O3W K17 85.5(3) . . ?
K17 O3W K6 121.1(3) . . ?
K12 O4W K10 102.1(3) . . ?
K16 O5W K18 102.9(4) 1_545 . ?
K13 O6W K8 91.6(2) . . ?
K1 O7W Na2 86.7(3) . . ?
Na1 O8W K11 156.0(4) . . ?
K18 O11W K14 83.6(3) . . ?
K17 O13W K9 82.5(2) . . ?
K14 O16W K18 85.1(3) . . ?
K16 O17W K18 98.0(4) 1_545 . ?
K8 O18W K15 101.1(4) . . ?
K20 O20W K12 129.6(3) . . ?
K8 O14W K15 107.1(3) . . ?
O9 K2 O32 175.0(3) . 4_546 ?
O9 K2 K5 104.14(18) . . ?
O19 K2 O9 69.9(2) . . ?
O19 K2 O32 114.5(2) . 4_546 ?
O19 K2 O46 71.2(2) . 4_556 ?
O19 K2 O85 121.4(3) . . ?
O19 K2 K5 162.22(19) . . ?
O32 K2 K5 70.95(17) 4_546 . ?
O46 K2 O9 115.0(3) 4_556 . ?
O46 K2 O32 65.5(2) 4_556 4_546 ?
O46 K2 O85 81.4(2) 4_556 . ?
O46 K2 K5 97.78(18) 4_556 . ?
O71 K2 O9 86.7(3) . . ?
O71 K2 O19 65.1(3) . . ?
O71 K2 O32 97.3(3) . 4_546 ?
O71 K2 O46 119.6(3) . 4_556 ?
O71 K2 O85 157.8(3) . . ?
O71 K2 O117 90.2(3) . . ?
O71 K2 K5 132.3(2) . . ?
O85 K2 O9 77.2(2) . . ?
O85 K2 O32 98.1(2) . 4_546 ?
O85 K2 K5 41.40(17) . . ?
O117 K2 O9 83.0(2) . . ?
O117 K2 O19 143.6(3) . . ?
O117 K2 O32 93.9(2) . 4_546 ?
O117 K2 O46 144.6(3) . 4_556 ?
O117 K2 O85 73.0(2) . . ?
O117 K2 K5 46.99(17) . . ?
O2 K3 O75 60.1(2) . . ?
O2 K3 O1W 163.2(2) . . ?
O8 K3 O2 59.0(2) . . ?
O8 K3 O75 59.5(2) . . ?
O8 K3 O171 150.0(3) . . ?
O8 K3 O1W 129.9(2) . . ?
O115 K3 O2 116.5(2) . . ?
O115 K3 O8 76.1(2) . . ?
O115 K3 O75 59.0(2) . . ?
O115 K3 O171 93.7(2) . . ?
O115 K3 O1W 80.3(2) . . ?
O148 K3 O2 78.2(2) . . ?
O148 K3 O8 118.1(3) . . ?
O148 K3 O75 132.6(2) . . ?
O148 K3 O115 164.4(3) . . ?
O148 K3 O171 76.9(2) . . ?
O148 K3 O1W 85.1(2) . . ?
O171 K3 O2 103.6(2) . . ?
O171 K3 O75 91.0(2) . . ?
O171 K3 O1W 74.0(2) . . ?
O1W K3 O75 135.7(2) . . ?
O129 K4 O134 58.0(2) . . ?
O129 K4 O146 59.2(2) . . ?
O129 K4 O148 59.1(2) . . ?
O129 K4 O166 126.7(3) . . ?
O129 K4 O168 161.7(3) . . ?
O129 K4 O171 127.9(3) . . ?
O129 K4 O1W 76.5(3) . . ?
O134 K4 O146 45.5(2) . . ?
O134 K4 O148 91.8(2) . . ?
O148 K4 O146 51.6(2) . . ?
O166 K4 O134 108.1(3) . . ?
O166 K4 O146 149.1(2) . . ?
O166 K4 O148 159.1(3) . . ?
O166 K4 O168 64.9(2) . . ?
O166 K4 O171 88.9(3) . . ?
O166 K4 O1W 74.8(3) . . ?
O168 K4 O134 106.7(2) . . ?
O168 K4 O146 103.4(2) . . ?
O168 K4 O148 116.0(2) . . ?
O168 K4 O171 60.5(2) . . ?
O171 K4 O134 152.6(3) . . ?
O171 K4 O146 110.7(2) . . ?
O171 K4 O148 75.2(2) . . ?
O1W K4 O134 125.4(3) . . ?
O1W K4 O146 130.8(2) . . ?
O1W K4 O148 88.8(2) . . ?
O1W K4 O168 121.7(3) . . ?
O1W K4 O171 79.1(3) . . ?
O34 K5 Mo3 125.69(19) 4_546 . ?
O34 K5 Mo4 115.26(18) 4_546 . ?
O34 K5 O85 108.2(2) 4_546 . ?
O34 K5 O88 116.8(2) 4_546 . ?
O34 K5 Mo7 78.85(18) 4_546 . ?
O34 K5 O108 117.4(2) 4_546 . ?
O34 K5 O117 92.4(2) 4_546 . ?
O34 K5 O118 71.9(2) 4_546 . ?
Mo3 K5 Mo4 59.71(4) . . ?
Mo3 K5 Mo7 154.55(9) . . ?
O83 K5 O34 165.0(2) . 4_546 ?
O83 K5 Mo3 40.32(16) . . ?
O83 K5 Mo4 65.37(16) . . ?
O83 K5 O85 56.8(2) . . ?
O83 K5 O88 55.5(2) . . ?
O83 K5 O101 81.6(2) . . ?
O83 K5 Mo7 114.48(18) . . ?
O83 K5 O108 75.5(2) . . ?
O83 K5 O117 83.0(2) . . ?
O83 K5 O118 115.2(2) . . ?
O83 K5 O121 122.2(2) . . ?
O85 K5 Mo3 28.51(15) . . ?
O85 K5 Mo4 86.77(16) . . ?
O85 K5 O88 57.1(2) . . ?
O85 K5 Mo7 147.42(18) . . ?
O85 K5 O108 120.7(2) . . ?
O85 K5 O117 65.9(2) . . ?
O85 K5 O118 118.1(2) . . ?
O88 K5 Mo3 31.98(14) . . ?
O88 K5 Mo4 30.05(14) . . ?
O88 K5 Mo7 148.79(16) . . ?
O88 K5 O108 121.7(2) . . ?
O88 K5 O117 121.2(2) . . ?
O101 K5 O34 104.9(2) . 4_546 ?
O101 K5 Mo3 85.22(17) . . ?
O101 K5 Mo4 25.78(16) . . ?
O101 K5 O85 112.6(2) . . ?
O101 K5 O88 55.7(2) . . ?
O101 K5 Mo7 95.30(17) . . ?
O101 K5 O108 90.8(2) . . ?
O101 K5 O117 161.8(2) . . ?
O101 K5 O118 127.6(2) . . ?
Mo7 K5 Mo4 119.75(7) . . ?
O108 K5 Mo3 115.64(16) . . ?
O108 K5 Mo4 104.70(16) . . ?
O108 K5 Mo7 38.99(15) . . ?
O108 K5 O117 76.0(2) . . ?
O117 K5 Mo3 89.27(16) . . ?
O117 K5 Mo4 146.48(16) . . ?
O117 K5 Mo7 82.35(16) . . ?
O118 K5 Mo3 140.52(17) . . ?
O118 K5 Mo4 151.65(17) . . ?
O118 K5 O88 170.6(2) . . ?
O118 K5 Mo7 32.28(15) . . ?
O118 K5 O108 52.1(2) . . ?
O118 K5 O117 52.5(2) . . ?
O121 K5 O34 72.9(2) . 4_546 ?
O121 K5 Mo3 154.09(18) . . ?
O121 K5 Mo4 97.22(17) . . ?
O121 K5 O85 175.0(2) . . ?
O121 K5 O88 127.1(2) . . ?
O121 K5 O101 71.5(2) . . ?
O121 K5 Mo7 27.57(16) . . ?
O121 K5 O108 55.4(2) . . ?
O121 K5 O117 109.3(2) . . ?
O121 K5 O118 57.3(2) . . ?
O37 K6 O50 69.3(2) 1_545 . ?
O37 K6 O51 54.5(2) 1_545 . ?
O37 K6 O97 78.8(2) 1_545 1_545 ?
O37 K6 O101 135.0(2) 1_545 4_546 ?
O37 K6 O121 98.6(2) 1_545 4_546 ?
O37 K6 O2W 80.1(2) 1_545 . ?
O37 K6 O3W 132.5(3) 1_545 . ?
O37 K6 K5 95.06(19) 1_545 4_546 ?
O37 K6 K9 177.1(2) 1_545 . ?
O50 K6 O51 54.2(2) . . ?
O50 K6 O97 147.4(2) . 1_545 ?
O50 K6 O101 73.0(2) . 4_546 ?
O50 K6 O121 108.5(2) . 4_546 ?
O50 K6 O2W 113.7(2) . . ?
O50 K6 O3W 157.2(3) . . ?
O50 K6 K5 64.97(17) . 4_546 ?
O50 K6 K9 113.24(19) . . ?
O51 K6 K5 117.88(17) . 4_546 ?
O51 K6 K9 127.94(17) . . ?
O97 K6 O51 111.4(2) 1_545 . ?
O97 K6 K5 112.86(16) 1_545 4_546 ?
O97 K6 K9 98.54(16) 1_545 . ?
O101 K6 O51 117.5(2) 4_546 . ?
O101 K6 O97 130.9(2) 4_546 1_545 ?
O101 K6 O3W 89.3(2) 4_546 . ?
O101 K6 K5 45.90(16) 4_546 4_546 ?
O101 K6 K9 46.35(16) 4_546 . ?
O121 K6 O51 150.4(2) 4_546 . ?
O121 K6 O97 69.1(2) 4_546 1_545 ?
O121 K6 O101 71.0(2) 4_546 4_546 ?
O121 K6 O2W 133.9(2) 4_546 . ?
O121 K6 O3W 77.9(2) 4_546 . ?
O121 K6 K5 45.57(16) 4_546 4_546 ?
O121 K6 K9 79.42(17) 4_546 . ?
O2W K6 O51 60.0(2) . . ?
O2W K6 O97 65.5(2) . 1_545 ?
O2W K6 O101 138.8(2) . 4_546 ?
O2W K6 O3W 70.6(2) . . ?
O2W K6 K5 175.11(18) . 4_546 ?
O2W K6 K9 99.74(18) . . ?
O3W K6 O51 128.0(2) . . ?
O3W K6 O97 55.4(2) . 1_545 ?
O3W K6 K5 112.63(19) . 4_546 ?
O3W K6 K9 45.20(17) . . ?
K9 K6 K5 85.01(7) . 4_546 ?
O8 K7 O9 55.2(2) . . ?
O8 K7 O85 111.4(2) . . ?
O8 K7 O86 83.5(2) . . ?
O8 K7 O106 126.1(2) . . ?
O8 K7 O107 128.2(2) . . ?
O8 K7 K5 154.90(18) . . ?
O9 K7 O85 64.5(2) . . ?
O9 K7 O86 74.4(2) . . ?
O9 K7 K5 101.37(16) . . ?
O83 K7 O8 132.6(2) . . ?
O83 K7 O9 113.3(2) . . ?
O83 K7 O85 52.1(2) . . ?
O83 K7 O86 51.1(2) . . ?
O83 K7 O106 72.6(2) . . ?
O83 K7 O107 97.2(2) . . ?
O83 K7 O115 149.5(2) . . ?
O83 K7 O117 92.8(2) . . ?
O83 K7 K5 43.05(17) . . ?
O85 K7 K5 44.01(14) . . ?
O86 K7 O85 50.01(19) . . ?
O86 K7 K5 81.16(14) . . ?
O106 K7 O9 171.4(2) . . ?
O106 K7 O85 118.6(2) . . ?
O106 K7 O86 113.9(2) . . ?
O106 K7 O107 47.3(2) . . ?
O106 K7 K5 78.49(16) . . ?
O107 K7 O9 124.4(2) . . ?
O107 K7 O85 110.7(2) . . ?
O107 K7 O86 148.0(2) . . ?
O107 K7 K5 70.33(14) . . ?
O115 K7 O8 71.0(2) . . ?
O115 K7 O9 96.0(2) . . ?
O115 K7 O85 147.4(2) . . ?
O115 K7 O86 153.4(2) . . ?
O115 K7 O106 77.4(2) . . ?
O115 K7 O107 57.3(2) . . ?
O115 K7 K5 125.41(17) . . ?
O117 K7 O8 121.6(2) . . ?
O117 K7 O9 75.9(2) . . ?
O117 K7 O85 64.5(2) . . ?
O117 K7 O86 114.4(2) . . ?
O117 K7 O106 97.9(2) . . ?
O117 K7 O107 56.4(2) . . ?
O117 K7 O115 86.2(2) . . ?
O117 K7 K5 50.02(17) . . ?
O142 K8 O140 74.0(2) 4_646 4_646 ?
O142 K8 O155 106.6(2) 4_646 . ?
O142 K8 O157 59.8(2) 4_646 . ?
O142 K8 O169 148.7(2) 4_646 . ?
O142 K8 O6W 124.4(2) 4_646 . ?
O153 K8 O140 54.5(2) . 4_646 ?
O153 K8 O142 97.2(2) . 4_646 ?
O153 K8 O155 56.8(2) . . ?
O153 K8 O157 85.1(3) . . ?
O153 K8 O169 80.9(2) . . ?
O153 K8 O6W 57.9(2) . . ?
O153 K8 O12W 116.9(3) . . ?
O155 K8 O140 110.6(2) . 4_646 ?
O157 K8 O140 113.3(2) . 4_646 ?
O157 K8 O155 51.6(2) . . ?
O157 K8 O169 88.9(2) . . ?
O157 K8 O6W 142.8(2) . . ?
O169 K8 O140 125.7(2) . 4_646 ?
O169 K8 O155 46.5(2) . . ?
O169 K8 O6W 81.2(2) . . ?
O6W K8 O140 50.7(2) . 4_646 ?
O6W K8 O155 98.7(2) . . ?
O12W K8 O140 62.5(2) . 4_646 ?
O12W K8 O142 61.2(3) . 4_646 ?
O12W K8 O155 166.7(2) . . ?
O12W K8 O157 118.8(3) . . ?
O12W K8 O169 146.8(3) . . ?
O12W K8 O6W 85.5(3) . . ?
O18W K8 O140 139.1(3) . 4_646 ?
O18W K8 O142 66.6(3) . 4_646 ?
O18W K8 O153 139.5(3) . . ?
O18W K8 O155 91.2(3) . . ?
O18W K8 O157 54.5(3) . . ?
O18W K8 O169 94.6(3) . . ?
O18W K8 O6W 161.4(3) . . ?
O18W K8 O12W 88.4(4) . . ?
O14W K8 O140 114.3(2) . 4_646 ?
O14W K8 O142 117.6(3) . 4_646 ?
O14W K8 O153 139.9(3) . . ?
O14W K8 O155 123.2(2) . . ?
O14W K8 O157 128.5(3) . . ?
O14W K8 O169 79.0(2) . . ?
O14W K8 O6W 84.9(3) . . ?
O14W K8 O12W 69.6(3) . . ?
O14W K8 O18W 76.6(3) . . ?
Mo4 K9 Mo5 54.78(4) 4_546 4_546 ?
Mo4 K9 Mo7 96.55(7) 4_546 . ?
Mo4 K9 K6 70.98(6) 4_546 . ?
Mo4 K9 K17 130.54(9) 4_546 . ?
Mo5 K9 Mo7 78.88(5) 4_546 . ?
Mo5 K9 K6 124.69(8) 4_546 . ?
Mo5 K9 K17 123.47(9) 4_546 . ?
O98 K9 Mo4 78.12(17) 4_546 4_546 ?
O98 K9 Mo5 26.49(16) 4_546 4_546 ?
O98 K9 O100 57.3(2) 4_546 4_546 ?
O98 K9 Mo7 86.72(18) 4_546 . ?
O98 K9 O124 138.5(2) 4_546 . ?
O98 K9 O13W 62.8(2) 4_546 . ?
O98 K9 K6 140.33(19) 4_546 . ?
O98 K9 K17 99.73(18) 4_546 . ?
O100 K9 Mo4 32.65(14) 4_546 4_546 ?
O100 K9 Mo5 30.81(15) 4_546 4_546 ?
O100 K9 Mo7 71.42(15) 4_546 . ?
O100 K9 K6 101.70(16) 4_546 . ?
O100 K9 K17 148.76(17) 4_546 . ?
O101 K9 Mo4 27.26(16) 4_546 4_546 ?
O101 K9 Mo5 75.56(17) 4_546 4_546 ?
O101 K9 O98 92.7(2) 4_546 4_546 ?
O101 K9 O100 59.5(2) 4_546 4_546 ?
O101 K9 Mo7 120.65(19) 4_546 . ?
O101 K9 O124 67.3(2) 4_546 . ?
O101 K9 O13W 77.3(3) 4_546 . ?
O101 K9 K6 49.51(17) 4_546 . ?
O101 K9 K17 105.72(19) 4_546 . ?
O122 K9 Mo4 106.66(19) . 4_546 ?
O122 K9 Mo5 71.05(18) . 4_546 ?
O122 K9 O98 70.3(2) . 4_546 ?
O122 K9 O100 75.7(2) . 4_546 ?
O122 K9 O101 133.7(3) . 4_546 ?
O122 K9 Mo7 22.18(17) . . ?
O122 K9 O124 96.9(2) . . ?
O122 K9 O3W 120.3(3) . . ?
O122 K9 O13W 124.8(3) . . ?
O122 K9 K6 142.1(2) . . ?
O122 K9 K17 119.2(2) . . ?
O124 K9 Mo4 67.82(17) . 4_546 ?
O124 K9 Mo5 112.22(18) . 4_546 ?
O124 K9 O100 81.5(2) . 4_546 ?
O124 K9 Mo7 74.75(16) . . ?
O124 K9 O13W 137.6(3) . . ?
O124 K9 K6 46.19(16) . . ?
O124 K9 K17 120.21(19) . . ?
O3W K9 Mo4 121.3(2) . 4_546 ?
O3W K9 Mo5 167.4(2) . 4_546 ?
O3W K9 O98 147.6(3) . 4_546 ?
O3W K9 O100 151.2(3) . 4_546 ?
O3W K9 O101 97.3(3) . 4_546 ?
O3W K9 Mo7 113.67(19) . . ?
O3W K9 O124 73.3(3) . . ?
O3W K9 O13W 89.5(3) . . ?
O3W K9 K6 50.4(2) . . ?
O3W K9 K17 47.9(2) . . ?
O13W K9 Mo4 91.00(19) . 4_546 ?
O13W K9 Mo5 78.98(17) . 4_546 ?
O13W K9 O100 100.4(2) . 4_546 ?
O13W K9 Mo7 146.36(19) . . ?
O13W K9 K6 93.02(19) . . ?
O13W K9 K17 48.39(18) . . ?
K6 K9 Mo7 120.45(8) . . ?
K17 K9 Mo7 132.88(9) . . ?
K17 K9 K6 82.82(9) . . ?
O53 K10 O40 101.7(2) . . ?
O53 K10 O1W 144.8(3) . . ?
O56 K10 O40 82.8(3) . . ?
O56 K10 O53 58.9(3) . . ?
O56 K10 O130 67.3(3) . . ?
O56 K10 O166 82.6(3) . . ?
O56 K10 O1W 140.5(3) . . ?
O56 K10 O4W 131.0(3) . . ?
O111 K10 O40 137.6(2) . . ?
O111 K10 O53 74.9(2) . . ?
O111 K10 O56 125.3(3) . . ?
O111 K10 O130 160.4(3) . . ?
O111 K10 O166 71.7(2) . . ?
O111 K10 O1W 70.9(2) . . ?
O111 K10 O4W 68.9(3) . . ?
O130 K10 O40 52.2(2) . . ?
O130 K10 O53 123.0(3) . . ?
O130 K10 O1W 90.0(2) . . ?
O166 K10 O40 149.6(2) . . ?
O166 K10 O53 93.3(3) . . ?
O166 K10 O130 97.5(3) . . ?
O166 K10 O1W 68.2(2) . . ?
O1W K10 O40 109.1(2) . . ?
O4W K10 O40 68.7(3) . . ?
O4W K10 O53 88.0(3) . . ?
O4W K10 O130 116.0(3) . . ?
O4W K10 O166 138.8(3) . . ?
O4W K10 O1W 87.6(3) . . ?
O12 K11 O17 54.5(2) 3_545 3_545 ?
O12 K11 O23 161.3(2) 3_545 1_545 ?
O12 K11 O174 78.1(2) 3_545 . ?
O12 K11 O8W 114.5(2) 3_545 . ?
O17 K11 O23 143.4(2) 3_545 1_545 ?
O17 K11 O8W 165.2(2) 3_545 . ?
O28 K11 O12 148.2(2) 1_545 3_545 ?
O28 K11 O17 93.7(2) 1_545 3_545 ?
O28 K11 O23 50.3(2) 1_545 1_545 ?
O28 K11 O174 123.1(2) 1_545 . ?
O28 K11 O8W 97.1(2) 1_545 . ?
O28 K11 K21 153.7(2) 1_545 . ?
O60 K11 O12 123.8(2) . 3_545 ?
O60 K11 O17 109.3(2) . 3_545 ?
O60 K11 O23 53.3(2) . 1_545 ?
O60 K11 O28 64.0(2) . 1_545 ?
O60 K11 O174 60.3(2) . . ?
O60 K11 O8W 67.1(2) . . ?
O60 K11 K21 122.2(3) . . ?
O64 K11 O12 61.0(2) 3_545 3_545 ?
O64 K11 O17 60.9(2) 3_545 3_545 ?
O64 K11 O23 127.2(2) 3_545 1_545 ?
O64 K11 O28 104.5(2) 3_545 1_545 ?
O64 K11 O60 165.5(3) 3_545 . ?
O64 K11 O174 132.4(2) 3_545 . ?
O64 K11 O8W 125.2(3) 3_545 . ?
O64 K11 K21 72.2(2) 3_545 . ?
O137 K11 O12 116.7(2) 1_545 3_545 ?
O137 K11 O17 129.9(2) 1_545 3_545 ?
O137 K11 O23 59.4(2) 1_545 1_545 ?
O137 K11 O28 80.7(2) 1_545 1_545 ?
O137 K11 O60 112.2(3) 1_545 . ?
O137 K11 O64 72.4(2) 1_545 3_545 ?
O137 K11 O174 109.9(3) 1_545 . ?
O137 K11 O8W 62.2(2) 1_545 . ?
O137 K11 K21 73.4(2) 1_545 . ?
O174 K11 O17 114.3(2) . 3_545 ?
O174 K11 O23 86.3(2) . 1_545 ?
O174 K11 O8W 51.0(2) . . ?
O8W K11 O23 46.9(2) . 1_545 ?
K21 K11 O12 53.8(2) . 3_545 ?
K21 K11 O17 106.3(2) . 3_545 ?
K21 K11 O23 110.1(2) . 1_545 ?
K21 K11 O174 64.0(2) . . ?
K21 K11 O8W 66.9(2) . . ?
O35 K12 O40 75.3(2) . . ?
O35 K12 O94 73.5(2) . . ?
O35 K12 O98 64.1(2) . . ?
O35 K12 O20W 137.1(3) . . ?
O40 K12 O94 126.7(3) . . ?
O40 K12 O98 138.6(2) . . ?
O40 K12 O20W 84.4(3) . . ?
O94 K12 O98 49.4(2) . . ?
O104 K12 O35 130.9(3) . . ?
O104 K12 O40 152.6(3) . . ?
O104 K12 O94 65.7(2) . . ?
O104 K12 O98 68.8(2) . . ?
O104 K12 O4W 90.6(3) . . ?
O104 K12 O20W 70.4(2) . . ?
O4W K12 O35 119.5(3) . . ?
O4W K12 O40 79.7(3) . . ?
O4W K12 O94 153.6(3) . . ?
O4W K12 O98 112.7(3) . . ?
O4W K12 O20W 92.6(3) . . ?
O20W K12 O94 90.1(2) . . ?
O20W K12 O98 131.5(2) . . ?
O1 K13 O144 67.6(2) . . ?
O1 K13 O148 86.9(2) . . ?
O1 K13 O154 121.9(3) . . ?
O1 K13 O171 114.6(2) . . ?
O1 K13 O6W 70.5(2) . . ?
O144 K13 O148 78.5(2) . . ?
O144 K13 O154 158.7(3) . . ?
O144 K13 O171 144.7(2) . . ?
O148 K13 O171 66.7(2) . . ?
O154 K13 O148 119.0(2) . . ?
O154 K13 O171 52.7(2) . . ?
O169 K13 O1 159.1(3) . . ?
O169 K13 O144 94.6(3) . . ?
O169 K13 O148 100.7(2) . . ?
O169 K13 O154 71.3(2) . . ?
O169 K13 O171 86.2(2) . . ?
O169 K13 O6W 94.3(3) . . ?
O6W K13 O144 72.7(2) . . ?
O6W K13 O148 148.5(3) . . ?
O6W K13 O154 92.0(2) . . ?
O6W K13 O171 142.5(2) . . ?
O91 K14 Mo1 29.70(17) 1_545 1_545 ?
O91 K14 O95 56.8(2) 1_545 1_545 ?
O91 K14 O103 62.7(2) 1_545 1_545 ?
O91 K14 P4 122.2(2) 1_545 . ?
O91 K14 O113 147.5(3) 1_545 . ?
O91 K14 O114 142.8(3) 1_545 . ?
O91 K14 O125 98.5(2) 1_545 . ?
O91 K14 O126 134.3(3) 1_545 . ?
O91 K14 O11W 98.3(3) 1_545 . ?
O91 K14 K18 90.98(19) 1_545 . ?
O95 K14 Mo1 27.07(17) 1_545 1_545 ?
O95 K14 O103 83.1(2) 1_545 1_545 ?
O95 K14 P4 101.74(19) 1_545 . ?
O95 K14 O114 156.8(3) 1_545 . ?
O95 K14 O125 80.3(2) 1_545 . ?
O95 K14 K18 124.3(2) 1_545 . ?
O103 K14 Mo1 70.56(15) 1_545 1_545 ?
O103 K14 P4 61.70(16) 1_545 . ?
O103 K14 K18 124.00(19) 1_545 . ?
P4 K14 Mo1 113.49(10) . 1_545 ?
P4 K14 K18 133.61(13) . . ?
O113 K14 Mo1 132.71(18) . 1_545 ?
O113 K14 O95 112.5(2) . 1_545 ?
O113 K14 O103 86.5(2) . 1_545 ?
O113 K14 P4 25.44(16) . . ?
O113 K14 O114 58.5(2) . . ?
O113 K14 O125 49.3(2) . . ?
O113 K14 O11W 113.1(3) . . ?
O113 K14 K18 116.38(19) . . ?
O114 K14 Mo1 168.60(18) . 1_545 ?
O114 K14 O103 115.7(2) . 1_545 ?
O114 K14 P4 77.76(17) . . ?
O114 K14 O125 103.0(2) . . ?
O114 K14 K18 57.95(17) . . ?
O125 K14 Mo1 88.15(17) . 1_545 ?
O125 K14 O103 44.8(2) . 1_545 ?
O125 K14 P4 25.55(15) . . ?
O125 K14 K18 154.3(2) . . ?
O126 K14 Mo1 106.6(2) . 1_545 ?
O126 K14 O95 80.4(3) . 1_545 ?
O126 K14 O103 132.0(2) . 1_545 ?
O126 K14 P4 78.17(18) . . ?
O126 K14 O113 59.8(2) . . ?
O126 K14 O114 76.8(2) . . ?
O126 K14 O125 88.0(2) . . ?
O126 K14 O11W 64.8(3) . . ?
O126 K14 K18 102.3(2) . . ?
O11W K14 Mo1 96.0(2) . 1_545 ?
O11W K14 O95 91.1(3) . 1_545 ?
O11W K14 O103 160.2(3) . 1_545 ?
O11W K14 P4 138.1(2) . . ?
O11W K14 O114 75.4(3) . . ?
O11W K14 O125 152.6(3) . . ?
O11W K14 K18 46.0(2) . . ?
O16W K14 Mo1 112.8(3) . 1_545 ?
O16W K14 O91 83.2(3) . 1_545 ?
O16W K14 O95 139.9(3) . 1_545 ?
O16W K14 O103 76.2(3) . 1_545 ?
O16W K14 P4 98.0(3) . . ?
O16W K14 O113 100.2(3) . . ?
O16W K14 O114 61.9(3) . . ?
O16W K14 O125 106.4(3) . . ?
O16W K14 O126 138.1(3) . . ?
O16W K14 O11W 96.9(4) . . ?
O16W K14 K18 50.9(3) . . ?
K18 K14 Mo1 110.69(10) . 1_545 ?
O80 K15 O81 59.2(2) 4_656 4_656 ?
O80 K15 O151 81.0(3) 4_656 . ?
O80 K15 O152 134.0(3) 4_656 4_656 ?
O80 K15 O18W 95.9(3) 4_656 . ?
O81 K15 O18W 141.1(3) 4_656 . ?
O151 K15 O81 75.3(2) . 4_656 ?
O151 K15 O18W 133.9(3) . . ?
O152 K15 O81 74.8(2) 4_656 4_656 ?
O152 K15 O151 90.5(3) 4_656 . ?
O152 K15 O18W 120.7(3) 4_656 . ?
O14W K15 O80 141.5(3) . 4_656 ?
O14W K15 O81 144.0(3) . 4_656 ?
O14W K15 O151 80.2(3) . . ?
O14W K15 O152 79.4(3) . 4_656 ?
O14W K15 O18W 74.3(3) . . ?
O5 K16 Mo18 75.43(16) . . ?
O5 K16 Mo19 90.30(17) . . ?
O5 K16 P5 128.34(18) . . ?
O5 K16 K18 113.67(18) . 1_565 ?
O6 K16 O5 54.1(3) . . ?
O6 K16 Mo18 126.0(2) . . ?
O6 K16 Mo19 106.2(3) . . ?
O6 K16 P5 156.7(3) . . ?
O6 K16 O143 152.8(3) . . ?
O6 K16 O149 87.3(3) . . ?
O6 K16 O5W 87.1(3) . 1_565 ?
O6 K16 O17W 70.1(4) . 1_565 ?
O6 K16 K18 63.9(2) . 1_565 ?
Mo18 K16 K18 170.08(13) . 1_565 ?
Mo19 K16 Mo18 51.70(5) . . ?
Mo19 K16 P5 53.42(7) . . ?
Mo19 K16 K18 129.44(14) . 1_565 ?
P5 K16 Mo18 53.61(7) . . ?
P5 K16 K18 117.81(12) . 1_565 ?
O143 K16 O5 148.2(3) . . ?
O143 K16 Mo18 72.87(18) . . ?
O143 K16 Mo19 68.45(17) . . ?
O143 K16 P5 20.21(16) . . ?
O143 K16 O149 77.2(2) . . ?
O143 K16 O17W 82.9(3) . 1_565 ?
O143 K16 K18 98.1(2) . 1_565 ?
O145 K16 O5 76.8(2) . . ?
O145 K16 O6 114.7(3) . . ?
O145 K16 Mo18 24.89(17) . . ?
O145 K16 Mo19 27.74(17) . . ?
O145 K16 P5 53.75(18) . . ?
O145 K16 O143 73.6(2) . . ?
O145 K16 O149 53.7(2) . . ?
O145 K16 O5W 157.0(3) . 1_565 ?
O145 K16 O17W 115.7(3) . 1_565 ?
O145 K16 K18 157.2(2) . 1_565 ?
O149 K16 O5 94.6(2) . . ?
O149 K16 Mo18 78.28(16) . . ?
O149 K16 Mo19 26.85(15) . . ?
O149 K16 P5 69.56(16) . . ?
O149 K16 K18 104.1(2) . 1_565 ?
O5W K16 O5 113.9(3) 1_565 . ?
O5W K16 Mo18 134.8(3) 1_565 . ?
O5W K16 Mo19 155.6(3) 1_565 . ?
O5W K16 P5 108.3(3) 1_565 . ?
O5W K16 O143 90.3(3) 1_565 . ?
O5W K16 O149 139.5(3) 1_565 . ?
O5W K16 O17W 77.3(3) 1_565 1_565 ?
O5W K16 K18 39.1(2) 1_565 1_565 ?
O17W K16 O5 121.0(3) 1_565 . ?
O17W K16 Mo18 138.1(3) 1_565 . ?
O17W K16 Mo19 87.9(3) 1_565 . ?
O17W K16 P5 95.8(3) 1_565 . ?
O17W K16 O149 63.1(3) 1_565 . ?
O17W K16 K18 41.5(3) 1_565 1_565 ?
Mo4 K17 Mo6 77.67(6) 1_545 4_546 ?
Mo4 K17 Mo7 93.88(8) 1_545 4_546 ?
Mo4 K17 K9 150.48(11) 1_545 . ?
O100 K17 Mo4 33.25(15) 1_545 1_545 ?
O100 K17 O105 54.5(2) 1_545 1_545 ?
O100 K17 Mo6 78.11(16) 1_545 4_546 ?
O100 K17 Mo7 68.69(16) 1_545 4_546 ?
O100 K17 K9 126.53(19) 1_545 . ?
O102 K17 Mo4 27.54(16) 1_545 1_545 ?
O102 K17 O100 57.9(2) 1_545 1_545 ?
O102 K17 O105 54.9(2) 1_545 1_545 ?
O102 K17 Mo6 64.94(17) 1_545 4_546 ?
O102 K17 Mo7 100.79(18) 1_545 4_546 ?
O102 K17 O13W 138.8(3) 1_545 . ?
O102 K17 K9 167.3(2) 1_545 . ?
O105 K17 Mo4 39.12(15) 1_545 1_545 ?
O105 K17 Mo6 116.36(17) 1_545 4_546 ?
O105 K17 Mo7 122.89(18) 1_545 4_546 ?
O105 K17 K9 116.07(18) 1_545 . ?
Mo6 K17 Mo7 49.65(4) 4_546 4_546 ?
O120 K17 Mo4 86.35(18) 4_546 1_545 ?
O120 K17 O100 71.9(2) 4_546 1_545 ?
O120 K17 O102 84.0(2) 4_546 1_545 ?
O120 K17 O105 123.6(2) 4_546 1_545 ?
O120 K17 Mo6 26.34(16) 4_546 4_546 ?
O120 K17 Mo7 23.32(16) 4_546 4_546 ?
O120 K17 O3W 111.2(3) 4_546 . ?
O120 K17 O13W 70.1(2) 4_546 . ?
O120 K17 K9 108.67(19) 4_546 . ?
O3W K17 Mo4 104.6(2) . 1_545 ?
O3W K17 O100 82.2(3) . 1_545 ?
O3W K17 O102 131.0(3) . 1_545 ?
O3W K17 O105 79.8(2) . 1_545 ?
O3W K17 Mo6 137.4(2) . 4_546 ?
O3W K17 Mo7 88.0(2) . 4_546 ?
O3W K17 O13W 89.0(3) . . ?
O3W K17 K9 46.60(19) . . ?
O13W K17 Mo4 155.9(2) . 1_545 ?
O13W K17 O100 134.4(3) . 1_545 ?
O13W K17 O105 164.8(3) . 1_545 ?
O13W K17 Mo6 78.87(19) . 4_546 ?
O13W K17 Mo7 66.38(18) . 4_546 ?
O13W K17 K9 49.2(2) . . ?
K9 K17 Mo6 126.35(9) . 4_546 ?
K9 K17 Mo7 91.74(8) . 4_546 ?
O74 K18 O114 77.5(2) . . ?
O74 K18 O16W 88.6(3) . . ?
O74 K18 O17W 152.2(4) . . ?
O74 K18 K14 121.8(2) . . ?
O74 K18 K16 122.7(2) . 1_545 ?
O114 K18 K14 49.84(16) . . ?
O114 K18 K16 157.51(19) . 1_545 ?
O170 K18 O74 73.2(3) . . ?
O170 K18 O114 73.1(2) . . ?
O170 K18 O5W 65.4(3) . . ?
O170 K18 O16W 127.6(3) . . ?
O170 K18 O17W 125.6(3) . . ?
O170 K18 K14 106.9(2) . . ?
O170 K18 K16 101.6(2) . 1_545 ?
O5W K18 O74 99.5(3) . . ?
O5W K18 O114 137.2(3) . . ?
O5W K18 O16W 166.6(4) . . ?
O5W K18 O17W 75.3(3) . . ?
O5W K18 K14 134.6(3) . . ?
O5W K18 K16 38.0(2) . 1_545 ?
O11W K18 O74 140.8(3) . . ?
O11W K18 O114 72.6(3) . . ?
O11W K18 O170 74.3(3) . . ?
O11W K18 O5W 86.1(3) . . ?
O11W K18 O16W 94.4(4) . . ?
O11W K18 O17W 66.8(3) . . ?
O11W K18 K14 50.4(2) . . ?
O11W K18 K16 84.9(2) . 1_545 ?
O16W K18 O114 54.9(3) . . ?
O16W K18 O17W 92.5(4) . . ?
O16W K18 K14 44.0(3) . . ?
O16W K18 K16 128.6(3) . 1_545 ?
O17W K18 O114 125.0(3) . . ?
O17W K18 K14 75.6(3) . . ?
O17W K18 K16 40.4(3) . 1_545 ?
K14 K18 K16 114.38(13) . 1_545 ?
O33 K19A O31 54.7(3) 4_546 4_546 ?
O33 K19A O103 149.8(4) 4_546 1_545 ?
O33 K19A O128 71.0(3) 4_546 . ?
O103 K19A O31 151.4(3) 1_545 4_546 ?
O127 K19A O31 94.5(3) . 4_546 ?
O127 K19A O33 126.8(4) . 4_546 ?
O127 K19A O103 77.2(3) . 1_545 ?
O127 K19A O128 55.9(3) . . ?
O128 K19A O31 63.2(3) . 4_546 ?
O128 K19A O103 127.2(4) . 1_545 ?
O8 K20 Mo2 92.1(2) . . ?
O8 K20 P1 119.8(3) . . ?
O8 K20 O92 122.0(3) . . ?
O8 K20 O106 113.6(3) . . ?
O8 K20 O149 100.4(3) . . ?
O8 K20 O1W 113.0(3) . . ?
P1 K20 Mo2 54.47(11) . . ?
O90 K20 O8 86.3(3) . . ?
O90 K20 Mo2 22.76(17) . . ?
O90 K20 P1 76.0(2) . . ?
O90 K20 O92 54.7(2) . . ?
O90 K20 O106 132.8(3) . . ?
O90 K20 O149 63.9(3) . . ?
O90 K20 O1W 154.3(3) . . ?
O92 K20 Mo2 36.21(15) . . ?
O92 K20 P1 23.97(14) . . ?
O92 K20 O1W 119.6(3) . . ?
O106 K20 Mo2 110.6(2) . . ?
O106 K20 P1 56.89(19) . . ?
O106 K20 O92 79.3(3) . . ?
O106 K20 O1W 56.4(2) . . ?
O149 K20 Mo2 84.3(2) . . ?
O149 K20 P1 120.3(3) . . ?
O149 K20 O92 97.9(3) . . ?
O149 K20 O106 141.6(3) . . ?
O149 K20 O1W 94.8(3) . . ?
O1W K20 Mo2 154.5(3) . . ?
O1W K20 P1 106.0(3) . . ?
O20W K20 O8 167.2(4) . . ?
O20W K20 Mo2 98.3(3) . . ?
O20W K20 P1 72.7(2) . . ?
O20W K20 O90 100.4(3) . . ?
O20W K20 O92 70.4(3) . . ?
O20W K20 O106 69.6(3) . . ?
O20W K20 O149 73.4(3) . . ?
O20W K20 O1W 57.5(3) . . ?
O12 K21 C21 23.6(3) 3_545 3_545 ?
O12 K21 O64 56.2(3) 3_545 3_545 ?
O12 K21 Mo16 123.1(3) 3_545 1_545 ?
O12 K21 Mo17 129.3(3) 3_545 1_545 ?
O12 K21 O135 152.9(4) 3_545 1_545 ?
O12 K21 O136 122.1(4) 3_545 1_545 ?
O12 K21 Mo15 90.9(3) 3_545 . ?
O12 K21 O158 88.2(3) 3_545 . ?
O12 K21 O159 122.3(4) 3_545 . ?
O12 K21 O174 79.6(3) 3_545 . ?
O12 K21 K11 63.2(3) 3_545 . ?
C21 K21 O64 78.9(3) 3_545 3_545 ?
C21 K21 Mo16 146.4(3) 3_545 1_545 ?
C21 K21 Mo17 133.6(3) 3_545 1_545 ?
C21 K21 O135 170.3(4) 3_545 1_545 ?
C21 K21 Mo15 67.3(2) 3_545 . ?
O64 K21 Mo16 67.6(2) 3_545 1_545 ?
O64 K21 Mo17 87.6(2) 3_545 1_545 ?
O64 K21 Mo15 144.8(3) 3_545 . ?
Mo16 K21 Mo17 49.69(10) 1_545 1_545 ?
Mo16 K21 Mo15 145.9(2) 1_545 . ?
O135 K21 O64 101.6(3) 1_545 3_545 ?
O135 K21 Mo16 34.82(16) 1_545 1_545 ?
O135 K21 Mo17 56.00(17) 1_545 1_545 ?
O135 K21 Mo15 113.4(3) 1_545 . ?
O136 K21 C21 138.1(4) 1_545 3_545 ?
O136 K21 O64 69.4(3) 1_545 3_545 ?
O136 K21 Mo16 27.89(17) 1_545 1_545 ?
O136 K21 Mo17 24.61(17) 1_545 1_545 ?
O136 K21 O135 49.1(2) 1_545 1_545 ?
O136 K21 Mo15 132.4(3) 1_545 . ?
O136 K21 O158 115.3(4) 1_545 . ?
O136 K21 O159 113.0(3) 1_545 . ?
O136 K21 O174 140.0(4) 1_545 . ?
O136 K21 K11 98.9(3) 1_545 . ?
Mo15 K21 Mo17 108.1(2) . 1_545 ?
O158 K21 C21 66.2(3) . 3_545 ?
O158 K21 O64 129.7(3) . 3_545 ?
O158 K21 Mo16 139.3(3) . 1_545 ?
O158 K21 Mo17 91.1(2) . 1_545 ?
O158 K21 O135 118.8(3) . 1_545 ?
O158 K21 Mo15 24.72(16) . . ?
O158 K21 O159 51.6(2) . . ?
O158 K21 O174 97.0(3) . . ?
O159 K21 C21 99.9(3) . 3_545 ?
O159 K21 O64 176.9(4) . 3_545 ?
O159 K21 Mo16 113.5(3) . 1_545 ?
O159 K21 Mo17 95.2(2) . 1_545 ?
O159 K21 O135 79.1(3) . 1_545 ?
O159 K21 Mo15 34.97(17) . . ?
O174 K21 C21 75.3(3) . 3_545 ?
O174 K21 O64 108.3(3) . 3_545 ?
O174 K21 Mo16 112.6(3) . 1_545 ?
O174 K21 Mo17 150.3(3) . 1_545 ?
O174 K21 O135 95.5(3) . 1_545 ?
O174 K21 Mo15 73.3(2) . . ?
O174 K21 O159 68.6(3) . . ?
K11 K21 C21 81.2(3) . 3_545 ?
K11 K21 O64 51.9(2) . 3_545 ?
K11 K21 Mo16 76.62(19) . 1_545 ?
K11 K21 Mo17 123.5(3) . 1_545 ?
K11 K21 O135 91.4(3) . 1_545 ?
K11 K21 Mo15 127.9(3) . . ?
K11 K21 O158 144.1(3) . . ?
K11 K21 O159 125.2(3) . . ?
K11 K21 O174 58.7(2) . . ?
O161 Na1 O22 162.5(3) . 1_545 ?
O165 Na1 O22 113.1(3) . 1_545 ?
O165 Na1 O161 82.8(3) . . ?
O165 Na1 O10W 129.8(4) . . ?
O8W Na1 O22 92.7(3) . 1_545 ?
O8W Na1 O161 75.8(3) . . ?
O8W Na1 O165 103.0(4) . . ?
O8W Na1 O9W 158.8(4) . . ?
O8W Na1 O10W 108.3(4) . . ?
O9W Na1 O22 68.7(3) . 1_545 ?
O9W Na1 O161 124.6(3) . . ?
O9W Na1 O165 76.7(3) . . ?
O9W Na1 O10W 86.7(4) . . ?
O10W Na1 O22 103.7(4) . 1_545 ?
O10W Na1 O161 68.5(3) . . ?
O41 Na2 O26 73.9(4) . . ?
O41 Na2 O56 108.2(6) . . ?
O41 Na2 O130 144.0(6) . . ?
O41 Na2 O132 120.2(5) . . ?
O41 Na2 O7W 132.5(5) . . ?
O41 Na2 O21W 58.2(4) . . ?
O56 Na2 O26 104.3(4) . . ?
O56 Na2 O132 125.5(5) . . ?
O56 Na2 O7W 59.7(3) . . ?
O56 Na2 O21W 123.2(5) . . ?
O130 Na2 O26 73.3(3) . . ?
O130 Na2 O56 66.9(3) . . ?
O130 Na2 O132 59.4(3) . . ?
O130 Na2 O7W 77.8(4) . . ?
O130 Na2 O21W 155.6(6) . . ?
O132 Na2 O26 69.5(3) . . ?
O132 Na2 O7W 98.8(4) . . ?
O7W Na2 O26 150.8(5) . . ?
O21W Na2 O26 119.6(4) . . ?
O21W Na2 O132 103.6(4) . . ?
O21W Na2 O7W 88.8(4) . . ?
K1 O21W Na2 88.2(4) . . ?
O31 K19B C44 42.4(3) 4_546 4_546 ?
O31 K19B O103 167.6(6) 4_546 1_545 ?
O31 K19B Mo8 79.1(3) 4_546 . ?
O31 K19B P4 113.8(4) 4_546 . ?
O31 K19B O128 67.9(3) 4_546 . ?
O33 K19B O31 60.3(4) 4_546 4_546 ?
O33 K19B C44 23.7(3) 4_546 4_546 ?
O33 K19B O103 132.0(6) 4_546 1_545 ?
O33 K19B Mo8 93.3(4) 4_546 . ?
O33 K19B P4 141.5(5) 4_546 . ?
O33 K19B O128 69.4(4) 4_546 . ?
C44 K19B Mo8 101.3(4) 4_546 . ?
C44 K19B P4 150.2(5) 4_546 . ?
O103 K19B C44 148.2(5) 1_545 4_546 ?
O103 K19B Mo8 100.1(3) 1_545 . ?
O103 K19B P4 58.7(2) 1_545 . ?
P4 K19B Mo8 50.06(15) . . ?
O127 K19B O31 104.1(5) . 4_546 ?
O127 K19B O33 122.6(6) . 4_546 ?
O127 K19B C44 132.9(5) . 4_546 ?
O127 K19B O103 71.5(3) . 1_545 ?
O127 K19B Mo8 31.6(2) . . ?
O127 K19B P4 19.1(2) . . ?
O127 K19B O128 54.5(3) . . ?
O128 K19B C44 79.2(4) . 4_546 ?
O128 K19B O103 115.7(4) . 1_545 ?
O128 K19B Mo8 23.97(17) . . ?
O128 K19B P4 73.5(3) . . ?
O15 C18 C17 106.7(11) . . ?

loop_
_geom_bond_atom_site_label_1
_geom_bond_atom_site_label_2
_geom_bond_distance
_geom_bond_site_symmetry_2
_geom_bond_publ_flag
O1 C12 1.406(14) . ?
O1 K13 2.738(9) . ?
O2 C8 1.440(14) . ?
O2 K3 2.831(8) . ?
O3 C1 1.397(14) . ?
O3 C9 1.418(14) . ?
O4 C11 1.416(14) . ?
O4 C19 1.442(13) . ?
O5 C10 1.452(14) . ?
O5 C11 1.433(14) . ?
O5 K16 3.312(9) . ?
O6 C23 1.379(16) . ?
O6 K16 2.648(10) . ?
O7 C4 1.423(14) . ?
O7 C7 1.384(14) . ?
O8 C2 1.400(14) . ?
O8 K3 2.810(8) . ?
O8 K7 2.943(8) . ?
O8 K20 3.054(11) . ?
O9 C3 1.460(14) . ?
O9 K2 2.825(8) . ?
O9 K7 3.217(9) . ?
O10 C1 1.384(14) . ?
O10 C5 1.412(14) . ?
O11 C6 1.43(2) . ?
O12 C21 1.396(14) . ?
O12 K11 2.961(8) 3_454 ?
O12 K21 2.678(11) 3_454 ?
O13 C20 1.447(14) . ?
O14 C15 1.466(13) . ?
O14 C16 1.412(14) . ?
O16 C16 1.395(14) . ?
O16 C17 1.456(14) . ?
O17 C22 1.457(14) . ?
O17 K11 3.136(8) 3_454 ?
O18 C14 1.449(16) . ?
O18 K1 2.745(10) 3_454 ?
O19 C24 1.416(14) . ?
O19 K2 2.772(8) . ?
O20 C7 1.437(14) . ?
O20 C13 1.439(15) . ?
O21 C6 1.47(2) . ?
C1 C2 1.573(16) . ?
C2 C3 1.496(16) . ?
C3 C4 1.533(16) . ?
C4 C5 1.529(17) . ?
C5 C6 1.497(17) . ?
C7 C24 1.542(16) . ?
C8 C9 1.499(16) . ?
C8 C12 1.531(16) . ?
C9 C10 1.526(16) . ?
C10 C23 1.513(17) . ?
C11 C12 1.515(16) . ?
C13 C14 1.526(17) . ?
C13 C15 1.513(16) . ?
C15 C22 1.511(15) . ?
C16 C21 1.547(15) . ?
C17 C19 1.569(16) 2_656 ?
C17 C18 1.506(18) . ?
C19 C20 1.520(16) . ?
C20 C21 1.537(15) 2_656 ?
C21 K21 3.345(14) 3_454 ?
C22 C24 1.537(16) . ?
O22 C27 1.437(13) . ?
O22 Na1 2.892(10) 1_565 ?
O23 C28 1.416(14) . ?
O23 K11 3.426(8) 1_565 ?
O24 C29 1.419(13) . ?
O24 C31 1.439(15) . ?
O25 C26 1.429(14) . ?
O25 C34 1.381(14) . ?
O26 C25 1.427(14) . ?
O26 C29 1.419(14) . ?
O26 Na2 3.011(14) . ?
O27 C39 1.424(13) . ?
O27 C46 1.412(15) 2_657 ?
O28 C32 1.432(14) . ?
O28 K11 2.909(9) 1_565 ?
O29 C33 1.444(15) . ?
O30 C30 1.452(16) . ?
O30 C46 1.425(16) . ?
O31 C41 1.482(14) . ?
O31 C43 1.392(14) . ?
O31 K19A 3.426(12) 4_556 ?
O31 K19B 2.979(16) 4_556 ?
O32 C40 1.434(14) . ?
O32 K2 2.928(9) 4_556 ?
O33 C44 1.424(16) . ?
O33 K19A 2.748(13) 4_556 ?
O33 K19B 2.790(16) 4_556 ?
O34 C42 1.422(14) . ?
O34 K5 2.867(9) 4_556 ?
O35 C34 1.422(14) . ?
O35 C35 1.457(14) . ?
O35 K12 2.745(8) . ?
O36 C38 1.411(14) . ?
O37 C36 1.405(14) . ?
O37 K6 2.738(8) 1_565 ?
O38 C37 1.437(14) . ?
O38 C43 1.457(14) . ?
O39 C47 1.28(2) . ?
O40 C48 1.447(14) . ?
O40 K10 3.375(9) . ?
O40 K12 2.785(9) . ?
O41 C45 1.376(18) . ?
O41 Na2 2.536(16) . ?
O42 C47 1.32(2) . ?
C25 C26 1.572(16) . ?
C25 C48 1.477(16) . ?
C26 C27 1.468(16) . ?
C27 C28 1.515(16) . ?
C28 C29 1.541(16) . ?
C30 C31 1.525(17) . ?
C30 C45 1.518(18) . ?
C31 C32 1.528(17) . ?
C32 C33 1.499(17) . ?
C33 C46 1.528(17) . ?
C34 C38 1.510(16) . ?
C35 C37 1.573(16) . ?
C35 C47 1.493(17) . ?
C36 C37 1.499(16) . ?
C36 C38 1.557(16) . ?
C39 C40 1.496(16) . ?
C39 C41 1.520(15) . ?
C40 C42 1.554(16) . ?
C41 C44 1.462(17) . ?
C42 C43 1.541(16) . ?
C44 K19B 3.432(17) 4_556 ?
O43 C54 1.420(17) . ?
O44 C51 1.416(14) . ?
O44 C52 1.445(15) . ?
O45 C51 1.419(14) . ?
O45 C66 1.407(12) . ?
O46 C50 1.415(14) . ?
O46 K2 2.778(8) 4_546 ?
O47 C49 1.427(14) . ?
O48 C53 1.454(13) . ?
O48 C55 1.394(14) . ?
O49 C55 1.382(15) . ?
O49 C57 1.458(15) . ?
O50 C56 1.383(15) . ?
O50 K6 2.818(8) . ?
O51 C69 1.412(14) . ?
O51 K6 3.161(8) . ?
O52 C58 1.456(13) . ?
O52 C60 1.401(13) . ?
O53 C59 1.419(14) . ?
O53 C60 1.407(14) . ?
O53 K10 2.891(9) . ?
O54 C61 1.424(14) . ?
O55 C62 1.399(14) . ?
O56 C70 1.386(16) . ?
O56 K10 2.735(10) . ?
O56 Na2 2.858(14) . ?
O57 C63 1.437(13) . ?
O57 C64 1.443(13) . ?
O58 C64 1.401(14) . ?
O58 C65 1.456(13) . ?
O58 K1 2.993(9) . ?
O59 C68 1.423(17) . ?
O59 K1 3.136(11) . ?
O60 C67 1.422(14) . ?
O60 K11 2.820(8) . ?
O61 C71 1.415(13) . ?
O62 C72 1.480(18) . ?
C49 C50 1.527(15) . ?
C49 C53 1.519(16) . ?
C50 C51 1.509(16) . ?
C52 C53 1.491(17) . ?
C52 C54 1.509(17) . ?
C55 C56 1.549(16) . ?
C56 C69 1.523(16) . ?
C57 C58 1.527(16) . ?
C57 C72 1.573(19) . ?
C58 C69 1.521(16) . ?
C59 C63 1.507(16) . ?
C59 C70 1.562(17) . ?
C60 C61 1.523(16) . ?
C61 C62 1.536(16) . ?
C62 C63 1.524(16) . ?
C64 C67 1.509(15) . ?
C65 C66 1.528(16) 2_657 ?
C65 C68 1.502(17) . ?
C66 C71 1.556(15) . ?
C67 C71 1.509(14) 2_657 ?
O63 C73 1.430(14) . ?
O64 C74 1.429(14) . ?
O64 K11 2.809(8) 3_454 ?
O64 K21 3.399(12) 3_454 ?
O65 C77 1.438(13) . ?
O65 C96 1.418(15) 2_656 ?
O66 C75 1.448(13) . ?
O66 C96 1.399(13) . ?
O67 C94 1.430(16) . ?
O68 C76 1.446(14) . ?
O68 C78 1.417(14) . ?
O69 C78 1.369(15) . ?
O69 C79 1.459(15) . ?
O70 C83 1.480(17) . ?
O71 C82 1.409(15) . ?
O71 K2 2.740(9) . ?
O72 C81 1.458(14) . ?
O73 C80 1.451(14) . ?
O73 C89 1.422(14) . ?
O74 C89 1.393(14) . ?
O74 C93 1.457(14) . ?
O74 K18 2.797(9) . ?
O75 C90 1.384(14) . ?
O75 K3 3.084(9) . ?
O76 C91 1.394(15) . ?
O77 C95 1.431(16) . ?
O78 C86 1.406(15) . ?
O79 C85 1.413(14) . ?
O80 C88 1.430(15) . ?
O80 K15 2.791(9) 4_646 ?
O81 C84 1.418(14) . ?
O81 C87 1.437(14) . ?
O81 K15 2.846(8) 4_646 ?
O82 C84 1.405(14) . ?
O82 C92 1.435(14) . ?
C73 C74 1.499(14) . ?
C73 C76 1.509(14) . ?
C74 C96 1.544(15) . ?
C75 C76 1.512(15) . ?
C75 C94 1.393(15) . ?
C77 C86 1.540(16) . ?
C77 C87 1.548(16) . ?
C78 C82 1.568(17) . ?
C79 C80 1.512(17) . ?
C79 C83 1.509(18) . ?
C80 C81 1.458(17) . ?
C81 C82 1.566(17) . ?
C84 C85 1.555(16) . ?
C85 C86 1.531(16) . ?
C87 C88 1.563(17) . ?
C89 C90 1.562(16) . ?
C90 C91 1.507(16) . ?
C91 C92 1.519(16) . ?
C92 C93 1.553(17) . ?
C93 C95 1.548(17) . ?
Mo1 O91 1.899(8) . ?
Mo1 O92 2.274(8) . ?
Mo1 O93 2.290(8) . ?
Mo1 O94 1.898(8) . ?
Mo1 O95 1.730(8) . ?
Mo1 O96 1.716(8) . ?
Mo1 K14 3.718(3) 1_565 ?
Mo2 O86 1.913(8) . ?
Mo2 O87 2.199(8) . ?
Mo2 O89 1.712(8) . ?
Mo2 O90 1.698(8) . ?
Mo2 O91 1.936(8) . ?
Mo2 O92 2.326(7) . ?
Mo2 K20 3.929(8) . ?
Mo3 O83 2.322(8) . ?
Mo3 O84 1.705(8) . ?
Mo3 O85 1.730(8) . ?
Mo3 O86 1.919(8) . ?
Mo3 O87 2.366(7) . ?
Mo3 O88 1.899(7) . ?
Mo3 K5 3.586(3) . ?
Mo4 O88 1.906(7) . ?
Mo4 O99 2.292(7) . ?
Mo4 O100 1.960(7) . ?
Mo4 O101 1.728(8) . ?
Mo4 O102 1.694(8) . ?
Mo4 O105 2.258(7) . ?
Mo4 K5 3.773(3) . ?
Mo4 K9 3.627(3) 4_556 ?
Mo4 K17 3.570(3) 1_565 ?
Mo5 O93 2.388(8) . ?
Mo5 O94 1.940(8) . ?
Mo5 O97 1.721(7) . ?
Mo5 O98 1.706(7) . ?
Mo5 O99 2.167(7) . ?
Mo5 O100 1.893(7) . ?
Mo5 K9 3.673(3) 4_556 ?
P1 O83 1.535(8) . ?
P1 O92 1.548(8) . ?
P1 O99 1.558(8) . ?
P1 O104 1.546(8) . ?
P1 K20 3.795(8) . ?
P2 O87 1.560(8) . ?
P2 O93 1.552(8) . ?
P2 O103 1.552(8) . ?
P2 O105 1.512(8) . ?
O83 K5 2.837(8) . ?
O83 K7 2.726(8) . ?
O85 K2 2.797(8) . ?
O85 K5 2.897(8) . ?
O85 K7 3.353(8) . ?
O86 K7 3.334(8) . ?
O88 K5 3.013(8) . ?
O90 K20 2.866(11) . ?
O91 K14 2.767(8) 1_565 ?
O92 K20 3.325(11) . ?
O94 K12 2.934(8) . ?
O95 K14 2.947(9) 1_565 ?
O97 K6 3.089(8) 1_565 ?
O98 K9 2.812(8) 4_556 ?
O98 K12 3.402(8) . ?
O100 K9 2.948(8) 4_556 ?
O100 K17 2.886(8) 1_565 ?
O101 K5 2.856(8) . ?
O101 K6 2.891(8) 4_556 ?
O101 K9 2.750(8) 4_556 ?
O102 K17 2.785(8) 1_565 ?
O103 K14 3.366(8) 1_565 ?
O103 K19A 3.075(12) 1_565 ?
O103 K19B 3.359(15) 1_565 ?
O104 K12 2.698(8) . ?
O105 K17 2.922(8) 1_565 ?
Mo6 O109 2.332(7) . ?
Mo6 O110 1.954(8) . ?
Mo6 O119 2.200(7) . ?
Mo6 O120 1.941(8) . ?
Mo6 O123 1.718(8) . ?
Mo6 O124 1.711(8) . ?
Mo6 K9 3.884(3) . ?
Mo6 K17 3.973(3) 4_556 ?
Mo7 O108 2.272(8) . ?
Mo7 O118 1.915(8) . ?
Mo7 O119 2.407(8) . ?
Mo7 O120 1.900(7) . ?
Mo7 O121 1.695(8) . ?
Mo7 O122 1.723(8) . ?
Mo7 K5 3.587(3) . ?
Mo7 K9 3.872(3) . ?
Mo7 K17 4.079(3) 4_556 ?
Mo8 O107 2.341(7) . ?
Mo8 O116 1.949(8) . ?
Mo8 O117 1.713(8) . ?
Mo8 O118 1.899(8) . ?
Mo8 O127 2.211(8) . ?
Mo8 O128 1.713(8) . ?
Mo8 K5 3.953(3) . ?
Mo8 K19B 4.004(12) . ?
Mo9 O107 2.192(7) . ?
Mo9 O112 1.918(8) . ?
Mo9 O113 2.320(7) . ?
Mo9 O114 1.699(8) . ?
Mo9 O115 1.739(8) . ?
Mo9 O116 1.949(8) . ?
Mo9 K14 3.958(3) . ?
Mo10 O109 2.277(7) . ?
Mo10 O110 1.905(7) . ?
Mo10 O111 1.698(8) . ?
Mo10 O112 1.912(7) . ?
Mo10 O113 2.311(8) . ?
Mo10 O126 1.716(8) . ?
Mo10 K14 3.869(3) . ?
P3 O106 1.516(8) . ?
P3 O107 1.552(7) . ?
P3 O108 1.502(8) . ?
P3 O109 1.558(7) . ?
P4 O113 1.553(8) . ?
P4 O119 1.548(8) . ?
P4 O125 1.519(8) . ?
P4 O127 1.528(8) . ?
P4 K14 3.519(4) . ?
P4 K19B 3.805(12) . ?
O106 K7 2.991(8) . ?
O106 K20 3.267(11) . ?
O107 K7 3.125(8) . ?
O108 K5 3.053(8) . ?
O111 K10 2.731(9) . ?
O113 K14 2.821(8) . ?
O114 K14 2.974(9) . ?
O114 K18 3.298(9) . ?
O115 K3 2.720(8) . ?
O115 K7 2.928(8) . ?
O117 K2 2.763(8) . ?
O117 K5 3.170(8) . ?
O117 K7 2.777(8) . ?
O118 K5 3.011(8) . ?
O120 K17 2.746(8) 4_556 ?
O121 K5 2.838(8) . ?
O121 K6 2.836(8) 4_556 ?
O122 K9 2.674(8) . ?
O124 K9 2.821(8) . ?
O125 K14 3.100(9) . ?
O126 K14 2.792(9) . ?
O127 K19A 2.650(12) . ?
O127 K19B 2.712(14) . ?
O128 K19A 3.049(12) . ?
O128 K19B 3.119(16) . ?
Mo16 O132 1.918(8) . ?
Mo16 O135 2.220(8) . ?
Mo16 O136 1.906(8) . ?
Mo16 O137 1.693(8) . ?
Mo16 O138 1.726(8) . ?
Mo16 O139 2.330(8) . ?
Mo16 K21 3.867(8) 1_565 ?
Mo17 O136 1.955(7) . ?
Mo17 O139 2.209(8) . ?
Mo17 O140 1.696(8) . ?
Mo17 O141 1.949(8) . ?
Mo17 O150 2.355(8) . ?
Mo17 O151 1.693(8) . ?
Mo17 K21 4.125(8) 1_565 ?
Mo18 O141 1.898(8) . ?
Mo18 O142 1.706(8) . ?
Mo18 O144 1.693(8) . ?
Mo18 O145 1.944(8) . ?
Mo18 O146 2.323(8) . ?
Mo18 O150 2.376(7) . ?
Mo18 K16 3.978(4) . ?
Mo19 O129 1.948(8) . ?
Mo19 O133 2.188(8) . ?
Mo19 O145 1.894(8) . ?
Mo19 O146 2.409(8) . ?
Mo19 O148 1.723(8) . ?
Mo19 O149 1.711(8) . ?
Mo19 K16 3.769(4) . ?
Mo20 O129 1.936(8) . ?
Mo20 O130 1.726(9) . ?
Mo20 O131 1.720(8) . ?
Mo20 O132 1.894(8) . ?
Mo20 O133 2.308(8) . ?
Mo20 O134 2.337(8) . ?
P5 O133 1.550(8) . ?
P5 O135 1.533(8) . ?
P5 O143 1.506(8) . ?
P5 O150 1.536(7) . ?
P5 K16 3.784(5) . ?
P6 O134 1.509(8) . ?
P6 O139 1.550(8) . ?
P6 O146 1.547(8) . ?
P6 O147 1.563(8) . ?
O129 K4 2.640(8) . ?
O130 K10 2.882(9) . ?
O130 Na2 2.796(14) . ?
O132 Na2 2.929(15) . ?
O134 K4 2.825(9) . ?
O135 K21 3.395(11) 1_565 ?
O136 K21 2.818(11) 1_565 ?
O137 K11 2.784(9) 1_565 ?
O140 K8 3.339(8) 4_656 ?
O142 K8 2.890(8) 4_656 ?
O143 K16 2.804(8) . ?
O144 K13 2.835(9) . ?
O145 K16 2.621(8) . ?
O146 K4 3.423(8) . ?
O148 K3 2.715(8) . ?
O148 K4 2.841(8) . ?
O148 K13 2.981(8) . ?
O149 K16 3.195(10) . ?
O149 K20 3.181(11) . ?
O151 K15 2.814(8) . ?
Mo11 O160 1.893(8) . ?
Mo11 O162 2.246(9) . ?
Mo11 O163 1.923(8) . ?
Mo11 O164 1.708(9) . ?
Mo11 O173 2.338(8) . ?
Mo11 O174 1.723(9) . ?
Mo12 O163 1.948(8) . ?
Mo12 O165 1.695(8) . ?
Mo12 O166 1.712(8) . ?
Mo12 O167 1.944(8) . ?
Mo12 O168 2.382(8) . ?
Mo12 O173 2.183(8) . ?
Mo13 O154 1.891(8) . ?
Mo13 O167 1.908(8) . ?
Mo13 O168 2.295(8) . ?
Mo13 O170 1.708(8) . ?
Mo13 O171 1.718(8) . ?
Mo13 O172 2.415(8) . ?
Mo14 O152 1.734(8) . ?
Mo14 O153 1.706(8) . ?
Mo14 O154 1.951(8) . ?
Mo14 O155 2.200(7) . ?
Mo14 O156 1.951(8) . ?
Mo14 O172 2.343(8) . ?
Mo15 O155 2.310(8) . ?
Mo15 O156 1.904(8) . ?
Mo15 O157 1.705(9) . ?
Mo15 O158 1.756(8) . ?
Mo15 O159 2.308(8) . ?
Mo15 O160 1.888(8) . ?
Mo15 K21 4.026(9) . ?
P7 O155 1.576(8) . ?
P7 O162 1.523(9) . ?
P7 O168 1.560(8) . ?
P7 O169 1.528(9) . ?
P8 O159 1.523(9) . ?
P8 O161 1.547(9) . ?
P8 O172 1.549(8) . ?
P8 O173 1.555(8) . ?
O152 K15 2.808(8) 4_646 ?
O153 K8 2.789(9) . ?
O154 K13 2.872(8) . ?
O155 K8 3.332(8) . ?
O157 K8 2.996(9) . ?
O158 K21 3.158(12) . ?
O159 K21 3.276(12) . ?
O161 Na1 2.885(10) . ?
O164 K1 2.737(10) . ?
O165 Na1 2.512(10) . ?
O166 K4 2.683(9) . ?
O166 K10 2.844(9) . ?
O168 K4 2.784(9) . ?
O169 K8 3.078(8) . ?
O169 K13 2.717(9) . ?
O170 K18 2.782(9) . ?
O171 K3 2.822(9) . ?
O171 K4 2.809(9) . ?
O171 K13 3.270(9) . ?
O174 K11 3.005(9) . ?
O174 K21 3.160(12) . ?
K1 O19W 2.264(14) . ?
K1 O7W 2.791(10) . ?
K1 O15W 2.892(12) . ?
K1 O21W 2.831(12) . ?
O1W K3 3.082(9) . ?
O1W K4 2.777(9) . ?
O1W K10 3.065(9) . ?
O1W K20 3.346(12) . ?
O2W K6 2.848(8) . ?
O3W K6 2.928(9) . ?
O3W K9 2.696(9) . ?
O3W K17 2.752(9) . ?
O4W K10 2.800(10) . ?
O4W K12 2.705(10) . ?
O5W K16 2.727(11) 1_545 ?
O5W K18 2.789(11) . ?
O6W K8 3.095(9) . ?
O6W K13 2.761(8) . ?
O7W Na2 2.986(14) . ?
O8W K11 3.282(10) . ?
O8W Na1 2.372(10) . ?
O9W Na1 2.421(9) . ?
O10W Na1 2.525(13) . ?
O11W K14 2.872(10) . ?
O11W K18 2.682(11) . ?
O12W K8 2.875(10) . ?
O13W K9 2.823(9) . ?
O13W K17 2.790(9) . ?
O16W K14 2.581(13) . ?
O16W K18 2.886(13) . ?
O17W K16 2.826(13) 1_545 ?
O17W K18 2.889(13) . ?
O18W K8 2.789(12) . ?
O18W K15 2.881(13) . ?
O20W K12 2.831(9) . ?
O20W K20 2.818(11) . ?
O14W K8 2.695(9) . ?
O14W K15 2.746(9) . ?
K2 K5 4.328(3) . ?
K6 K9 3.781(4) . ?
K9 K17 3.699(4) . ?
K11 K21 2.959(9) . ?
K14 K18 3.705(6) . ?
K16 K18 4.314(6) 1_565 ?
Na2 O21W 2.873(16) . ?
C18 O15 1.429(17) . ?

loop_
_geom_torsion_atom_site_label_1
_geom_torsion_atom_site_label_2
_geom_torsion_atom_site_label_3
_geom_torsion_atom_site_label_4
_geom_torsion
_geom_torsion_site_symmetry_1
_geom_torsion_site_symmetry_2
_geom_torsion_site_symmetry_3
_geom_torsion_site_symmetry_4
_geom_torsion_publ_flag
O2 C8 C9 O3 -59.9(11) . . . . ?
O2 C8 C9 C10 176.4(9) . . . . ?
O2 C8 C12 O1 61.8(12) . . . . ?
O2 C8 C12 C11 -172.2(9) . . . . ?
O3 C1 C2 O8 53.1(12) . . . . ?
O3 C1 C2 C3 -74.7(12) . . . . ?
O3 C9 C10 O5 177.8(9) . . . . ?
O3 C9 C10 C23 58.4(13) . . . . ?
O4 C11 C12 O1 58.0(12) . . . . ?
O4 C11 C12 C8 -68.0(11) . . . . ?
O4 C19 C20 O13 -62.3(11) . . . . ?
O4 C19 C20 C21 177.0(9) . . . 2_656 ?
O5 C10 C23 O6 -66.7(12) . . . . ?
O5 C11 C12 O1 178.3(9) . . . . ?
O5 C11 C12 C8 52.3(13) . . . . ?
O7 C4 C5 O10 -173.7(9) . . . . ?
O7 C4 C5 C6 68.9(13) . . . . ?
O7 C7 C24 O19 56.6(12) . . . . ?
O7 C7 C24 C22 -68.8(12) . . . . ?
O8 C2 C3 O9 62.8(12) . . . . ?
O8 C2 C3 C4 -178.3(10) . . . . ?
O9 C3 C4 O7 -68.0(12) . . . . ?
O9 C3 C4 C5 171.8(9) . . . . ?
O10 C1 C2 O8 176.8(9) . . . . ?
O10 C1 C2 C3 49.0(13) . . . . ?
O10 C5 C6 O11 -59.8(15) . . . . ?
O10 C5 C6 O21 68.4(13) . . . . ?
O14 C15 C22 O17 -68.7(11) . . . . ?
O14 C15 C22 C24 176.0(9) . . . . ?
O14 C16 C21 O12 54.4(12) . . . . ?
O14 C16 C21 C20 -68.5(11) . . . 2_656 ?
O14 C16 C21 K21 104.9(11) . . . 3_454 ?
O16 C16 C21 O12 176.9(9) . . . . ?
O16 C16 C21 C20 53.9(12) . . . 2_656 ?
O16 C16 C21 K21 -132.6(9) . . . 3_454 ?
O16 C17 C18 O15 62.3(13) . . . . ?
O17 C22 C24 O19 61.6(12) . . . . ?
O17 C22 C24 C7 -173.3(9) . . . . ?
O20 C7 C24 O19 -178.6(9) . . . . ?
O20 C7 C24 C22 55.9(12) . . . . ?
O20 C13 C14 O18 -68.2(12) . . . . ?
O20 C13 C15 O14 -174.7(9) . . . . ?
O20 C13 C15 C22 -60.7(12) . . . . ?
C1 O3 C9 C8 132.8(10) . . . . ?
C1 O3 C9 C10 -105.6(11) . . . . ?
C1 O10 C5 C4 61.0(13) . . . . ?
C1 O10 C5 C6 -177.6(10) . . . . ?
C1 C2 C3 O9 -169.2(9) . . . . ?
C1 C2 C3 C4 -50.2(14) . . . . ?
C2 C3 C4 O7 172.1(10) . . . . ?
C2 C3 C4 C5 51.9(13) . . . . ?
C3 C4 C5 O10 -55.9(13) . . . . ?
C3 C4 C5 C6 -173.3(10) . . . . ?
C4 O7 C7 O20 96.0(12) . . . . ?
C4 O7 C7 C24 -141.2(10) . . . . ?
C4 C5 C6 O11 62.9(15) . . . . ?
C4 C5 C6 O21 -168.9(11) . . . . ?
C5 O10 C1 O3 66.9(12) . . . . ?
C5 O10 C1 C2 -54.3(12) . . . . ?
C7 O7 C4 C3 127.6(11) . . . . ?
C7 O7 C4 C5 -115.3(11) . . . . ?
C7 O20 C13 C14 -174.3(9) . . . . ?
C7 O20 C13 C15 62.9(12) . . . . ?
C8 C9 C10 O5 -59.7(12) . . . . ?
C8 C9 C10 C23 -179.1(10) . . . . ?
C9 O3 C1 O10 117.3(10) . . . . ?
C9 O3 C1 C2 -120.7(10) . . . . ?
C9 C8 C12 O1 -179.9(9) . . . . ?
C9 C8 C12 C11 -54.0(12) . . . . ?
C9 C10 C23 O6 54.8(13) . . . . ?
C10 O5 C11 O4 62.4(11) . . . . ?
C10 O5 C11 C12 -56.5(12) . . . . ?
C11 O4 C19 C17 -115.0(10) . . . 2_656 ?
C11 O4 C19 C20 126.3(10) . . . . ?
C11 O5 C10 C9 60.4(12) . . . . ?
C11 O5 C10 C23 -174.7(9) . . . . ?
C12 C8 C9 O3 -179.2(9) . . . . ?
C12 C8 C9 C10 57.1(12) . . . . ?
C13 O20 C7 O7 60.3(12) . . . . ?
C13 O20 C7 C24 -61.1(12) . . . . ?
C13 C15 C22 O17 172.7(9) . . . . ?
C13 C15 C22 C24 57.4(13) . . . . ?
C14 C13 C15 O14 64.3(13) . . . . ?
C14 C13 C15 C22 178.4(10) . . . . ?
C15 O14 C16 O16 111.4(10) . . . . ?
C15 O14 C16 C21 -127.3(10) . . . . ?
C15 C13 C14 O18 52.7(14) . . . . ?
C15 C22 C24 O19 -179.6(9) . . . . ?
C15 C22 C24 C7 -54.5(12) . . . . ?
C16 O14 C15 C13 -110.9(11) . . . . ?
C16 O14 C15 C22 131.2(10) . . . . ?
C16 O16 C17 C19 63.9(12) . . . 2_656 ?
C16 O16 C17 C18 -172.5(10) . . . . ?
C17 O16 C16 O14 58.6(12) . . . . ?
C17 O16 C16 C21 -61.6(12) . . . . ?
C17 C19 C20 O13 178.6(9) 2_656 . . . ?
C17 C19 C20 C21 58.0(12) 2_656 . . 2_656 ?
C19 O4 C11 O5 105.5(10) . . . . ?
C19 O4 C11 C12 -133.5(10) . . . . ?
C19 C17 C18 O15 -179.1(10) 2_656 . . . ?
O22 C27 C28 O23 60.8(11) . . . . ?
O22 C27 C28 C29 -176.7(9) . . . . ?
O23 C28 C29 O24 51.6(12) . . . . ?
O23 C28 C29 O26 174.0(9) . . . . ?
O24 C31 C32 O28 -62.0(13) . . . . ?
O24 C31 C32 C33 177.8(9) . . . . ?
O25 C26 C27 O22 -66.2(12) . . . . ?
O25 C26 C27 C28 174.2(9) . . . . ?
O25 C34 C38 O36 55.3(12) . . . . ?
O25 C34 C38 C36 -65.1(12) . . . . ?
O26 C25 C26 O25 -173.6(8) . . . . ?
O26 C25 C26 C27 -55.4(12) . . . . ?
O26 C25 C48 O40 -71.3(12) . . . . ?
O27 C39 C40 O32 -64.2(11) . . . . ?
O27 C39 C40 C42 179.2(9) . . . . ?
O27 C39 C41 O31 -176.8(8) . . . . ?
O27 C39 C41 C44 65.9(13) . . . . ?
O28 C32 C33 O29 60.1(12) . . . . ?
O28 C32 C33 C46 -176.6(9) . . . . ?
O29 C33 C46 O27 57.5(13) . . . 2_657 ?
O29 C33 C46 O30 178.7(9) . . . . ?
O30 C30 C31 O24 -179.6(9) . . . . ?
O30 C30 C31 C32 -58.1(13) . . . . ?
O30 C30 C45 O41 -67.8(14) . . . . ?
O31 C41 C44 O33 -69.1(12) . . . . ?
O31 C41 C44 K19B -19.6(9) . . . 4_556 ?
O32 C40 C42 O34 61.5(12) . . . . ?
O32 C40 C42 C43 -173.4(9) . . . . ?
O34 C42 C43 O31 -179.8(9) . . . . ?
O34 C42 C43 O38 61.1(11) . . . . ?
O35 C34 C38 O36 178.5(9) . . . . ?
O35 C34 C38 C36 58.1(12) . . . . ?
O35 C35 C37 O38 -176.2(8) . . . . ?
O35 C35 C37 C36 -59.4(11) . . . . ?
O35 C35 C47 O39 -63.7(17) . . . . ?
O35 C35 C47 O42 57.1(15) . . . . ?
O37 C36 C37 O38 -65.1(11) . . . . ?
O37 C36 C37 C35 178.3(9) . . . . ?
O37 C36 C38 O36 64.1(12) . . . . ?
O37 C36 C38 C34 -176.0(9) . . . . ?
C25 O26 C29 O24 65.9(12) . . . . ?
C25 O26 C29 C28 -56.4(12) . . . . ?
C25 C26 C27 O22 175.7(9) . . . . ?
C25 C26 C27 C28 56.1(12) . . . . ?
C26 O25 C34 O35 106.3(10) . . . . ?
C26 O25 C34 C38 -131.1(10) . . . . ?
C26 C25 C48 O40 47.7(13) . . . . ?
C26 C27 C28 O23 -175.8(9) . . . . ?
C26 C27 C28 C29 -53.3(12) . . . . ?
C27 C28 C29 O24 -72.2(12) . . . . ?
C27 C28 C29 O26 50.3(12) . . . . ?
C29 O24 C31 C30 -117.2(11) . . . . ?
C29 O24 C31 C32 120.0(10) . . . . ?
C29 O26 C25 C26 57.7(12) . . . . ?
C29 O26 C25 C48 179.0(9) . . . . ?
C30 O30 C46 O27 59.1(12) . . . 2_657 ?
C30 O30 C46 C33 -60.6(13) . . . . ?
C30 C31 C32 O28 175.8(10) . . . . ?
C30 C31 C32 C33 55.5(13) . . . . ?
C31 O24 C29 O26 112.6(11) . . . . ?
C31 O24 C29 C28 -124.4(10) . . . . ?
C31 C30 C45 O41 52.3(16) . . . . ?
C31 C32 C33 O29 -176.4(9) . . . . ?
C31 C32 C33 C46 -53.0(13) . . . . ?
C32 C33 C46 O27 -66.2(13) . . . 2_657 ?
C32 C33 C46 O30 55.0(13) . . . . ?
C34 O25 C26 C25 -121.6(10) . . . . ?
C34 O25 C26 C27 119.4(10) . . . . ?
C34 O35 C35 C37 60.3(11) . . . . ?
C34 O35 C35 C47 -176.7(9) . . . . ?
C35 O35 C34 O25 62.1(12) . . . . ?
C35 O35 C34 C38 -60.9(12) . . . . ?
C37 O38 C43 O31 115.1(10) . . . . ?
C37 O38 C43 C42 -123.6(10) . . . . ?
C37 C35 C47 O39 55.1(18) . . . . ?
C37 C35 C47 O42 176.0(13) . . . . ?
C37 C36 C38 O36 -179.2(9) . . . . ?
C37 C36 C38 C34 -59.3(12) . . . . ?
C38 C36 C37 O38 176.4(9) . . . . ?
C38 C36 C37 C35 59.8(12) . . . . ?
C39 C40 C42 O34 -177.9(9) . . . . ?
C39 C40 C42 C43 -52.8(12) . . . . ?
C39 C41 C44 O33 48.5(14) . . . . ?
C39 C41 C44 K19B 98.0(9) . . . 4_556 ?
C40 C39 C41 O31 -58.0(12) . . . . ?
C40 C39 C41 C44 -175.3(10) . . . . ?
C40 C42 C43 O31 52.9(12) . . . . ?
C40 C42 C43 O38 -66.3(11) . . . . ?
C41 O31 C43 O38 60.3(11) . . . . ?
C41 O31 C43 C42 -57.8(12) . . . . ?
C41 C39 C40 O32 174.5(9) . . . . ?
C41 C39 C40 C42 58.0(12) . . . . ?
C43 O31 C41 C39 58.5(12) . . . . ?
C43 O31 C41 C44 -179.2(10) . . . . ?
C43 O38 C37 C35 -110.6(10) . . . . ?
C43 O38 C37 C36 132.2(10) . . . . ?
C45 C30 C31 O24 58.5(14) . . . . ?
C45 C30 C31 C32 180.0(11) . . . . ?
C46 O27 C39 C40 132.8(10) 2_657 . . . ?
C46 O27 C39 C41 -104.9(11) 2_657 . . . ?
C46 O30 C30 C31 62.0(12) . . . . ?
C46 O30 C30 C45 -174.1(10) . . . . ?
C47 C35 C37 O38 65.6(12) . . . . ?
C47 C35 C37 C36 -177.5(10) . . . . ?
C48 C25 C26 O25 67.5(12) . . . . ?
C48 C25 C26 C27 -174.2(9) . . . . ?
O44 C52 C53 O48 -178.4(9) . . . . ?
O44 C52 C53 C49 -60.3(13) . . . . ?
O44 C52 C54 O43 67.4(13) . . . . ?
O45 C66 C71 O61 -67.4(10) . . . . ?
O45 C66 C71 C67 169.9(9) . . . 2_657 ?
O46 C50 C51 O44 178.4(9) . . . . ?
O46 C50 C51 O45 57.6(12) . . . . ?
O47 C49 C50 O46 64.0(12) . . . . ?
O47 C49 C50 C51 -173.4(9) . . . . ?
O47 C49 C53 O48 -60.9(12) . . . . ?
O47 C49 C53 C52 179.6(10) . . . . ?
O48 C55 C56 O50 50.7(13) . . . . ?
O48 C55 C56 C69 -75.7(12) . . . . ?
O49 C55 C56 O50 176.2(9) . . . . ?
O49 C55 C56 C69 49.8(13) . . . . ?
O49 C57 C58 O52 177.8(9) . . . . ?
O49 C57 C58 C69 -62.8(12) . . . . ?
O49 C57 C72 O62 -56.1(13) . . . . ?
O50 C56 C69 O51 55.9(12) . . . . ?
O50 C56 C69 C58 176.3(9) . . . . ?
O52 C58 C69 O51 -59.7(12) . . . . ?
O52 C58 C69 C56 -176.8(9) . . . . ?
O52 C60 C61 O54 51.5(12) . . . . ?
O52 C60 C61 C62 -67.1(12) . . . . ?
O53 C59 C63 O57 -176.3(8) . . . . ?
O53 C59 C63 C62 -59.1(12) . . . . ?
O53 C59 C70 O56 -56.2(12) . . . . ?
O53 C60 C61 O54 175.5(8) . . . . ?
O53 C60 C61 C62 56.8(12) . . . . ?
O54 C61 C62 O55 65.0(11) . . . . ?
O54 C61 C62 C63 -175.7(9) . . . . ?
O55 C62 C63 O57 -61.0(11) . . . . ?
O55 C62 C63 C59 179.2(9) . . . . ?
O57 C64 C67 O60 59.4(11) . . . . ?
O57 C64 C67 C71 -62.8(11) . . . 2_657 ?
O58 C64 C67 O60 -179.7(9) . . . . ?
O58 C64 C67 C71 58.1(12) . . . 2_657 ?
O58 C65 C68 O59 -68.6(12) . . . . ?
C49 C50 C51 O44 54.7(13) . . . . ?
C49 C50 C51 O45 -66.1(11) . . . . ?
C50 C49 C53 O48 177.2(9) . . . . ?
C50 C49 C53 C52 57.6(13) . . . . ?
C51 O44 C52 C53 61.6(12) . . . . ?
C51 O44 C52 C54 -175.8(9) . . . . ?
C51 O45 C66 C65 -104.2(11) . . . 2_657 ?
C51 O45 C66 C71 136.4(9) . . . . ?
C52 O44 C51 O45 60.2(11) . . . . ?
C52 O44 C51 C50 -60.2(12) . . . . ?
C53 O48 C55 O49 113.4(11) . . . . ?
C53 O48 C55 C56 -121.1(10) . . . . ?
C53 C49 C50 O46 -175.4(9) . . . . ?
C53 C49 C50 C51 -52.9(12) . . . . ?
C53 C52 C54 O43 -174.6(11) . . . . ?
C54 C52 C53 O48 65.5(14) . . . . ?
C54 C52 C53 C49 -176.3(11) . . . . ?
C55 O48 C53 C49 131.5(10) . . . . ?
C55 O48 C53 C52 -108.3(11) . . . . ?
C55 O49 C57 C58 58.5(13) . . . . ?
C55 O49 C57 C72 178.8(10) . . . . ?
C55 C56 C69 O51 -176.7(9) . . . . ?
C55 C56 C69 C58 -56.3(12) . . . . ?
C57 O49 C55 O48 72.3(12) . . . . ?
C57 O49 C55 C56 -52.0(13) . . . . ?
C57 C58 C69 O51 -178.8(9) . . . . ?
C57 C58 C69 C56 64.2(12) . . . . ?
C58 O52 C60 O53 108.9(11) . . . . ?
C58 O52 C60 C61 -128.8(10) . . . . ?
C58 C57 C72 O62 60.0(14) . . . . ?
C59 O53 C60 O52 65.3(12) . . . . ?
C59 O53 C60 C61 -57.4(12) . . . . ?
C60 O52 C58 C57 -120.4(11) . . . . ?
C60 O52 C58 C69 121.2(10) . . . . ?
C60 O53 C59 C63 59.7(12) . . . . ?
C60 O53 C59 C70 -177.1(9) . . . . ?
C60 C61 C62 O55 -177.1(9) . . . . ?
C60 C61 C62 C63 -57.8(11) . . . . ?
C61 C62 C63 O57 177.9(8) . . . . ?
C61 C62 C63 C59 58.0(11) . . . . ?
C63 O57 C64 O58 106.2(10) . . . . ?
C63 O57 C64 C67 -132.0(9) . . . . ?
C63 C59 C70 O56 65.6(13) . . . . ?
C64 O57 C63 C59 -119.5(10) . . . . ?
C64 O57 C63 C62 122.0(10) . . . . ?
C64 O58 C65 C66 59.6(12) . . . 2_657 ?
C64 O58 C65 C68 -175.4(9) . . . . ?
C65 O58 C64 O57 56.3(11) . . . . ?
C65 O58 C64 C67 -62.5(12) . . . . ?
C65 C66 C71 O61 173.6(8) 2_657 . . . ?
C65 C66 C71 C67 51.0(12) 2_657 . . 2_657 ?
C66 O45 C51 O44 107.9(10) . . . . ?
C66 O45 C51 C50 -129.5(10) . . . . ?
C66 C65 C68 O59 53.9(13) 2_657 . . . ?
C70 C59 C63 O57 65.0(12) . . . . ?
C70 C59 C63 C62 -177.8(9) . . . . ?
C72 C57 C58 O52 63.0(13) . . . . ?
C72 C57 C58 C69 -177.5(10) . . . . ?
O63 C73 C74 O64 61.3(13) . . . . ?
O63 C73 C74 C96 -174.7(9) . . . . ?
O63 C73 C76 O68 -68.9(11) . . . . ?
O63 C73 C76 C75 170.8(10) . . . . ?
O64 C74 C96 O65 62.2(12) . . . 2_656 ?
O64 C74 C96 O66 -176.6(9) . . . . ?
O65 C77 C86 O78 -59.8(12) . . . . ?
O65 C77 C86 C85 -178.8(9) . . . . ?
O65 C77 C87 O81 178.4(9) . . . . ?
O65 C77 C87 C88 58.6(12) . . . . ?
O66 C75 C76 O68 -160.8(9) . . . . ?
O66 C75 C76 C73 -43.7(14) . . . . ?
O66 C75 C94 O67 -72.8(15) . . . . ?
O68 C78 C82 O71 54.6(12) . . . . ?
O68 C78 C82 C81 -70.6(11) . . . . ?
O69 C78 C82 O71 177.3(9) . . . . ?
O69 C78 C82 C81 52.1(13) . . . . ?
O69 C79 C80 O73 -175.9(9) . . . . ?
O69 C79 C80 C81 -55.4(13) . . . . ?
O69 C79 C83 O70 69.7(12) . . . . ?
O72 C81 C82 O71 60.9(12) . . . . ?
O72 C81 C82 C78 -175.0(9) . . . . ?
O73 C80 C81 O72 -62.9(12) . . . . ?
O73 C80 C81 C82 171.1(9) . . . . ?
O73 C89 C90 O75 45.4(12) . . . . ?
O73 C89 C90 C91 -80.4(12) . . . . ?
O74 C89 C90 O75 166.9(9) . . . . ?
O74 C89 C90 C91 41.1(14) . . . . ?
O74 C93 C95 O77 66.9(13) . . . . ?
O75 C90 C91 O76 66.1(12) . . . . ?
O75 C90 C91 C92 -173.1(9) . . . . ?
O76 C91 C92 O82 -67.2(12) . . . . ?
O76 C91 C92 C93 174.8(9) . . . . ?
O79 C85 C86 O78 68.0(12) . . . . ?
O79 C85 C86 C77 -175.1(9) . . . . ?
O81 C84 C85 O79 172.1(9) . . . . ?
O81 C84 C85 C86 52.8(12) . . . . ?
O81 C87 C88 O80 -50.4(13) . . . . ?
O82 C84 C85 O79 49.0(12) . . . . ?
O82 C84 C85 C86 -70.3(12) . . . . ?
O82 C92 C93 O74 -179.3(9) . . . . ?
O82 C92 C93 C95 63.3(13) . . . . ?
C73 C74 C96 O65 -62.3(12) . . . 2_656 ?
C73 C74 C96 O66 58.8(13) . . . . ?
C74 C73 C76 O68 170.7(9) . . . . ?
C74 C73 C76 C75 50.5(14) . . . . ?
C75 O66 C96 O65 63.2(13) . . . 2_656 ?
C75 O66 C96 C74 -56.0(14) . . . . ?
C76 O68 C78 O69 109.3(11) . . . . ?
C76 O68 C78 C82 -128.2(10) . . . . ?
C76 C73 C74 O64 179.3(10) . . . . ?
C76 C73 C74 C96 -56.7(13) . . . . ?
C76 C75 C94 O67 54.3(16) . . . . ?
C77 C87 C88 O80 69.8(13) . . . . ?
C78 O68 C76 C73 140.7(10) . . . . ?
C78 O68 C76 C75 -96.0(12) . . . . ?
C78 O69 C79 C80 63.8(12) . . . . ?
C78 O69 C79 C83 -172.3(10) . . . . ?
C79 O69 C78 O68 55.4(13) . . . . ?
C79 O69 C78 C82 -63.7(13) . . . . ?
C79 C80 C81 O72 176.5(10) . . . . ?
C79 C80 C81 C82 50.6(13) . . . . ?
C80 O73 C89 O74 103.1(10) . . . . ?
C80 O73 C89 C90 -133.9(9) . . . . ?
C80 C79 C83 O70 -170.2(11) . . . . ?
C80 C81 C82 O71 -170.8(10) . . . . ?
C80 C81 C82 C78 -46.6(13) . . . . ?
C83 C79 C80 O73 65.2(14) . . . . ?
C83 C79 C80 C81 -174.4(11) . . . . ?
C84 O81 C87 C77 62.0(12) . . . . ?
C84 O81 C87 C88 -174.8(9) . . . . ?
C84 O82 C92 C91 127.8(10) . . . . ?
C84 O82 C92 C93 -115.0(11) . . . . ?
C84 C85 C86 O78 -173.9(9) . . . . ?
C84 C85 C86 C77 -57.1(12) . . . . ?
C86 C77 C87 O81 -64.6(12) . . . . ?
C86 C77 C87 C88 175.6(10) . . . . ?
C87 O81 C84 O82 67.6(11) . . . . ?
C87 O81 C84 C85 -55.8(12) . . . . ?
C87 C77 C86 O78 -177.9(9) . . . . ?
C87 C77 C86 C85 63.0(12) . . . . ?
C89 O73 C80 C79 -116.9(11) . . . . ?
C89 O73 C80 C81 121.1(10) . . . . ?
C89 O74 C93 C92 61.7(12) . . . . ?
C89 O74 C93 C95 -175.6(9) . . . . ?
C89 C90 C91 O76 -166.1(9) . . . . ?
C89 C90 C91 C92 -45.3(14) . . . . ?
C90 C91 C92 O82 173.3(9) . . . . ?
C90 C91 C92 C93 55.4(13) . . . . ?
C91 C92 C93 O74 -62.2(12) . . . . ?
C91 C92 C93 C95 -179.6(10) . . . . ?
C92 O82 C84 O81 113.8(10) . . . . ?
C92 O82 C84 C85 -122.0(10) . . . . ?
C92 C93 C95 O77 -173.9(10) . . . . ?
C93 O74 C89 O73 69.7(12) . . . . ?
C93 O74 C89 C90 -49.9(13) . . . . ?
C94 C75 C76 O68 73.4(14) . . . . ?
C94 C75 C76 C73 -169.6(12) . . . . ?
C96 O65 C77 C86 123.2(10) 2_656 . . . ?
C96 O65 C77 C87 -120.8(10) 2_656 . . . ?
C96 O66 C75 C76 48.4(14) . . . . ?
C96 O66 C75 C94 179.4(11) . . . . ?
O83 Mo3 O85 K2 -137.2(14) . . . . ?
O83 Mo3 O85 K5 46.9(3) . . . . ?
O83 Mo3 O85 K7 -36.4(2) . . . . ?
O83 Mo3 O88 Mo4 55.0(8) . . . . ?
O83 Mo3 O88 K5 -51.3(2) . . . . ?
O83 P1 O92 Mo1 159.7(5) . . . . ?
O83 P1 O92 Mo2 25.8(7) . . . . ?
O83 P1 O92 K20 -63.7(4) . . . . ?
O83 P1 O99 Mo4 -5.8(7) . . . . ?
O83 P1 O99 Mo5 179.0(5) . . . . ?
O83 P1 O104 K12 172.0(5) . . . . ?
O84 Mo3 O85 K2 40.9(15) . . . . ?
O84 Mo3 O85 K5 -135.0(3) . . . . ?
O84 Mo3 O85 K7 141.7(3) . . . . ?
O84 Mo3 O88 Mo4 -119.0(8) . . . . ?
O84 Mo3 O88 K5 134.6(3) . . . . ?
O85 Mo3 O88 Mo4 135.8(8) . . . . ?
O85 Mo3 O88 K5 29.5(3) . . . . ?
O86 Mo2 O90 K20 -50.6(4) . . . . ?
O86 Mo3 O85 K2 -61.6(14) . . . . ?
O86 Mo3 O85 K5 122.5(3) . . . . ?
O86 Mo3 O85 K7 39.2(3) . . . . ?
O86 Mo3 O88 Mo4 4.8(12) . . . . ?
O86 Mo3 O88 K5 -101.5(5) . . . . ?
O87 Mo2 O90 K20 13.6(12) . . . . ?
O87 Mo3 O85 K2 -98(2) . . . . ?
O87 Mo3 O85 K5 86.2(18) . . . . ?
O87 Mo3 O85 K7 3(2) . . . . ?
O87 Mo3 O88 Mo4 -35.0(8) . . . . ?
O87 Mo3 O88 K5 -141.3(3) . . . . ?
O87 P2 O93 Mo1 31.8(6) . . . . ?
O87 P2 O93 Mo5 -95.2(6) . . . . ?
O87 P2 O103 K14 -82.9(5) . . . 1_565 ?
O87 P2 O103 K19A 94.9(6) . . . 1_565 ?
O87 P2 O103 K19B 106.0(6) . . . 1_565 ?
O87 P2 O105 Mo4 59.2(6) . . . . ?
O87 P2 O105 K17 174.7(5) . . . 1_565 ?
O88 Mo3 O85 K2 144.8(14) . . . . ?
O88 Mo3 O85 K5 -31.1(3) . . . . ?
O88 Mo3 O85 K7 -114.5(3) . . . . ?
O88 Mo4 O101 K5 6.9(4) . . . . ?
O88 Mo4 O101 K6 -99.0(5) . . . 4_556 ?
O88 Mo4 O101 K9 162.8(3) . . . 4_556 ?
O88 Mo4 O102 K17 -128.0(3) . . . 1_565 ?
O89 Mo2 O90 K20 -152.2(4) . . . . ?
O91 Mo1 O94 Mo5 -42.0(9) . . . . ?
O91 Mo1 O94 K12 114.9(6) . . . . ?
O91 Mo1 O95 K14 2.1(3) . . . 1_565 ?
O91 Mo2 O90 K20 106.6(4) . . . . ?
O92 Mo1 O91 Mo2 -4.7(4) . . . . ?
O92 Mo1 O91 K14 167.3(3) . . . 1_565 ?
O92 Mo1 O94 Mo5 -83.9(5) . . . . ?
O92 Mo1 O94 K12 72.9(4) . . . . ?
O92 Mo1 O95 K14 -43.3(15) . . . 1_565 ?
O92 Mo2 O90 K20 35.5(4) . . . . ?
O92 P1 O83 Mo3 -57.2(5) . . . . ?
O92 P1 O83 K5 -166.0(4) . . . . ?
O92 P1 O83 K7 68.4(5) . . . . ?
O92 P1 O99 Mo4 114.5(6) . . . . ?
O92 P1 O99 Mo5 -60.6(6) . . . . ?
O92 P1 O104 K12 48.6(7) . . . . ?
O93 Mo1 O91 Mo2 -87.7(4) . . . . ?
O93 Mo1 O91 K14 84.3(3) . . . 1_565 ?
O93 Mo1 O94 Mo5 -1.1(4) . . . . ?
O93 Mo1 O94 K12 155.7(4) . . . . ?
O93 Mo1 O95 K14 -78.8(3) . . . 1_565 ?
O93 Mo5 O98 K9 -120.4(9) . . . 4_556 ?
O93 Mo5 O98 K12 25.0(11) . . . . ?
O93 Mo5 O100 Mo4 64.9(5) . . . . ?
O93 Mo5 O100 K9 162.4(2) . . . 4_556 ?
O93 Mo5 O100 K17 -58.9(4) . . . 1_565 ?
O93 P2 O87 Mo2 -48.7(7) . . . . ?
O93 P2 O87 Mo3 111.6(6) . . . . ?
O93 P2 O103 K14 38.0(5) . . . 1_565 ?
O93 P2 O103 K19A -144.2(5) . . . 1_565 ?
O93 P2 O103 K19B -133.2(6) . . . 1_565 ?
O93 P2 O105 Mo4 -63.6(5) . . . . ?
O93 P2 O105 K17 51.9(6) . . . 1_565 ?
O94 Mo1 O91 Mo2 -48.4(8) . . . . ?
O94 Mo1 O91 K14 123.5(5) . . . 1_565 ?
O94 Mo1 O95 K14 -150.9(3) . . . 1_565 ?
O94 Mo5 O98 K9 -154.9(3) . . . 4_556 ?
O94 Mo5 O98 K12 -9.5(3) . . . . ?
O94 Mo5 O100 Mo4 22.3(10) . . . . ?
O94 Mo5 O100 K9 119.8(7) . . . 4_556 ?
O94 Mo5 O100 K17 -101.5(7) . . . 1_565 ?
O95 Mo1 O91 Mo2 -174.2(5) . . . . ?
O95 Mo1 O91 K14 -2.3(4) . . . 1_565 ?
O95 Mo1 O94 Mo5 82.5(5) . . . . ?
O95 Mo1 O94 K12 -120.6(4) . . . . ?
O96 Mo1 O91 Mo2 81.0(5) . . . . ?
O96 Mo1 O91 K14 -107.0(4) . . . 1_565 ?
O96 Mo1 O94 Mo5 -172.3(5) . . . . ?
O96 Mo1 O94 K12 -15.5(4) . . . . ?
O96 Mo1 O95 K14 107.0(4) . . . 1_565 ?
O97 Mo5 O98 K9 102.4(4) . . . 4_556 ?
O97 Mo5 O98 K12 -112.3(3) . . . . ?
O97 Mo5 O100 Mo4 152.7(5) . . . . ?
O97 Mo5 O100 K9 -109.8(3) . . . 4_556 ?
O97 Mo5 O100 K17 28.9(5) . . . 1_565 ?
O98 Mo5 O100 Mo4 -99.4(5) . . . . ?
O98 Mo5 O100 K9 -1.8(4) . . . 4_556 ?
O98 Mo5 O100 K17 136.9(4) . . . 1_565 ?
O99 Mo4 O101 K5 -77.5(3) . . . . ?
O99 Mo4 O101 K6 176.6(5) . . . 4_556 ?
O99 Mo4 O101 K9 78.5(3) . . . 4_556 ?
O99 Mo4 O102 K17 -5.1(13) . . . 1_565 ?
O99 Mo5 O98 K9 -71.1(3) . . . 4_556 ?
O99 Mo5 O98 K12 74.3(3) . . . . ?
O99 Mo5 O100 Mo4 -5.6(4) . . . . ?
O99 Mo5 O100 K9 91.9(3) . . . 4_556 ?
O99 Mo5 O100 K17 -129.4(5) . . . 1_565 ?
O99 P1 O83 Mo3 62.1(5) . . . . ?
O99 P1 O83 K5 -46.7(6) . . . . ?
O99 P1 O83 K7 -172.3(4) . . . . ?
O99 P1 O92 Mo1 41.3(6) . . . . ?
O99 P1 O92 Mo2 -92.7(6) . . . . ?
O99 P1 O92 K20 177.8(3) . . . . ?
O99 P1 O104 K12 -69.9(6) . . . . ?
O100 Mo4 O101 K5 -145.1(3) . . . . ?
O100 Mo4 O101 K6 109.0(5) . . . 4_556 ?
O100 Mo4 O101 K9 10.8(4) . . . 4_556 ?
O100 Mo4 O102 K17 27.2(4) . . . 1_565 ?
O100 Mo5 O98 K9 2.0(4) . . . 4_556 ?
O100 Mo5 O98 K12 147.4(3) . . . . ?
O101 Mo4 O102 K17 129.6(3) . . . 1_565 ?
O102 Mo4 O101 K5 114.8(3) . . . . ?
O102 Mo4 O101 K6 8.9(6) . . . 4_556 ?
O102 Mo4 O101 K9 -89.3(4) . . . 4_556 ?
O103 P2 O87 Mo2 70.8(6) . . . . ?
O103 P2 O87 Mo3 -129.0(6) . . . . ?
O103 P2 O93 Mo1 -85.6(6) . . . . ?
O103 P2 O93 Mo5 147.4(5) . . . . ?
O103 P2 O105 Mo4 175.5(4) . . . . ?
O103 P2 O105 K17 -69.0(6) . . . 1_565 ?
O104 P1 O83 Mo3 179.9(4) . . . . ?
O104 P1 O83 K5 71.1(6) . . . . ?
O104 P1 O83 K7 -54.5(6) . . . . ?
O104 P1 O92 Mo1 -76.1(6) . . . . ?
O104 P1 O92 Mo2 150.0(5) . . . . ?
O104 P1 O92 K20 60.4(4) . . . . ?
O104 P1 O99 Mo4 -126.5(6) . . . . ?
O104 P1 O99 Mo5 58.3(6) . . . . ?
O105 Mo4 O102 K17 -49.4(3) . . . 1_565 ?
O105 P2 O87 Mo2 -170.3(5) . . . . ?
O105 P2 O87 Mo3 -10.1(8) . . . . ?
O105 P2 O93 Mo1 153.0(5) . . . . ?
O105 P2 O93 Mo5 26.1(6) . . . . ?
O105 P2 O103 K14 159.0(4) . . . 1_565 ?
O105 P2 O103 K19A -23.2(7) . . . 1_565 ?
O105 P2 O103 K19B -12.1(7) . . . 1_565 ?
O106 P3 O107 Mo8 -129.0(6) . . . . ?
O106 P3 O107 Mo9 66.5(6) . . . . ?
O106 P3 O107 K7 -32.1(4) . . . . ?
O106 P3 O108 Mo7 177.9(4) . . . . ?
O106 P3 O108 K5 69.3(6) . . . . ?
O106 P3 O109 Mo6 147.1(5) . . . . ?
O106 P3 O109 Mo10 -79.0(6) . . . . ?
O107 Mo8 O117 K2 169.9(5) . . . . ?
O107 Mo8 O117 K5 -81.3(3) . . . . ?
O107 Mo8 O117 K7 15.3(4) . . . . ?
O107 Mo8 O118 Mo7 -34.8(9) . . . . ?
O107 Mo8 O118 K5 83.4(3) . . . . ?
O107 Mo8 O128 K19A 51.3(18) . . . . ?
O107 Mo8 O128 K19B 63.0(18) . . . . ?
O107 Mo9 O114 K14 -24.1(11) . . . . ?
O107 Mo9 O115 K3 108.0(6) . . . . ?
O107 Mo9 O115 K7 -8.3(4) . . . . ?
O107 P3 O106 K7 34.2(4) . . . . ?
O107 P3 O106 K20 15.4(10) . . . . ?
O107 P3 O108 Mo7 60.2(6) . . . . ?
O107 P3 O108 K5 -48.4(6) . . . . ?
O107 P3 O109 Mo6 -96.4(6) . . . . ?
O107 P3 O109 Mo10 37.5(6) . . . . ?
O108 Mo7 O120 Mo6 -83.6(5) . . . . ?
O108 Mo7 O120 K17 98.7(4) . . . 4_556 ?
O108 Mo7 O121 K5 50.4(3) . . . . ?
O108 Mo7 O121 K6 174.3(13) . . . 4_556 ?
O108 P3 O106 K7 -84.8(4) . . . . ?
O108 P3 O106 K20 -103.6(9) . . . . ?
O108 P3 O107 Mo8 -7.0(7) . . . . ?
O108 P3 O107 Mo9 -171.5(5) . . . . ?
O108 P3 O107 K7 90.0(4) . . . . ?
O108 P3 O109 Mo6 22.5(7) . . . . ?
O108 P3 O109 Mo10 156.4(5) . . . . ?
O109 Mo6 O124 K9 -83.8(12) . . . . ?
O109 Mo10 O111 K10 -67.8(10) . . . . ?
O109 Mo10 O126 K14 23.5(15) . . . . ?
O109 P3 O106 K7 152.9(3) . . . . ?
O109 P3 O106 K20 134.1(8) . . . . ?
O109 P3 O107 Mo8 112.4(6) . . . . ?
O109 P3 O107 Mo9 -52.1(6) . . . . ?
O109 P3 O107 K7 -150.7(3) . . . . ?
O109 P3 O108 Mo7 -59.5(6) . . . . ?
O109 P3 O108 K5 -168.1(4) . . . . ?
O110 Mo6 O124 K9 -118.7(4) . . . . ?
O110 Mo10 O111 K10 -140.9(10) . . . . ?
O110 Mo10 O126 K14 79.4(4) . . . . ?
O111 Mo10 O126 K14 -176.1(4) . . . . ?
O112 Mo9 O114 K14 72.1(4) . . . . ?
O112 Mo9 O115 K3 24.6(6) . . . . ?
O112 Mo9 O115 K7 -91.7(4) . . . . ?
O112 Mo10 O111 K10 13.8(10) . . . . ?
O112 Mo10 O126 K14 -73.7(4) . . . . ?
O113 Mo9 O114 K14 0.1(3) . . . . ?
O113 Mo9 O115 K3 73.4(14) . . . . ?
O113 Mo9 O115 K7 -42.9(13) . . . . ?
O113 Mo10 O111 K10 -35(2) . . . . ?
O113 Mo10 O126 K14 -1.9(4) . . . . ?
O113 P4 O119 Mo6 -50.2(7) . . . . ?
O113 P4 O119 Mo7 111.4(6) . . . . ?
O113 P4 O125 K14 -22.9(4) . . . . ?
O113 P4 O127 Mo8 -56.2(6) . . . . ?
O113 P4 O127 K19A 129.3(5) . . . . ?
O113 P4 O127 K19B 145.1(6) . . . . ?
O114 Mo9 O115 K3 -78.0(7) . . . . ?
O114 Mo9 O115 K7 165.7(4) . . . . ?
O115 Mo9 O114 K14 172.6(4) . . . . ?
O116 Mo8 O117 K2 100.3(5) . . . . ?
O116 Mo8 O117 K5 -150.9(3) . . . . ?
O116 Mo8 O117 K7 -54.3(5) . . . . ?
O116 Mo8 O118 Mo7 2.2(13) . . . . ?
O116 Mo8 O118 K5 120.4(5) . . . . ?
O116 Mo8 O128 K19A 79.0(4) . . . . ?
O116 Mo8 O128 K19B 90.7(5) . . . . ?
O116 Mo9 O114 K14 -88.6(4) . . . . ?
O116 Mo9 O115 K3 -177.7(6) . . . . ?
O116 Mo9 O115 K7 66.0(4) . . . . ?
O117 Mo8 O118 Mo7 -119.9(9) . . . . ?
O117 Mo8 O118 K5 -1.7(4) . . . . ?
O117 Mo8 O128 K19A -179.5(4) . . . . ?
O117 Mo8 O128 K19B -167.8(4) . . . . ?
O118 Mo7 O120 Mo6 -35.1(8) . . . . ?
O118 Mo7 O120 K17 147.1(5) . . . 4_556 ?
O118 Mo7 O121 K5 -27.0(4) . . . . ?
O118 Mo7 O121 K6 96.9(13) . . . 4_556 ?
O118 Mo7 O122 K9 129.5(4) . . . . ?
O118 Mo8 O117 K2 -107.2(5) . . . . ?
O118 Mo8 O117 K5 1.6(3) . . . . ?
O118 Mo8 O117 K7 98.2(4) . . . . ?
O118 Mo8 O128 K19A -78.1(4) . . . . ?
O118 Mo8 O128 K19B -66.4(5) . . . . ?
O119 Mo6 O124 K9 -35.2(4) . . . . ?
O119 Mo7 O120 Mo6 7.3(4) . . . . ?
O119 Mo7 O120 K17 -170.4(5) . . . 4_556 ?
O119 Mo7 O121 K5 97.9(17) . . . . ?
O119 Mo7 O121 K6 -138.1(13) . . . 4_556 ?
O119 Mo7 O122 K9 45.8(4) . . . . ?
O119 P4 O113 Mo9 -98.7(6) . . . . ?
O119 P4 O113 Mo10 35.6(6) . . . . ?
O119 P4 O113 K14 145.7(4) . . . . ?
O119 P4 O125 K14 -141.6(4) . . . . ?
O119 P4 O127 Mo8 62.0(6) . . . . ?
O119 P4 O127 K19A -112.5(6) . . . . ?
O119 P4 O127 K19B -96.7(7) . . . . ?
O120 Mo6 O124 K9 38.4(4) . . . . ?
O120 Mo7 O121 K5 127.0(3) . . . . ?
O120 Mo7 O121 K6 -109.0(13) . . . 4_556 ?
O120 Mo7 O122 K9 -21.6(5) . . . . ?
O121 Mo7 O120 Mo6 -167.0(5) . . . . ?
O121 Mo7 O120 K17 15.2(5) . . . 4_556 ?
O121 Mo7 O122 K9 -126.4(4) . . . . ?
O122 Mo7 O120 Mo6 88.7(5) . . . . ?
O122 Mo7 O120 K17 -89.1(4) . . . 4_556 ?
O122 Mo7 O121 K5 -128.0(3) . . . . ?
O122 Mo7 O121 K6 -4.1(14) . . . 4_556 ?
O123 Mo6 O124 K9 138.6(4) . . . . ?
O125 P4 O113 Mo9 141.5(5) . . . . ?
O125 P4 O113 Mo10 -84.1(6) . . . . ?
O125 P4 O113 K14 26.0(5) . . . . ?
O125 P4 O119 Mo6 68.1(7) . . . . ?
O125 P4 O119 Mo7 -130.4(6) . . . . ?
O125 P4 O127 Mo8 -176.1(5) . . . . ?
O125 P4 O127 K19A 9.4(7) . . . . ?
O125 P4 O127 K19B 25.2(8) . . . . ?
O126 Mo10 O111 K10 117.4(10) . . . . ?
O127 Mo8 O118 Mo7 53.3(9) . . . . ?
O127 Mo8 O118 K5 171.5(3) . . . . ?
O127 Mo8 O128 K19A 2.0(3) . . . . ?
O127 Mo8 O128 K19B 13.7(4) . . . . ?
O127 P4 O113 Mo9 18.8(7) . . . . ?
O127 P4 O113 Mo10 153.2(5) . . . . ?
O127 P4 O113 K14 -96.7(4) . . . . ?
O127 P4 O119 Mo6 -168.8(5) . . . . ?
O127 P4 O119 Mo7 -7.3(7) . . . . ?
O127 P4 O125 K14 98.0(4) . . . . ?
O128 Mo8 O117 K2 -1.7(6) . . . . ?
O128 Mo8 O117 K5 107.1(3) . . . . ?
O128 Mo8 O117 K7 -156.3(4) . . . . ?
O128 Mo8 O118 Mo7 136.8(9) . . . . ?
O128 Mo8 O118 K5 -105.0(3) . . . . ?
O129 Mo19 O145 Mo18 48.3(9) . . . . ?
O129 Mo19 O145 K16 -110.2(7) . . . . ?
O129 Mo19 O148 K3 70.8(5) . . . . ?
O129 Mo19 O148 K4 -21.6(3) . . . . ?
O129 Mo19 O148 K13 -112.5(5) . . . . ?
O129 Mo19 O149 K16 145.5(3) . . . . ?
O129 Mo19 O149 K20 -56.0(4) . . . . ?
O129 Mo20 O130 K10 -13.6(7) . . . . ?
O129 Mo20 O130 Na2 144.6(4) . . . . ?
O129 Mo20 O132 Mo16 17.6(13) . . . . ?
O129 Mo20 O132 Na2 -117.4(6) . . . . ?
O130 Mo20 O132 Mo16 144.0(8) . . . . ?
O130 Mo20 O132 Na2 9.1(4) . . . . ?
O131 Mo20 O130 K10 89.5(7) . . . . ?
O131 Mo20 O130 Na2 -112.3(4) . . . . ?
O131 Mo20 O132 Mo16 -110.6(8) . . . . ?
O131 Mo20 O132 Na2 114.4(4) . . . . ?
O132 Mo16 O137 K11 -151.9(7) . . . 1_565 ?
O132 Mo20 O130 K10 -167.9(6) . . . . ?
O132 Mo20 O130 Na2 -9.7(5) . . . . ?
O133 Mo19 O145 Mo18 74.3(5) . . . . ?
O133 Mo19 O145 K16 -84.1(4) . . . . ?
O133 Mo19 O148 K3 132.1(6) . . . . ?
O133 Mo19 O148 K4 39.6(8) . . . . ?
O133 Mo19 O148 K13 -51.2(9) . . . . ?
O133 Mo19 O149 K16 71.9(3) . . . . ?
O133 Mo19 O149 K20 -129.6(3) . . . . ?
O133 Mo20 O130 K10 -43.6(17) . . . . ?
O133 Mo20 O130 Na2 114.6(12) . . . . ?
O133 Mo20 O132 Mo16 -22.7(8) . . . . ?
O133 Mo20 O132 Na2 -157.7(3) . . . . ?
O133 P5 O135 Mo16 58.8(6) . . . . ?
O133 P5 O135 K21 163.5(4) . . . 1_565 ?
O133 P5 O143 K16 -66.4(5) . . . . ?
O133 P5 O150 Mo17 -92.7(6) . . . . ?
O133 P5 O150 Mo18 33.2(6) . . . . ?
O134 Mo20 O130 K10 -88.9(7) . . . . ?
O134 Mo20 O130 Na2 69.3(4) . . . . ?
O134 Mo20 O132 Mo16 61.9(8) . . . . ?
O134 Mo20 O132 Na2 -73.1(3) . . . . ?
O134 P6 O139 Mo16 -3.3(8) . . . . ?
O134 P6 O139 Mo17 -172.2(5) . . . . ?
O134 P6 O146 Mo18 154.5(5) . . . . ?
O134 P6 O146 Mo19 29.8(7) . . . . ?
O134 P6 O146 K4 -32.4(4) . . . . ?
O135 Mo16 O137 K11 -72.8(8) . . . 1_565 ?
O135 P5 O133 Mo19 -175.7(5) . . . . ?
O135 P5 O133 Mo20 2.0(7) . . . . ?
O135 P5 O143 K16 175.6(4) . . . . ?
O135 P5 O150 Mo17 24.9(7) . . . . ?
O135 P5 O150 Mo18 150.8(5) . . . . ?
O136 Mo16 O137 K11 5.5(8) . . . 1_565 ?
O136 Mo17 O140 K8 -155.4(4) . . . 4_656 ?
O136 Mo17 O151 K15 159.0(7) . . . . ?
O138 Mo16 O137 K11 108.2(8) . . . 1_565 ?
O139 Mo17 O140 K8 -97.4(8) . . . 4_656 ?
O139 Mo17 O151 K15 86.0(8) . . . . ?
O139 P6 O134 Mo20 55.8(6) . . . . ?
O139 P6 O134 K4 164.6(4) . . . . ?
O139 P6 O146 Mo18 33.9(6) . . . . ?
O139 P6 O146 Mo19 -90.8(6) . . . . ?
O139 P6 O146 K4 -152.9(4) . . . . ?
O140 Mo17 O151 K15 -101.9(8) . . . . ?
O141 Mo17 O140 K8 5.4(5) . . . 4_656 ?
O141 Mo17 O151 K15 1.9(8) . . . . ?
O141 Mo18 O142 K8 -1.0(6) . . . 4_656 ?
O141 Mo18 O144 K13 96.5(5) . . . . ?
O142 Mo18 O141 Mo17 81.9(5) . . . . ?
O142 Mo18 O144 K13 -158.3(5) . . . . ?
O143 P5 O133 Mo19 63.1(7) . . . . ?
O143 P5 O133 Mo20 -119.1(6) . . . . ?
O143 P5 O135 Mo16 177.0(4) . . . . ?
O143 P5 O135 K21 -78.3(5) . . . 1_565 ?
O143 P5 O150 Mo17 149.3(5) . . . . ?
O143 P5 O150 Mo18 -84.8(6) . . . . ?
O144 Mo18 O141 Mo17 -172.6(5) . . . . ?
O144 Mo18 O142 K8 -104.8(6) . . . 4_656 ?
O145 Mo18 O141 Mo17 -44.2(8) . . . . ?
O145 Mo18 O142 K8 151.5(5) . . . 4_656 ?
O145 Mo18 O144 K13 -56.7(6) . . . . ?
O145 Mo19 O148 K3 -131.0(5) . . . . ?
O145 Mo19 O148 K4 136.6(3) . . . . ?
O145 Mo19 O148 K13 45.7(5) . . . . ?
O145 Mo19 O149 K16 -13.0(3) . . . . ?
O145 Mo19 O149 K20 145.5(4) . . . . ?
O146 Mo18 O141 Mo17 -86.0(4) . . . . ?
O146 Mo18 O142 K8 103.5(16) . . . 4_656 ?
O146 Mo18 O144 K13 15.8(5) . . . . ?
O146 Mo19 O145 Mo18 1.7(4) . . . . ?
O146 Mo19 O145 K16 -156.7(4) . . . . ?
O146 Mo19 O148 K3 159.1(5) . . . . ?
O146 Mo19 O148 K4 66.7(3) . . . . ?
O146 Mo19 O148 K13 -24.2(4) . . . . ?
O146 Mo19 O149 K16 12.3(15) . . . . ?
O146 Mo19 O149 K20 170.8(12) . . . . ?
O146 P6 O134 Mo20 -66.2(6) . . . . ?
O146 P6 O134 K4 42.5(5) . . . . ?
O146 P6 O139 Mo16 116.6(6) . . . . ?
O146 P6 O139 Mo17 -52.3(7) . . . . ?
O147 P6 O134 Mo20 172.9(4) . . . . ?
O147 P6 O134 K4 -78.4(5) . . . . ?
O147 P6 O139 Mo16 -124.1(6) . . . . ?
O147 P6 O139 Mo17 67.0(7) . . . . ?
O147 P6 O146 Mo18 -83.1(6) . . . . ?
O147 P6 O146 Mo19 152.2(5) . . . . ?
O147 P6 O146 K4 90.0(4) . . . . ?
O148 Mo19 O145 Mo18 -76.7(5) . . . . ?
O148 Mo19 O145 K16 124.9(4) . . . . ?
O148 Mo19 O149 K16 -116.0(3) . . . . ?
O148 Mo19 O149 K20 42.4(5) . . . . ?
O149 Mo19 O145 Mo18 175.6(5) . . . . ?
O149 Mo19 O145 K16 17.1(4) . . . . ?
O149 Mo19 O148 K3 -31.8(6) . . . . ?
O149 Mo19 O148 K4 -124.2(3) . . . . ?
O149 Mo19 O148 K13 144.9(5) . . . . ?
O150 Mo17 O140 K8 -66.3(4) . . . 4_656 ?
O150 Mo17 O151 K15 35.6(17) . . . . ?
O150 Mo18 O141 Mo17 -2.4(4) . . . . ?
O150 Mo18 O142 K8 71.3(5) . . . 4_656 ?
O150 Mo18 O144 K13 41(2) . . . . ?
O150 P5 O133 Mo19 -56.6(7) . . . . ?
O150 P5 O133 Mo20 121.2(6) . . . . ?
O150 P5 O135 Mo16 -59.8(6) . . . . ?
O150 P5 O135 K21 44.9(6) . . . 1_565 ?
O150 P5 O143 K16 52.6(6) . . . . ?
O151 Mo17 O140 K8 102.8(5) . . . 4_656 ?
O152 Mo14 O153 K8 -166.1(4) . . . . ?
O153 Mo14 O152 K15 48.9(6) . . . 4_646 ?
O154 Mo13 O170 K18 138.7(8) . . . . ?
O154 Mo13 O171 K3 106.0(14) . . . . ?
O154 Mo13 O171 K4 -95.6(4) . . . . ?
O154 Mo13 O171 K13 -13.2(3) . . . . ?
O154 Mo14 O152 K15 147.0(5) . . . 4_646 ?
O154 Mo14 O153 K8 90.9(4) . . . . ?
O155 Mo14 O152 K15 -113.6(9) . . . 4_646 ?
O155 Mo14 O153 K8 7.6(4) . . . . ?
O155 Mo15 O157 K8 -24.6(4) . . . . ?
O155 Mo15 O160 Mo11 30.1(10) . . . . ?
O155 P7 O162 Mo11 -56.6(6) . . . . ?
O155 P7 O168 Mo12 91.6(6) . . . . ?
O155 P7 O168 Mo13 -38.8(7) . . . . ?
O155 P7 O168 K4 -156.5(4) . . . . ?
O155 P7 O169 K8 -25.5(5) . . . . ?
O155 P7 O169 K13 77.3(6) . . . . ?
O156 Mo14 O152 K15 -52.6(6) . . . 4_646 ?
O156 Mo14 O153 K8 -65.9(4) . . . . ?
O156 Mo15 O157 K8 44.9(5) . . . . ?
O156 Mo15 O158 K21 -118.6(4) . . . . ?
O156 Mo15 O160 Mo11 -12.5(14) . . . . ?
O157 Mo15 O158 K21 135.8(4) . . . . ?
O157 Mo15 O160 Mo11 114.7(10) . . . . ?
O158 Mo15 O157 K8 150.3(4) . . . . ?
O158 Mo15 O160 Mo11 -140.5(10) . . . . ?
O159 Mo15 O158 K21 -44.4(3) . . . . ?
O159 Mo15 O160 Mo11 -56.6(10) . . . . ?
O159 P8 O161 Na1 108.8(6) . . . . ?
O159 P8 O172 Mo13 -149.5(5) . . . . ?
O159 P8 O172 Mo14 -25.5(7) . . . . ?
O159 P8 O173 Mo11 4.8(7) . . . . ?
O159 P8 O173 Mo12 175.2(5) . . . . ?
O160 Mo11 O164 K1 126.2(8) . . . . ?
O160 Mo11 O174 K11 70.6(8) . . . . ?
O160 Mo11 O174 K21 0.9(5) . . . . ?
O160 Mo15 O157 K8 -106.8(4) . . . . ?
O160 Mo15 O158 K21 33.4(4) . . . . ?
O161 P8 O159 Mo15 -177.2(5) . . . . ?
O161 P8 O159 K21 -59.6(7) . . . . ?
O161 P8 O172 Mo13 86.3(6) . . . . ?
O161 P8 O172 Mo14 -149.7(5) . . . . ?
O161 P8 O173 Mo11 124.6(6) . . . . ?
O161 P8 O173 Mo12 -65.0(7) . . . . ?
O162 Mo11 O160 Mo15 -61.2(10) . . . . ?
O162 Mo11 O164 K1 48.3(8) . . . . ?
O162 Mo11 O174 K11 136.0(17) . . . . ?
O162 Mo11 O174 K21 66(2) . . . . ?
O162 P7 O155 Mo14 171.9(5) . . . . ?
O162 P7 O155 Mo15 -1.3(8) . . . . ?
O162 P7 O155 K8 -99.4(4) . . . . ?
O162 P7 O168 Mo12 -25.3(7) . . . . ?
O162 P7 O168 Mo13 -155.7(5) . . . . ?
O162 P7 O168 K4 86.6(5) . . . . ?
O162 P7 O169 K8 94.0(4) . . . . ?
O162 P7 O169 K13 -163.2(4) . . . . ?
O163 Mo11 O160 Mo15 -13.5(15) . . . . ?
O163 Mo11 O164 K1 -29.0(8) . . . . ?
O163 Mo11 O174 K11 -138.0(8) . . . . ?
O163 Mo11 O174 K21 152.3(4) . . . . ?
O163 Mo12 O165 Na1 -92.2(7) . . . . ?
O163 Mo12 O166 K4 91.6(4) . . . . ?
O163 Mo12 O166 K10 -76.5(11) . . . . ?
O164 Mo11 O160 Mo15 -145.7(10) . . . . ?
O164 Mo11 O174 K11 -35.4(9) . . . . ?
O164 Mo11 O174 K21 -105.1(5) . . . . ?
O165 Mo12 O166 K4 -165.8(4) . . . . ?
O165 Mo12 O166 K10 26.0(12) . . . . ?
O166 Mo12 O165 Na1 169.1(6) . . . . ?
O167 Mo12 O165 Na1 65.2(7) . . . . ?
O167 Mo12 O166 K4 -66.5(4) . . . . ?
O167 Mo12 O166 K10 125.3(11) . . . . ?
O167 Mo13 O154 Mo14 36.9(9) . . . . ?
O167 Mo13 O154 K13 -118.0(5) . . . . ?
O167 Mo13 O170 K18 -11.2(9) . . . . ?
O167 Mo13 O171 K3 -99.5(14) . . . . ?
O167 Mo13 O171 K4 58.9(4) . . . . ?
O167 Mo13 O171 K13 141.3(3) . . . . ?
O168 Mo12 O165 Na1 25.0(16) . . . . ?
O168 Mo12 O166 K4 3.7(4) . . . . ?
O168 Mo12 O166 K10 -164.5(11) . . . . ?
O168 Mo13 O154 Mo14 83.8(5) . . . . ?
O168 Mo13 O154 K13 -71.1(3) . . . . ?
O168 Mo13 O170 K18 35(2) . . . . ?
O168 Mo13 O171 K3 -171.6(14) . . . . ?
O168 Mo13 O171 K4 -13.1(4) . . . . ?
O168 Mo13 O171 K13 69.2(3) . . . . ?
O168 P7 O155 Mo14 54.4(7) . . . . ?
O168 P7 O155 Mo15 -118.8(6) . . . . ?
O168 P7 O155 K8 143.1(4) . . . . ?
O168 P7 O162 Mo11 61.2(6) . . . . ?
O168 P7 O169 K8 -145.4(4) . . . . ?
O168 P7 O169 K13 -42.6(6) . . . . ?
O169 P7 O155 Mo14 -66.1(7) . . . . ?
O169 P7 O155 Mo15 120.8(6) . . . . ?
O169 P7 O155 K8 22.7(4) . . . . ?
O169 P7 O162 Mo11 -177.4(5) . . . . ?
O169 P7 O168 Mo12 -148.0(5) . . . . ?
O169 P7 O168 Mo13 81.6(6) . . . . ?
O169 P7 O168 K4 -36.1(5) . . . . ?
O170 Mo13 O154 Mo14 -83.2(5) . . . . ?
O170 Mo13 O154 K13 121.9(4) . . . . ?
O170 Mo13 O171 K3 2.7(15) . . . . ?
O170 Mo13 O171 K4 161.2(4) . . . . ?
O170 Mo13 O171 K13 -116.5(3) . . . . ?
O171 Mo13 O154 Mo14 170.7(5) . . . . ?
O171 Mo13 O154 K13 15.7(4) . . . . ?
O171 Mo13 O170 K18 -119.1(9) . . . . ?
O172 Mo13 O154 Mo14 1.2(4) . . . . ?
O172 Mo13 O154 K13 -153.8(4) . . . . ?
O172 Mo13 O170 K18 67.4(9) . . . . ?
O172 Mo13 O171 K3 153.9(10) . . . . ?
O172 Mo13 O171 K4 -47.6(16) . . . . ?
O172 Mo13 O171 K13 34.7(16) . . . . ?
O172 Mo14 O152 K15 -141.0(5) . . . 4_646 ?
O172 Mo14 O153 K8 56.4(15) . . . . ?
O172 P8 O159 Mo15 60.0(6) . . . . ?
O172 P8 O159 K21 177.6(5) . . . . ?
O172 P8 O161 Na1 -127.0(5) . . . . ?
O172 P8 O173 Mo11 -117.6(6) . . . . ?
O172 P8 O173 Mo12 52.8(7) . . . . ?
O173 Mo11 O160 Mo15 26.0(10) . . . . ?
O173 Mo11 O164 K1 -10(2) . . . . ?
O173 Mo11 O174 K11 154.6(8) . . . . ?
O173 Mo11 O174 K21 84.9(4) . . . . ?
O173 Mo12 O165 Na1 -19.3(7) . . . . ?
O173 Mo12 O166 K4 37.7(11) . . . . ?
O173 Mo12 O166 K10 -130.4(10) . . . . ?
O173 P8 O159 Mo15 -61.5(6) . . . . ?
O173 P8 O159 K21 56.1(6) . . . . ?
O173 P8 O161 Na1 -8.5(7) . . . . ?
O173 P8 O172 Mo13 -29.3(7) . . . . ?
O173 P8 O172 Mo14 94.7(6) . . . . ?
O174 Mo11 O160 Mo15 109.5(10) . . . . ?
O174 Mo11 O164 K1 -133.2(8) . . . . ?
K1 O18 C14 C13 -149.4(13) 3_454 . . . ?
K1 O58 C64 O57 -145.1(6) . . . . ?
K1 O58 C64 C67 96.1(9) . . . . ?
K1 O58 C65 C66 -99.7(9) . . . 2_657 ?
K1 O58 C65 C68 25.2(11) . . . . ?
K1 O59 C68 C65 70.7(10) . . . . ?
K2 O9 C3 C2 123.9(13) . . . . ?
K2 O9 C3 C4 2(2) . . . . ?
K2 O19 C24 C7 52.9(12) . . . . ?
K2 O19 C24 C22 176.3(7) . . . . ?
K2 O32 C40 C39 -59.5(13) 4_556 . . . ?
K2 O32 C40 C42 59.2(13) 4_556 . . . ?
K2 O46 C50 C49 -93.5(10) 4_546 . . . ?
K2 O46 C50 C51 144.6(7) 4_546 . . . ?
K2 O71 C82 C78 164.2(7) . . . . ?
K2 O71 C82 C81 -74.5(12) . . . . ?
K3 O2 C8 C9 -58.1(15) . . . . ?
K3 O2 C8 C12 61.6(15) . . . . ?
K3 O8 C2 C1 56.8(18) . . . . ?
K3 O8 C2 C3 -175.2(10) . . . . ?
K3 O75 C90 C89 128.8(8) . . . . ?
K3 O75 C90 C91 -102.4(8) . . . . ?
K5 O34 C42 C40 -115.3(9) 4_556 . . . ?
K5 O34 C42 C43 120.4(8) 4_556 . . . ?
K5 Mo3 O85 K2 175.9(16) . . . . ?
K5 Mo3 O85 K7 -83.3(3) . . . . ?
K5 Mo3 O88 Mo4 106.4(9) . . . . ?
K5 Mo4 O101 K6 -105.9(6) . . . 4_556 ?
K5 Mo4 O101 K9 156.0(5) . . . 4_556 ?
K5 Mo4 O102 K17 176.94(12) . . . 1_565 ?
K5 Mo7 O120 Mo6 -117.2(4) . . . . ?
K5 Mo7 O120 K17 65.0(4) . . . 4_556 ?
K5 Mo7 O121 K6 123.9(14) . . . 4_556 ?
K5 Mo7 O122 K9 -175.62(19) . . . . ?
K5 Mo8 O117 K2 -108.8(6) . . . . ?
K5 Mo8 O117 K7 96.6(5) . . . . ?
K5 Mo8 O118 Mo7 -118.2(10) . . . . ?
K5 Mo8 O128 K19A -127.2(3) . . . . ?
K6 O37 C36 C37 -81.8(12) 1_565 . . . ?
K6 O37 C36 C38 35.5(14) 1_565 . . . ?
K6 O50 C56 C55 155.1(8) . . . . ?
K6 O50 C56 C69 -79.2(9) . . . . ?
K6 O51 C69 C56 -8.7(11) . . . . ?
K6 O51 C69 C58 -125.9(8) . . . . ?
K7 O8 C2 C1 138.8(8) . . . . ?
K7 O8 C2 C3 -93.2(9) . . . . ?
K7 O9 C3 C2 4.4(10) . . . . ?
K7 O9 C3 C4 -117.6(8) . . . . ?
K9 Mo4 O101 K5 -156.0(5) 4_556 . . . ?
K9 Mo4 O101 K6 98.2(6) 4_556 . . 4_556 ?
K9 Mo4 O102 K17 82.0(3) 4_556 . . 1_565 ?
K9 Mo5 O98 K12 145.4(4) 4_556 . . . ?
K9 Mo5 O100 Mo4 -97.5(5) 4_556 . . . ?
K9 Mo5 O100 K17 138.7(5) 4_556 . . 1_565 ?
K9 Mo7 O120 Mo6 75.3(4) . . . . ?
K9 Mo7 O120 K17 -102.5(4) . . . 4_556 ?
K9 Mo7 O121 K5 -160.94(11) . . . . ?
K9 Mo7 O121 K6 -37.0(14) . . . 4_556 ?
K10 O40 C48 C25 133.3(8) . . . . ?
K10 O53 C59 C63 -87.3(9) . . . . ?
K10 O53 C59 C70 36.0(10) . . . . ?
K10 O53 C60 O52 -147.3(7) . . . . ?
K10 O53 C60 C61 90.0(9) . . . . ?
K10 O56 C70 C59 51.8(12) . . . . ?
K11 O12 C21 C16 70.3(12) 3_454 . . . ?
K11 O12 C21 C20 -168.0(7) 3_454 . . 2_656 ?
K11 O12 C21 K21 -67.3(8) 3_454 . . 3_454 ?
K11 O17 C22 C15 -29.3(17) 3_454 . . . ?
K11 O17 C22 C24 88.5(13) 3_454 . . . ?
K11 O23 C28 C27 -175.9(6) 1_565 . . . ?
K11 O23 C28 C29 61.9(12) 1_565 . . . ?
K11 O28 C32 C31 -63.9(17) 1_565 . . . ?
K11 O28 C32 C33 56.9(17) 1_565 . . . ?
K11 O60 C67 C64 140.2(8) . . . . ?
K11 O60 C67 C71 -97.2(8) . . . 2_657 ?
K11 O64 C74 C73 -98.9(10) 3_454 . . . ?
K11 O64 C74 C96 137.8(8) 3_454 . . . ?
K12 O35 C34 O25 -110.9(8) . . . . ?
K12 O35 C34 C38 126.1(8) . . . . ?
K12 O35 C35 C37 -129.9(9) . . . . ?
K12 O35 C35 C47 -6.9(15) . . . . ?
K12 O40 C48 C25 -104.3(10) . . . . ?
K13 O1 C12 C8 -109.5(8) . . . . ?
K13 O1 C12 C11 124.9(8) . . . . ?
K14 Mo1 O91 Mo2 -172.0(6) 1_565 . . . ?
K14 Mo1 O94 Mo5 43.9(7) 1_565 . . . ?
K14 Mo1 O94 K12 -159.25(17) 1_565 . . . ?
K14 Mo9 O115 K3 -68.1(8) . . . . ?
K14 Mo9 O115 K7 175.6(2) . . . . ?
K14 Mo10 O111 K10 113.1(9) . . . . ?
K14 P4 O113 Mo9 115.5(6) . . . . ?
K14 P4 O113 Mo10 -110.1(6) . . . . ?
K14 P4 O119 Mo6 -1.3(10) . . . . ?
K14 P4 O119 Mo7 160.2(2) . . . . ?
K14 P4 O127 Mo8 -110.4(4) . . . . ?
K14 P4 O127 K19A 75.1(5) . . . . ?
K15 O80 C88 C87 36.9(12) 4_646 . . . ?
K15 O81 C84 O82 -148.5(6) 4_646 . . . ?
K15 O81 C84 C85 88.1(9) 4_646 . . . ?
K15 O81 C87 C77 -80.4(10) 4_646 . . . ?
K15 O81 C87 C88 42.8(11) 4_646 . . . ?
K16 O5 C10 C9 -79.3(9) . . . . ?
K16 O5 C10 C23 45.6(9) . . . . ?
K16 O5 C11 O4 -166.1(6) . . . . ?
K16 O5 C11 C12 75.0(10) . . . . ?
K16 O6 C23 C10 59.7(13) . . . . ?
K16 Mo18 O141 Mo17 16.8(7) . . . . ?
K16 Mo18 O142 K8 141.9(6) . . . 4_656 ?
K16 Mo18 O144 K13 -89.8(5) . . . . ?
K16 Mo19 O145 Mo18 158.4(7) . . . . ?
K16 Mo19 O148 K3 -93.2(5) . . . . ?
K16 Mo19 O148 K4 174.33(11) . . . . ?
K16 Mo19 O148 K13 83.5(5) . . . . ?
K16 Mo19 O149 K20 158.5(5) . . . . ?
K16 P5 O133 Mo19 27.0(5) . . . . ?
K16 P5 O133 Mo20 -155.3(5) . . . . ?
K16 P5 O135 Mo16 -176.9(3) . . . . ?
K16 P5 O135 K21 -72.2(8) . . . 1_565 ?
K16 P5 O150 Mo17 -179.8(5) . . . . ?
K16 P5 O150 Mo18 -53.9(4) . . . . ?
K17 Mo4 O101 K5 163.63(13) 1_565 . . . ?
K17 Mo4 O101 K6 57.7(6) 1_565 . . 4_556 ?
K17 Mo4 O101 K9 -40.4(4) 1_565 . . 4_556 ?
K17 Mo6 O124 K9 76.0(3) 4_556 . . . ?
K17 Mo7 O120 Mo6 177.7(8) 4_556 . . . ?
K17 Mo7 O121 K5 136.4(3) 4_556 . . . ?
K17 Mo7 O121 K6 -99.7(13) 4_556 . . 4_556 ?
K17 Mo7 O122 K9 -57.1(4) 4_556 . . . ?
K18 O74 C89 O73 -137.0(7) . . . . ?
K18 O74 C89 C90 103.4(8) . . . . ?
K18 O74 C93 C92 -87.6(10) . . . . ?
K18 O74 C93 C95 35.1(12) . . . . ?
K19A O31 C41 C39 -92.8(8) 4_556 . . . ?
K19A O31 C41 C44 29.5(10) 4_556 . . . ?
K19A O31 C43 O38 -155.9(6) 4_556 . . . ?
K19A O31 C43 C42 85.9(10) 4_556 . . . ?
K19A O33 C44 C41 77.3(11) 4_556 . . . ?
K20 O8 C2 C1 85.5(9) . . . . ?
K20 O8 C2 C3 -146.4(8) . . . . ?
K20 P1 O83 Mo3 -110.0(4) . . . . ?
K20 P1 O83 K5 141.2(5) . . . . ?
K20 P1 O83 K7 15.6(3) . . . . ?
K20 P1 O92 Mo1 -136.6(6) . . . . ?
K20 P1 O92 Mo2 89.5(5) . . . . ?
K20 P1 O99 Mo4 125.2(16) . . . . ?
K20 P1 O99 Mo5 -50(2) . . . . ?
K20 P1 O104 K12 100.0(5) . . . . ?
K21 O12 C21 C16 137.6(8) 3_454 . . . ?
K21 O12 C21 C20 -100.7(9) 3_454 . . 2_656 ?
K21 O64 C74 C73 -171.3(8) 3_454 . . . ?
K21 O64 C74 C96 65.4(15) 3_454 . . . ?
K21 Mo16 O137 K11 -15.1(6) 1_565 . . 1_565 ?
K21 Mo17 O140 K8 -145.9(5) 1_565 . . 4_656 ?
K21 Mo17 O151 K15 -165.9(6) 1_565 . . . ?
K21 Mo15 O157 K8 -164.8(2) . . . . ?
K21 Mo15 O160 Mo11 -111.9(11) . . . . ?
Na1 O22 C27 C26 -105.0(10) 1_565 . . . ?
Na1 O22 C27 C28 18.8(12) 1_565 . . . ?
Na2 O26 C25 C26 -133.3(9) . . . . ?
Na2 O26 C25 C48 -12.0(15) . . . . ?
Na2 O26 C29 O24 -106.9(9) . . . . ?
Na2 O26 C29 C28 130.8(8) . . . . ?
Na2 O41 C45 C30 -113.3(14) . . . . ?
Na2 O56 C70 C59 -172.5(8) . . . . ?
K19B O31 C41 C39 -97.6(9) 4_556 . . . ?
K19B O31 C41 C44 24.8(11) 4_556 . . . ?
K19B O31 C43 O38 -147.4(7) 4_556 . . . ?
K19B O31 C43 C42 94.5(10) 4_556 . . . ?
K19B O33 C44 C41 74.5(11) 4_556 . . . ?
K19B Mo8 O118 Mo7 93.7(9) . . . . ?
K19B P4 O113 Mo9 47.5(8) . . . . ?
K19B P4 O113 Mo10 -178.1(3) . . . . ?
K19B P4 O119 Mo6 153.7(5) . . . . ?
K19B P4 O119 Mo7 -44.7(6) . . . . ?
K19B P4 O127 Mo8 158.7(9) . . . . ?

loop_
_twin_individual_id
_twin_individual_mass_fraction_refined
1 0.93(3)
2 0.07(3)

loop_
_smtbx_masks_void_nr
_smtbx_masks_void_average_x
_smtbx_masks_void_average_y
_smtbx_masks_void_average_z
_smtbx_masks_void_volume
_smtbx_masks_void_count_electrons
_smtbx_masks_void_content
1 0.000 -0.175 0.000 1033.1 147.2 ?
2 0.000 -0.001 0.500 1087.3 145.3 ?
3 0.223 0.075 0.951 71.9 18.4 ?
4 0.277 0.575 0.549 71.9 19.0 ?
5 0.500 -0.388 0.500 1033.1 147.2 ?
6 0.500 -0.191 0.000 1087.3 145.3 ?
7 0.723 0.575 0.451 71.9 18.4 ?
8 0.777 0.075 0.049 71.9 19.0 ?
